data_4108758
loop_
_publ_author_name
'Yuta Takano'
'Akinori Yomogida'
'Hidefumi Nikawa'
'Michio Yamada'
'Takatsugu Wakahara'
'Takahiro Tsuchiya'
'Midori O. Ishitsuka'
'Yutaka Maeda'
'Takeshi Akasaka'
'Tatsuhisa Kato'
'Zdenek Slanina'
'Naomi Mizorogi'
'Shigeru Nagase'

_publ_contact_author_address
;Aspect of Creation of New Materials
Center for Tsukuba Advanced Research Alliance
University of Tsukuba
Tsukuba, Ibaraki 305-8577, Japan
;
_publ_contact_author_email akasaka@tara.tsukuba.ac.jp
_publ_contact_author_fax +81-298-53-6409
_publ_contact_author_name 'Takeshi AKASAKA'
_publ_contact_author_phone +81-298-53-6409
_publ_section_title
;
 Radical Coupling Reaction of Paramagnetic Endohedral Metallofullerene
 La@C82
;
_journal_name_full 'Journal of the American Chemical Society'
_journal_page_first 16224
_journal_page_last 16230
_journal_paper_doi 10.1021/ja802748q
_journal_volume 130
_journal_year 2008
_chemical_formula_moiety 'C89 H4 Cl3 La, C1 S2'
_chemical_formula_sum 'C90 H4 Cl3 La S2'
_chemical_formula_weight 1394.31
_chemical_name_common La@C82BzCl3
_chemical_name_systematic La@C82BzCl3
_space_group_IT_number 14
_symmetry_cell_setting monoclinic
_symmetry_Int_Tables_number 14
_symmetry_space_group_name_Hall '-P 2yn'
_symmetry_space_group_name_H-M 'P 1 21/n 1'
_atom_sites_solution_hydrogens geom
_atom_sites_solution_primary direct
_atom_sites_solution_secondary difmap
_audit_creation_method SHELXL-97
_cell_angle_alpha 90.00
_cell_angle_beta 90.723(15)
_cell_angle_gamma 90.00
_cell_formula_units_Z 4
_cell_length_a 11.276(6)
_cell_length_b 21.827(13)
_cell_length_c 19.094(11)
_cell_measurement_reflns_used 25282
_cell_measurement_temperature 130(2)
_cell_measurement_theta_max 69.69
_cell_measurement_theta_min 2.75
_cell_volume 4699(5)
_computing_cell_refinement PROCESS-AUTO
_computing_data_collection PROCESS-AUTO
_computing_data_reduction Yadokari-XG,SHELXTL(Bruker-2001)
_computing_molecular_graphics 'Bruker SHELXTL'
_computing_publication_material 'Bruker SHELXTL'
_computing_structure_refinement 'SHELXL-97 (Sheldrick, 1997)'
_computing_structure_solution 'SHELXS-97 (Sheldrick, 1990)'
_diffrn_ambient_temperature 130(2)
_diffrn_measured_fraction_theta_full 0.502
_diffrn_measured_fraction_theta_max 0.502
_diffrn_measurement_device_type IPDSC
_diffrn_measurement_method \w
_diffrn_radiation_monochromator Si(111)
_diffrn_radiation_probe x-ray
_diffrn_radiation_type synchrotron
_diffrn_radiation_wavelength 0.68880
_diffrn_reflns_av_R_equivalents 0.0548
_diffrn_reflns_av_sigmaI/netI 0.0562
_diffrn_reflns_limit_h_max 14
_diffrn_reflns_limit_h_min -13
_diffrn_reflns_limit_k_max 36
_diffrn_reflns_limit_k_min -32
_diffrn_reflns_limit_l_max 28
_diffrn_reflns_limit_l_min -30
_diffrn_reflns_number 36674
_diffrn_reflns_theta_full 34.87
_diffrn_reflns_theta_max 34.87
_diffrn_reflns_theta_min 1.81
_diffrn_source synchrotron
_diffrn_source_type 'KEK-PF BL-1B'
_exptl_absorpt_coefficient_mu 1.237
_exptl_absorpt_correction_T_max 0.9184
_exptl_absorpt_correction_T_min 0.8863
_exptl_absorpt_correction_type multi-scan
_exptl_absorpt_process_details
; 
 Higashi, T. (1995). Program for Absorption Correction.
 Rigaku Corporation, Tokyo, Japan.
;
_exptl_crystal_colour Block
_exptl_crystal_density_diffrn 1.971
_exptl_crystal_description Black
_exptl_crystal_F_000 2736
_exptl_crystal_size_max 0.10
_exptl_crystal_size_mid 0.07
_exptl_crystal_size_min 0.07
_refine_diff_density_max 1.250
_refine_diff_density_min -1.036
_refine_diff_density_rms 0.173
_refine_ls_extinction_method none
_refine_ls_goodness_of_fit_ref 1.300
_refine_ls_hydrogen_treatment constr
_refine_ls_matrix_type full
_refine_ls_number_parameters 1735
_refine_ls_number_reflns 11298
_refine_ls_number_restraints 2341
_refine_ls_restrained_S_all 1.362
_refine_ls_R_factor_all 0.1712
_refine_ls_R_factor_gt 0.1235
_refine_ls_shift/su_max 0.000
_refine_ls_shift/su_mean 0.000
_refine_ls_structure_factor_coef Fsqd
_refine_ls_weighting_details 'calc w=1/[\s^2^(Fo^2^)+(0.2000P)^2^+0.0000P] where P=(Fo^2^+2Fc^2^)/3'
_refine_ls_weighting_scheme calc
_refine_ls_wR_factor_gt 0.3320
_refine_ls_wR_factor_ref 0.3617
_reflns_number_gt 6135
_reflns_number_total 11298
_reflns_threshold_expression >2sigma(I)
_cod_data_source_file ja802748q_si_002.cif
_cod_data_source_block taka01
_cod_original_sg_symbol_H-M 'P 21/n'
_cod_database_code 4108758

loop_
_symmetry_equiv_pos_as_xyz
'x, y, z'
'-x+1/2, y+1/2, -z+1/2'
'-x, -y, -z'
'x-1/2, -y-1/2, z-1/2'

loop_
_atom_site_label
_atom_site_type_symbol
_atom_site_fract_x
_atom_site_fract_y
_atom_site_fract_z
_atom_site_U_iso_or_equiv
_atom_site_adp_type
_atom_site_occupancy
_atom_site_symmetry_multiplicity
_atom_site_calc_flag
_atom_site_refinement_flags
_atom_site_disorder_assembly
_atom_site_disorder_group
La1A La 0.10753(14) 0.78374(14) 0.50474(9) 0.0540(8) Uani 0.281(3) 1 d P A 1
La2A La 0.1272(3) 0.82241(17) 0.49599(16) 0.0669(13) Uani 0.221(3) 1 d P A 1
La1B La 0.3460(2) 0.72922(5) 0.58656(8) 0.1086(11) Uani 0.347(2) 1 d PU A 2
La1C La 0.3387(10) 0.8344(4) 0.4469(4) 0.069(4) Uani 0.0500(18) 1 d PU B 3
La1D La 0.1269(11) 0.7585(6) 0.5596(8) 0.190(6) Uani 0.101(3) 1 d PU B 3
C1A C 0.2513(11) 0.9383(4) 0.6708(5) 0.033(2) Uani 0.567(3) 1 d PDU A 1
C2A C 0.3673(8) 0.9401(3) 0.6320(4) 0.0349(19) Uani 0.567(3) 1 d PDU A 1
C3A C 0.4418(11) 0.8987(4) 0.6629(5) 0.042(2) Uani 0.567(3) 1 d PDU A 1
C4A C 0.3894(9) 0.8565(4) 0.7109(6) 0.035(2) Uani 0.567(3) 1 d PDU A 1
C5A C 0.2635(9) 0.8761(4) 0.7129(5) 0.041(2) Uani 0.567(3) 1 d PDU A 1
C6A C 0.0669(11) 0.8449(4) 0.6857(6) 0.050(2) Uani 0.567(3) 1 d PDU A 1
C7A C -0.0007(11) 0.7994(5) 0.6620(7) 0.053(3) Uani 0.567(3) 1 d PDU A 1
C8A C -0.0630(10) 0.8154(5) 0.6011(7) 0.052(2) Uani 0.567(3) 1 d PDU A 1
C9A C -0.0263(11) 0.8779(5) 0.5841(6) 0.043(2) Uani 0.567(3) 1 d PDU A 1
C10A C 0.0538(9) 0.8966(4) 0.6362(5) 0.048(2) Uani 0.567(3) 1 d PDU A 1
C11A C 0.0781(9) 0.9418(3) 0.4997(5) 0.038(2) Uani 0.567(3) 1 d PDU A 1
C12A C 0.1499(10) 0.9566(4) 0.5565(5) 0.037(2) Uani 0.567(3) 1 d PDU A 1
C13A C 0.2704(10) 0.9679(3) 0.5249(4) 0.037(2) Uani 0.567(3) 1 d PDU A 1
C14A C 0.2572(11) 0.9563(4) 0.4503(5) 0.043(2) Uani 0.567(3) 1 d PDU A 1
C15A C 0.1456(12) 0.9430(4) 0.4365(5) 0.045(2) Uani 0.567(3) 1 d PDU A 1
C16A C 0.3184(11) 0.8964(4) 0.3502(6) 0.047(2) Uani 0.567(3) 1 d PDU A 1
C17A C 0.2025(10) 0.8822(3) 0.3390(4) 0.045(2) Uani 0.567(3) 1 d PDU A 1
C18A C 0.1932(11) 0.8198(4) 0.3098(6) 0.043(2) Uani 0.567(3) 1 d PDU A 1
C19A C 0.3135(11) 0.7994(4) 0.3025(5) 0.046(2) Uani 0.567(3) 1 d PDU A 1
C20A C 0.3908(10) 0.8459(4) 0.3250(5) 0.047(2) Uani 0.567(3) 1 d PDU A 1
C21A C -0.0599(14) 0.8614(5) 0.4567(8) 0.051(3) Uani 0.567(3) 1 d PDU A 1
C22A C -0.0966(14) 0.7990(6) 0.4715(7) 0.051(3) Uani 0.567(3) 1 d PDU A 1
C23A C -0.0517(13) 0.7587(6) 0.4179(7) 0.059(3) Uani 0.567(3) 1 d PDU A 1
C24A C 0.0130(11) 0.7998(5) 0.3675(6) 0.051(2) Uani 0.567(3) 1 d PDU A 1
C25A C 0.0054(11) 0.8613(5) 0.3930(6) 0.051(2) Uani 0.567(3) 1 d PDU A 1
C26A C -0.0652(11) 0.7120(5) 0.5494(6) 0.049(3) Uani 0.567(3) 1 d PDU A 1
C27A C 0.0025(10) 0.6946(5) 0.6172(6) 0.050(2) Uani 0.567(3) 1 d PDU A 1
C28A C 0.0814(12) 0.6453(5) 0.5963(6) 0.045(2) Uani 0.567(3) 1 d PDU A 1
C29A C 0.0682(9) 0.6359(4) 0.5218(6) 0.052(2) Uani 0.567(3) 1 d PDU A 1
C30A C -0.0184(12) 0.6713(5) 0.4962(7) 0.054(3) Uani 0.567(3) 1 d PDU A 1
C31A C 0.1447(11) 0.7221(4) 0.7087(5) 0.050(2) Uani 0.567(3) 1 d PDU A 1
C32A C 0.2142(10) 0.6731(4) 0.6905(5) 0.041(2) Uani 0.567(3) 1 d PDU A 1
C33A C 0.3321(11) 0.6913(5) 0.7122(7) 0.048(2) Uani 0.567(3) 1 d PDU A 1
C34A C 0.3318(10) 0.7552(4) 0.7338(6) 0.041(2) Uani 0.567(3) 1 d PDU A 1
C35A C 0.2098(12) 0.7704(4) 0.7334(9) 0.048(3) Uani 0.567(3) 1 d PDU A 1
C36A C 0.4237(12) 0.6712(5) 0.6782(6) 0.051(3) Uani 0.567(3) 1 d PDU A 1
C37A C 0.5248(14) 0.7072(5) 0.6577(8) 0.056(3) Uani 0.567(3) 1 d PDU A 1
C38A C 0.5720(14) 0.6901(6) 0.5972(8) 0.067(3) Uani 0.567(3) 1 d PDU A 1
C39A C 0.5066(12) 0.6393(5) 0.5707(6) 0.059(3) Uani 0.567(3) 1 d PDU A 1
C40A C 0.4069(11) 0.6275(5) 0.6178(7) 0.051(3) Uani 0.567(3) 1 d PDU A 1
C41A C 0.5850(11) 0.8148(4) 0.6390(6) 0.049(2) Uani 0.567(3) 1 d PDU A 1
C42A C 0.5472(10) 0.8759(4) 0.6262(6) 0.046(2) Uani 0.567(3) 1 d PDU A 1
C43A C 0.5617(10) 0.8958(4) 0.5575(6) 0.045(2) Uani 0.567(3) 1 d PDU A 1
C44A C 0.6242(9) 0.8458(5) 0.5226(6) 0.049(2) Uani 0.567(3) 1 d PDU A 1
C45A C 0.6381(11) 0.7962(5) 0.5696(7) 0.054(3) Uani 0.567(3) 1 d PDU A 1
C46A C 0.6144(10) 0.8358(4) 0.4560(6) 0.049(2) Uani 0.567(3) 1 d PDU A 1
C47A C 0.5364(10) 0.8734(5) 0.4120(6) 0.054(2) Uani 0.567(3) 1 d PDU A 1
C48A C 0.5009(12) 0.8361(5) 0.3582(6) 0.056(3) Uani 0.567(3) 1 d PDU A 1
C49A C 0.5341(13) 0.7732(5) 0.3671(7) 0.059(3) Uani 0.567(3) 1 d PDU A 1
C50A C 0.6099(11) 0.7730(5) 0.4286(6) 0.058(3) Uani 0.567(3) 1 d PDU A 1
C51A C 0.2521(11) 0.6975(4) 0.3242(6) 0.048(2) Uani 0.567(3) 1 d PDU A 1
C52A C 0.1365(11) 0.7157(4) 0.3345(5) 0.046(2) Uani 0.567(3) 1 d PDU A 1
C53A C 0.0829(12) 0.6760(6) 0.3849(7) 0.053(3) Uani 0.567(3) 1 d PDU A 1
C54A C 0.1640(10) 0.6330(4) 0.4073(5) 0.049(2) Uani 0.567(3) 1 d PDU A 1
C55A C 0.2735(12) 0.6442(4) 0.3698(6) 0.050(2) Uani 0.567(3) 1 d PDU A 1
C56A C 0.4795(10) 0.6715(4) 0.3906(6) 0.051(2) Uani 0.567(3) 1 d PDU A 1
C57A C 0.3730(12) 0.6316(5) 0.3995(7) 0.053(3) Uani 0.567(3) 1 d PDU A 1
C58A C 0.3865(11) 0.6087(4) 0.4728(5) 0.048(2) Uani 0.567(3) 1 d PDU A 1
C59A C 0.4937(12) 0.6288(5) 0.4989(6) 0.060(3) Uani 0.567(3) 1 d PDU A 1
C60A C 0.5518(10) 0.6709(5) 0.4500(6) 0.052(3) Uani 0.567(3) 1 d PDU A 1
C61A C 0.3696(10) 0.9557(4) 0.5564(6) 0.037(2) Uani 0.567(3) 1 d PDU A 1
C62A C 0.1501(11) 0.9355(4) 0.6256(6) 0.044(2) Uani 0.567(3) 1 d PDU A 1
C63A C 0.1750(10) 0.8370(5) 0.7219(7) 0.043(2) Uani 0.567(3) 1 d PDU A 1
C64A C 0.0322(10) 0.7332(4) 0.6690(6) 0.053(2) Uani 0.567(3) 1 d PDU A 1
C65A C 0.1861(11) 0.6365(3) 0.6289(5) 0.039(2) Uani 0.567(3) 1 d PDU A 1
C66A C 0.2961(11) 0.6142(3) 0.5923(5) 0.041(2) Uani 0.567(3) 1 d PDU A 1
C67A C 0.1762(11) 0.6125(5) 0.4816(6) 0.044(2) Uani 0.567(3) 1 d PDU A 1
C68A C 0.2764(11) 0.6033(3) 0.5146(5) 0.044(2) Uani 0.567(3) 1 d PDU A 1
C69A C 0.3426(11) 0.7366(5) 0.3136(7) 0.053(3) Uani 0.567(3) 1 d PDU A 1
C70A C 0.4627(10) 0.7256(4) 0.3478(5) 0.050(2) Uani 0.567(3) 1 d PDU A 1
C71A C 0.4649(12) 0.9193(5) 0.4447(6) 0.047(2) Uani 0.567(3) 1 d PDU A 1
C72A C 0.3549(11) 0.9312(4) 0.4104(5) 0.045(2) Uani 0.567(3) 1 d PDU A 1
C73A C 0.4787(9) 0.9292(4) 0.5184(5) 0.043(2) Uani 0.567(3) 1 d PDU A 1
C74A C 0.1057(13) 0.9015(5) 0.3812(6) 0.050(3) Uani 0.567(3) 1 d PDU A 1
C75A C 0.4235(11) 0.7951(4) 0.7172(6) 0.041(2) Uani 0.567(3) 1 d PDU A 1
C76A C 0.5268(12) 0.7744(5) 0.6757(7) 0.053(3) Uani 0.567(3) 1 d PDU A 1
C77A C -0.0245(10) 0.9006(5) 0.5139(7) 0.050(2) Uani 0.567(3) 1 d PDU A 1
C78A C 0.6124(12) 0.7233(5) 0.4743(7) 0.058(3) Uani 0.567(3) 1 d PDU A 1
C79A C 0.1019(11) 0.7807(4) 0.3289(5) 0.044(2) Uani 0.567(3) 1 d PDU A 1
C80A C 0.6281(11) 0.7363(5) 0.5501(7) 0.056(3) Uani 0.567(3) 1 d PDU A 1
C81A C -0.0156(11) 0.6998(5) 0.4248(6) 0.054(2) Uani 0.567(3) 1 d PDU A 1
C82A C -0.0998(10) 0.7709(5) 0.5416(7) 0.047(2) Uani 0.567(3) 1 d PDU A 1
C83A C 0.2415(14) 0.9909(4) 0.7282(6) 0.053(4) Uani 0.567(3) 1 d P A 1
H83A H 0.1697 0.9823 0.7568 0.063 Uiso 0.567(3) 1 calc PR A 1
C84A C 0.3418(13) 0.9977(5) 0.7763(6) 0.029(4) Uani 0.567(3) 1 d PD A 1
C85A C 0.4455(11) 1.0286(3) 0.7542(5) 0.044(4) Uani 0.567(3) 1 d PD A 1
H85A H 0.4488 1.0436 0.7076 0.052 Uiso 0.567(3) 1 calc PR A 1
C86A C 0.5391(13) 1.0373(5) 0.7970(5) 0.040(4) Uani 0.567(3) 1 d PD A 1
H86A H 0.6068 1.0580 0.7796 0.048 Uiso 0.567(3) 1 calc PR A 1
C87A C 0.5402(10) 1.0171(4) 0.8658(5) 0.047(3) Uani 0.567(3) 1 d PD A 1
C88A C 0.4441(16) 0.9836(8) 0.8890(9) 0.042(5) Uani 0.567(3) 1 d PD A 1
H88A H 0.4454 0.9660 0.9345 0.050 Uiso 0.567(3) 1 calc PR A 1
C89A C 0.3475(12) 0.9759(4) 0.8460(6) 0.045(4) Uani 0.567(3) 1 d PD A 1
Cl1A Cl 0.2137(11) 1.0621(3) 0.6789(5) 0.0482(14) Uani 0.567(3) 1 d P A 1
Cl2A Cl 0.2242(4) 0.93768(18) 0.87809(17) 0.0610(11) Uani 0.567(3) 1 d P A 1
Cl3A Cl 0.6563(3) 1.03288(12) 0.92191(15) 0.0543(9) Uani 0.567(3) 1 d P A 1
C1B C 0.2939(14) 0.9454(6) 0.6576(8) 0.056(3) Uani 0.433(3) 1 d PDU A 2
C2B C 0.3077(13) 0.9629(5) 0.5815(7) 0.063(3) Uani 0.433(3) 1 d PDU A 2
C3B C 0.1997(15) 0.9668(7) 0.5490(8) 0.073(4) Uani 0.433(3) 1 d PDU A 2
C4B C 0.1066(13) 0.9406(6) 0.5898(7) 0.075(4) Uani 0.433(3) 1 d PDU A 2
C5B C 0.1624(13) 0.9200(7) 0.6565(7) 0.075(4) Uani 0.433(3) 1 d PDU A 2
C6B C 0.2122(14) 0.8355(8) 0.7226(10) 0.078(4) Uani 0.433(3) 1 d PDU A 2
C7B C 0.1939(17) 0.7764(8) 0.7349(16) 0.085(4) Uani 0.433(3) 1 d PDU A 2
C8B C 0.3007(18) 0.7441(8) 0.7332(12) 0.089(4) Uani 0.433(3) 1 d PDU A 2
C9B C 0.3924(18) 0.7911(8) 0.7273(11) 0.092(4) Uani 0.433(3) 1 d PDU A 2
C10B C 0.3406(16) 0.8487(7) 0.7181(11) 0.075(4) Uani 0.433(3) 1 d PDU A 2
C11B C 0.541(2) 0.8324(7) 0.6479(9) 0.090(4) Uani 0.433(3) 1 d PDU A 2
C12B C 0.4850(16) 0.8888(7) 0.6468(8) 0.078(4) Uani 0.433(3) 1 d PDU A 2
C13B C 0.5082(15) 0.9180(7) 0.5763(8) 0.075(4) Uani 0.433(3) 1 d PDU A 2
C14B C 0.5866(16) 0.8735(9) 0.5443(8) 0.083(4) Uani 0.433(3) 1 d PDU A 2
C15B C 0.610(2) 0.8267(8) 0.5857(10) 0.097(4) Uani 0.433(3) 1 d PDU A 2
C16B C 0.6161(18) 0.8062(8) 0.4463(10) 0.094(4) Uani 0.433(3) 1 d PDU A 2
C17B C 0.6335(19) 0.7584(9) 0.4907(9) 0.103(4) Uani 0.433(3) 1 d PDU A 2
C18B C 0.5919(18) 0.7019(8) 0.4559(10) 0.100(4) Uani 0.433(3) 1 d PDU A 2
C19B C 0.5437(14) 0.7195(7) 0.3888(8) 0.097(4) Uani 0.433(3) 1 d PDU A 2
C20B C 0.5609(19) 0.7828(8) 0.3823(12) 0.099(4) Uani 0.433(3) 1 d PDU A 2
C21B C 0.524(2) 0.7217(9) 0.6607(13) 0.097(5) Uani 0.433(3) 1 d PDU A 2
C22B C 0.442(2) 0.6709(9) 0.6682(12) 0.094(5) Uani 0.433(3) 1 d PDU A 2
C23B C 0.444(2) 0.6326(11) 0.6065(13) 0.091(4) Uani 0.433(3) 1 d PDU A 2
C24B C 0.546(2) 0.6584(10) 0.5649(10) 0.092(4) Uani 0.433(3) 1 d PDU A 2
C25B C 0.597(2) 0.7095(10) 0.6015(13) 0.103(5) Uani 0.433(3) 1 d PDU A 2
C26B C 0.2245(17) 0.6540(9) 0.6750(10) 0.087(4) Uani 0.433(3) 1 d PDU A 2
C27B C 0.1016(17) 0.6851(7) 0.6733(8) 0.088(4) Uani 0.433(3) 1 d PDU A 2
C28B C 0.0499(17) 0.6653(9) 0.6068(9) 0.083(4) Uani 0.433(3) 1 d PDU A 2
C29B C 0.1298(14) 0.6221(7) 0.5753(8) 0.086(4) Uani 0.433(3) 1 d PDU A 2
C30B C 0.2293(16) 0.6156(8) 0.6130(8) 0.086(4) Uani 0.433(3) 1 d PDU A 2
C31B C 0.0003(19) 0.7786(8) 0.6651(10) 0.086(4) Uani 0.433(3) 1 d PDU A 2
C32B C -0.0586(15) 0.7575(6) 0.6065(9) 0.079(4) Uani 0.433(3) 1 d PDU A 2
C33B C -0.090(2) 0.8098(8) 0.5642(8) 0.090(4) Uani 0.433(3) 1 d PDU A 2
C34B C -0.0365(19) 0.8631(8) 0.5974(9) 0.084(4) Uani 0.433(3) 1 d PDU A 2
C35B C 0.0119(15) 0.8408(8) 0.6612(8) 0.085(4) Uani 0.433(3) 1 d PDU A 2
C36B C -0.094(3) 0.8051(8) 0.4961(9) 0.089(4) Uani 0.433(3) 1 d PDU A 2
C37B C -0.053(2) 0.8524(9) 0.4495(10) 0.087(4) Uani 0.433(3) 1 d PDU A 2
C38B C -0.0150(17) 0.8288(7) 0.3896(9) 0.087(4) Uani 0.433(3) 1 d PDU A 2
C39B C -0.0331(19) 0.7644(7) 0.3914(10) 0.097(4) Uani 0.433(3) 1 d PDU A 2
C40B C -0.0831(18) 0.7447(7) 0.4586(9) 0.094(4) Uani 0.433(3) 1 d PDU A 2
C41B C 0.0896(15) 0.9354(8) 0.4439(8) 0.080(4) Uani 0.433(3) 1 d PDU A 2
C42B C 0.1927(14) 0.9640(7) 0.4720(8) 0.080(4) Uani 0.433(3) 1 d PDU A 2
C43B C 0.2985(14) 0.9543(8) 0.4367(9) 0.078(4) Uani 0.433(3) 1 d PDU A 2
C44B C 0.2596(13) 0.9224(7) 0.3731(8) 0.083(4) Uani 0.433(3) 1 d PDU A 2
C45B C 0.1365(15) 0.9101(8) 0.3756(10) 0.081(4) Uani 0.433(3) 1 d PDU A 2
C46B C 0.3311(15) 0.8871(8) 0.3393(11) 0.087(4) Uani 0.433(3) 1 d PDU A 2
C47B C 0.4513(14) 0.8748(7) 0.3651(8) 0.091(4) Uani 0.433(3) 1 d PDU A 2
C48B C 0.4769(17) 0.8167(8) 0.3436(11) 0.095(4) Uani 0.433(3) 1 d PDU A 2
C49B C 0.3769(15) 0.7863(7) 0.3122(10) 0.091(4) Uani 0.433(3) 1 d PDU A 2
C50B C 0.2829(14) 0.8310(7) 0.3076(10) 0.089(4) Uani 0.433(3) 1 d PDU A 2
C51B C 0.4039(15) 0.6377(10) 0.3954(11) 0.092(4) Uani 0.433(3) 1 d PDU A 2
C52B C 0.4439(15) 0.6217(7) 0.4615(9) 0.093(4) Uani 0.433(3) 1 d PDU A 2
C53B C 0.3490(15) 0.5993(8) 0.5038(8) 0.088(4) Uani 0.433(3) 1 d PDU A 2
C54B C 0.2452(13) 0.6005(6) 0.4652(7) 0.081(4) Uani 0.433(3) 1 d PDU A 2
C55B C 0.2770(15) 0.6223(6) 0.3959(8) 0.078(4) Uani 0.433(3) 1 d PDU A 2
C56B C 0.2299(14) 0.7046(8) 0.3178(13) 0.088(4) Uani 0.433(3) 1 d PDU A 2
C57B C 0.1951(15) 0.6524(7) 0.3640(9) 0.081(4) Uani 0.433(3) 1 d PDU A 2
C58B C 0.0722(18) 0.6667(9) 0.3871(10) 0.088(4) Uani 0.433(3) 1 d PDU A 2
C59B C 0.0464(16) 0.7237(7) 0.3607(9) 0.098(4) Uani 0.433(3) 1 d PDU A 2
C60B C 0.1434(14) 0.7498(7) 0.3195(10) 0.094(4) Uani 0.433(3) 1 d PDU A 2
C61B C 0.4193(15) 0.9451(7) 0.5465(8) 0.072(4) Uani 0.433(3) 1 d PDU A 2
C62B C 0.3758(14) 0.8990(6) 0.6785(8) 0.057(3) Uani 0.433(3) 1 d PDU A 2
C63B C 0.1232(15) 0.8712(6) 0.6905(8) 0.083(4) Uani 0.433(3) 1 d PDU A 2
C64B C 0.0952(16) 0.7417(7) 0.7000(10) 0.086(4) Uani 0.433(3) 1 d PDU A 2
C65B C -0.029(2) 0.7003(9) 0.5717(9) 0.089(4) Uani 0.433(3) 1 d PDU A 2
C66B C -0.0409(16) 0.6943(8) 0.4932(8) 0.086(4) Uani 0.433(3) 1 d PDU A 2
C67B C 0.1278(16) 0.6203(7) 0.4955(9) 0.081(4) Uani 0.433(3) 1 d PDU A 2
C68B C 0.0473(14) 0.6501(7) 0.4598(7) 0.086(4) Uani 0.433(3) 1 d PDU A 2
C69B C 0.4429(14) 0.6877(7) 0.3614(9) 0.093(4) Uani 0.433(3) 1 d PDU A 2
C70B C 0.3510(14) 0.7260(8) 0.3228(14) 0.094(4) Uani 0.433(3) 1 d PDU A 2
C71B C 0.4894(15) 0.8999(9) 0.4310(8) 0.078(4) Uani 0.433(3) 1 d PDU A 2
C72B C 0.5748(18) 0.8650(8) 0.4690(9) 0.095(4) Uani 0.433(3) 1 d PDU A 2
C73B C 0.4094(14) 0.9402(7) 0.4657(8) 0.082(4) Uani 0.433(3) 1 d PDU A 2
C74B C 0.637(2) 0.7640(9) 0.5653(10) 0.096(4) Uani 0.433(3) 1 d PDU A 2
C75B C 0.0108(16) 0.9105(7) 0.5579(7) 0.082(4) Uani 0.433(3) 1 d PDU A 2
C76B C 0.0072(13) 0.9081(6) 0.4801(7) 0.073(4) Uani 0.433(3) 1 d PDU A 2
C77B C 0.5025(19) 0.7803(8) 0.6930(10) 0.095(4) Uani 0.433(3) 1 d PDU A 2
C78B C 0.1654(16) 0.8132(7) 0.3164(14) 0.089(4) Uani 0.433(3) 1 d PDU A 2
C79B C 0.5410(17) 0.6560(8) 0.4959(9) 0.098(4) Uani 0.433(3) 1 d PDU A 2
C80B C 0.0855(14) 0.8575(7) 0.3510(9) 0.090(4) Uani 0.433(3) 1 d PDU A 2
C81B C 0.3469(16) 0.6046(8) 0.5795(8) 0.086(4) Uani 0.433(3) 1 d PDU A 2
C82B C 0.3248(18) 0.6810(9) 0.6993(13) 0.097(4) Uani 0.433(3) 1 d PDU A 2
C83B C 0.3121(18) 1.0041(5) 0.7042(8) 0.048(4) Uani 0.433(3) 1 d P A 2
H83B H 0.3896 1.0246 0.6950 0.058 Uiso 0.433(3) 1 calc PR A 2
C84B C 0.2967(18) 0.9885(7) 0.7852(9) 0.041(7) Uani 0.433(3) 1 d PD A 2
C85B C 0.1980(13) 0.9739(5) 0.8170(7) 0.043(4) Uani 0.433(3) 1 d PD A 2
H85B H 0.1270 0.9720 0.7897 0.052 Uiso 0.433(3) 1 calc PR A 2
C86B C 0.1912(19) 0.9604(7) 0.8903(10) 0.079(9) Uani 0.433(3) 1 d PD A 2
H86B H 0.1182 0.9524 0.9128 0.094 Uiso 0.433(3) 1 calc PR A 2
C87B C 0.3001(15) 0.9599(5) 0.9262(7) 0.041(4) Uani 0.433(3) 1 d PD A 2
C88B C 0.4017(19) 0.9772(13) 0.8963(11) 0.044(7) Uani 0.433(3) 1 d PD A 2
H88B H 0.4714 0.9812 0.9244 0.052 Uiso 0.433(3) 1 calc PR A 2
C89B C 0.4065(15) 0.9893(5) 0.8251(8) 0.039(5) Uani 0.433(3) 1 d PD A 2
Cl1B Cl 0.1859(16) 1.0565(6) 0.6896(8) 0.091(5) Uani 0.433(3) 1 d P A 2
Cl2B Cl 0.5389(5) 1.0102(3) 0.7899(3) 0.0629(16) Uani 0.433(3) 1 d P A 2
Cl3B Cl 0.2922(4) 0.94454(14) 1.01426(18) 0.0593(13) Uani 0.433(3) 1 d P A 2
C1S C 0.8406(6) 0.9796(2) 0.7582(3) 0.0455(16) Uani 1 1 d . C 4
S1 S 0.9078(3) 1.02227(12) 0.80834(15) 0.1156(12) Uani 1 1 d . C 4
S2 S 0.77742(17) 0.93715(7) 0.70733(9) 0.0556(6) Uani 1 1 d . C 4

loop_
_atom_site_aniso_label
_atom_site_aniso_U_11
_atom_site_aniso_U_22
_atom_site_aniso_U_33
_atom_site_aniso_U_23
_atom_site_aniso_U_13
_atom_site_aniso_U_12
La1A 0.0208(12) 0.0943(18) 0.0468(11) -0.0001(8) 0.0009(9) -0.0022(7)
La2A 0.053(2) 0.0720(19) 0.0746(17) -0.0340(13) -0.0238(14) 0.0341(14)
La1B 0.221(3) 0.0440(6) 0.0595(10) 0.0119(5) -0.0604(13) 0.0180(9)
La1C 0.099(7) 0.062(4) 0.046(5) 0.021(3) 0.023(5) -0.015(4)
La1D 0.148(8) 0.217(9) 0.207(10) 0.006(7) 0.112(7) -0.071(6)
C1A 0.045(6) 0.027(3) 0.027(4) -0.013(3) 0.005(4) 0.007(3)
C2A 0.045(5) 0.028(3) 0.032(4) -0.006(3) 0.008(4) -0.004(3)
C3A 0.056(6) 0.036(3) 0.034(5) -0.015(3) -0.012(5) -0.007(4)
C4A 0.052(6) 0.028(3) 0.024(4) -0.004(3) -0.020(5) 0.007(3)
C5A 0.061(5) 0.034(3) 0.027(4) -0.004(3) 0.008(4) 0.006(3)
C6A 0.052(6) 0.054(4) 0.045(5) -0.018(4) 0.026(5) -0.001(4)
C7A 0.041(5) 0.056(5) 0.064(5) -0.007(4) 0.043(5) 0.001(4)
C8A 0.024(5) 0.061(5) 0.070(6) -0.006(4) 0.025(5) -0.002(4)
C9A 0.024(5) 0.048(4) 0.059(5) -0.009(4) 0.016(5) 0.011(3)
C10A 0.045(5) 0.050(4) 0.049(5) -0.025(3) 0.018(4) 0.014(4)
C11A 0.049(5) 0.028(3) 0.037(4) -0.003(3) -0.007(4) 0.020(3)
C12A 0.052(6) 0.025(3) 0.034(4) -0.008(3) 0.005(4) 0.009(3)
C13A 0.060(6) 0.021(3) 0.028(4) -0.002(2) -0.004(5) -0.006(3)
C14A 0.081(6) 0.020(3) 0.029(4) -0.002(3) 0.006(5) 0.000(4)
C15A 0.078(6) 0.026(3) 0.030(4) 0.008(3) -0.008(5) 0.016(4)
C16A 0.089(6) 0.032(3) 0.019(4) 0.011(3) 0.015(5) -0.006(4)
C17A 0.089(6) 0.031(3) 0.016(3) 0.008(2) 0.000(4) 0.005(4)
C18A 0.076(6) 0.044(4) 0.008(3) 0.002(3) -0.001(4) -0.002(4)
C19A 0.080(6) 0.042(4) 0.015(3) 0.004(3) 0.016(4) 0.004(4)
C20A 0.070(6) 0.049(4) 0.022(4) 0.008(3) 0.026(4) -0.010(4)
C21A 0.023(5) 0.062(5) 0.067(6) 0.001(4) -0.025(5) 0.018(4)
C22A 0.017(5) 0.067(5) 0.068(6) 0.004(4) -0.021(6) 0.006(4)
C23A 0.043(6) 0.085(5) 0.049(6) -0.001(5) -0.012(5) -0.011(5)
C24A 0.044(6) 0.070(5) 0.039(5) 0.010(4) -0.026(5) -0.005(4)
C25A 0.043(6) 0.068(5) 0.041(5) 0.011(4) -0.026(5) 0.015(4)
C26A 0.020(6) 0.068(5) 0.059(6) 0.002(4) 0.004(5) -0.015(4)
C27A 0.043(6) 0.061(4) 0.047(5) 0.017(4) 0.016(5) -0.024(4)
C28A 0.054(6) 0.041(4) 0.041(5) 0.002(3) 0.010(5) -0.025(4)
C29A 0.057(6) 0.046(4) 0.054(5) 0.002(4) 0.001(5) -0.024(4)
C30A 0.039(6) 0.055(5) 0.067(5) -0.014(4) 0.006(5) -0.018(4)
C31A 0.082(6) 0.044(4) 0.024(4) 0.009(3) 0.024(5) -0.016(4)
C32A 0.073(6) 0.033(3) 0.017(4) 0.012(3) 0.007(4) -0.013(4)
C33A 0.080(6) 0.040(4) 0.026(5) 0.008(3) -0.005(5) 0.001(4)
C34A 0.073(6) 0.034(3) 0.014(4) 0.005(3) -0.024(5) -0.014(4)
C35A 0.074(6) 0.047(4) 0.023(4) 0.001(3) 0.020(5) -0.014(4)
C36A 0.068(6) 0.046(4) 0.038(5) 0.024(3) 0.000(5) 0.032(4)
C37A 0.057(6) 0.060(5) 0.051(5) 0.010(4) -0.014(5) 0.019(5)
C38A 0.059(6) 0.068(5) 0.075(6) 0.012(5) -0.004(6) 0.020(5)
C39A 0.065(6) 0.056(5) 0.056(5) 0.021(4) 0.011(5) 0.049(4)
C40A 0.067(6) 0.039(4) 0.047(5) 0.017(4) -0.006(5) 0.032(4)
C41A 0.039(6) 0.045(4) 0.060(5) -0.017(4) -0.016(5) 0.009(4)
C42A 0.039(5) 0.050(4) 0.048(5) -0.007(4) -0.007(5) -0.016(4)
C43A 0.032(5) 0.043(4) 0.059(5) -0.014(4) 0.008(5) -0.011(3)
C44A 0.021(5) 0.060(4) 0.068(6) -0.013(4) 0.010(5) -0.006(4)
C45A 0.027(5) 0.056(4) 0.080(6) -0.021(4) 0.002(5) 0.004(4)
C46A 0.030(5) 0.054(4) 0.066(5) -0.015(4) 0.028(4) -0.004(4)
C47A 0.045(6) 0.069(5) 0.048(5) 0.001(4) 0.029(5) -0.026(4)
C48A 0.060(6) 0.065(5) 0.044(5) -0.004(4) 0.043(4) -0.012(4)
C49A 0.055(6) 0.079(5) 0.044(5) -0.010(4) 0.033(5) -0.004(5)
C50A 0.039(6) 0.077(5) 0.058(5) -0.005(4) 0.029(5) 0.007(4)
C51A 0.089(6) 0.040(4) 0.015(4) -0.009(3) 0.005(5) -0.004(4)
C52A 0.068(5) 0.052(4) 0.018(4) -0.007(3) -0.019(4) -0.020(4)
C53A 0.065(6) 0.057(5) 0.036(5) -0.015(4) -0.017(5) -0.029(4)
C54A 0.075(6) 0.040(3) 0.033(4) -0.009(3) -0.014(5) -0.032(4)
C55A 0.086(6) 0.034(4) 0.030(5) -0.016(3) 0.000(5) 0.004(4)
C56A 0.066(6) 0.051(4) 0.038(5) -0.004(3) 0.022(5) 0.028(4)
C57A 0.081(7) 0.037(4) 0.039(5) -0.017(3) 0.003(5) 0.018(4)
C58A 0.080(6) 0.025(3) 0.040(4) -0.003(3) 0.015(5) 0.021(4)
C59A 0.074(6) 0.051(4) 0.055(5) 0.005(4) 0.007(5) 0.037(4)
C60A 0.049(6) 0.059(4) 0.050(5) -0.001(4) 0.026(5) 0.034(4)
C61A 0.039(6) 0.021(3) 0.051(5) -0.009(3) 0.008(5) -0.011(3)
C62A 0.054(6) 0.038(4) 0.040(5) -0.005(3) 0.013(5) 0.014(4)
C63A 0.053(6) 0.046(4) 0.032(5) -0.010(3) 0.028(5) 0.002(4)
C64A 0.059(6) 0.053(4) 0.046(5) 0.014(3) 0.036(4) -0.009(4)
C65A 0.070(6) 0.026(3) 0.021(4) -0.001(2) 0.006(4) -0.015(3)
C66A 0.069(6) 0.023(3) 0.032(4) 0.003(2) 0.020(4) 0.010(3)
C67A 0.053(6) 0.032(3) 0.047(5) -0.014(3) 0.007(5) -0.016(4)
C68A 0.077(6) 0.021(3) 0.035(4) -0.007(3) -0.004(5) 0.006(4)
C69A 0.092(6) 0.051(4) 0.016(4) -0.009(3) 0.016(5) 0.014(4)
C70A 0.065(6) 0.061(4) 0.024(4) -0.002(3) 0.027(4) 0.021(4)
C71A 0.054(6) 0.042(4) 0.045(5) 0.002(3) 0.024(5) -0.013(4)
C72A 0.075(6) 0.032(3) 0.030(4) 0.009(3) 0.010(5) -0.018(4)
C73A 0.042(5) 0.036(3) 0.050(5) -0.005(3) 0.013(5) -0.016(3)
C74A 0.080(6) 0.042(4) 0.027(4) 0.011(3) -0.024(5) 0.019(4)
C75A 0.060(6) 0.038(3) 0.024(4) -0.001(3) -0.030(5) 0.020(4)
C76A 0.050(6) 0.065(5) 0.043(5) -0.002(4) -0.017(5) 0.019(4)
C77A 0.031(5) 0.059(4) 0.060(5) -0.006(4) -0.007(5) 0.027(4)
C78A 0.038(5) 0.062(5) 0.073(6) -0.018(4) 0.020(5) 0.017(4)
C79A 0.056(6) 0.055(4) 0.020(4) -0.001(3) -0.020(4) -0.005(4)
C80A 0.036(5) 0.064(5) 0.069(6) -0.001(4) 0.012(5) 0.013(4)
C81A 0.047(6) 0.067(5) 0.049(5) -0.004(4) -0.013(5) -0.017(4)
C82A 0.013(5) 0.067(5) 0.062(5) -0.010(4) 0.006(5) -0.009(4)
C83A 0.085(12) 0.030(4) 0.044(7) -0.015(4) 0.016(9) 0.012(5)
C84A 0.045(11) 0.031(4) 0.012(5) -0.006(3) 0.010(8) 0.004(4)
C85A 0.085(10) 0.025(3) 0.021(4) -0.003(3) 0.020(7) -0.009(4)
C86A 0.066(11) 0.033(4) 0.021(5) -0.004(3) 0.005(7) -0.007(5)
C87A 0.066(9) 0.031(4) 0.044(6) 0.006(3) 0.018(6) 0.011(4)
C88A 0.061(15) 0.041(5) 0.024(7) 0.001(4) 0.001(10) 0.012(7)
C89A 0.066(12) 0.031(4) 0.039(7) 0.005(3) 0.027(9) -0.005(4)
Cl1A 0.079(3) 0.0269(11) 0.038(2) -0.0100(11) -0.004(2) 0.0115(14)
Cl2A 0.077(3) 0.069(2) 0.0371(16) -0.0012(13) 0.0215(18) -0.0280(17)
Cl3A 0.065(2) 0.0533(13) 0.0442(16) 0.0050(10) 0.0024(17) 0.0003(12)
C1B 0.083(8) 0.039(5) 0.048(6) -0.016(5) 0.018(6) -0.002(5)
C2B 0.098(8) 0.031(4) 0.059(6) -0.015(4) 0.004(7) -0.009(5)
C3B 0.102(8) 0.038(5) 0.080(7) -0.019(5) 0.011(7) 0.021(6)
C4B 0.087(8) 0.059(6) 0.078(7) -0.038(6) 0.009(7) 0.033(6)
C5B 0.093(8) 0.070(6) 0.062(7) -0.043(5) 0.023(7) 0.007(6)
C6B 0.114(8) 0.091(7) 0.029(6) -0.030(5) 0.038(7) -0.022(7)
C7B 0.121(9) 0.098(8) 0.037(7) -0.002(7) 0.038(7) -0.026(7)
C8B 0.129(9) 0.097(8) 0.040(7) 0.009(7) 0.005(8) -0.008(7)
C9B 0.117(9) 0.106(8) 0.052(7) -0.014(7) -0.010(8) -0.002(7)
C10B 0.097(8) 0.089(7) 0.037(6) -0.021(6) 0.003(7) -0.014(7)
C11B 0.088(8) 0.099(7) 0.083(7) -0.055(6) -0.006(7) 0.007(7)
C12B 0.076(8) 0.082(7) 0.078(7) -0.049(6) 0.003(7) -0.018(6)
C13B 0.073(8) 0.071(6) 0.081(7) -0.026(6) 0.012(7) -0.042(6)
C14B 0.071(8) 0.092(7) 0.087(8) -0.033(7) 0.021(7) -0.031(7)
C15B 0.083(8) 0.108(7) 0.100(8) -0.043(7) 0.002(7) 0.005(7)
C16B 0.071(7) 0.116(8) 0.097(8) -0.031(7) 0.054(7) -0.004(7)
C17B 0.076(8) 0.121(8) 0.111(8) -0.039(7) 0.030(7) 0.024(7)
C18B 0.079(8) 0.115(8) 0.106(8) -0.039(7) 0.034(7) 0.043(7)
C19B 0.080(8) 0.122(8) 0.089(7) -0.024(7) 0.059(7) 0.024(7)
C20B 0.085(8) 0.127(8) 0.088(8) -0.016(7) 0.061(7) -0.002(7)
C21B 0.110(9) 0.098(8) 0.084(8) -0.032(7) -0.022(8) 0.027(7)
C22B 0.125(9) 0.083(8) 0.075(8) -0.003(7) -0.010(8) 0.022(7)
C23B 0.120(9) 0.067(7) 0.087(8) -0.004(7) -0.013(8) 0.034(7)
C24B 0.099(8) 0.076(7) 0.099(8) -0.032(7) -0.010(8) 0.046(7)
C25B 0.101(8) 0.104(8) 0.105(8) -0.028(7) -0.018(8) 0.027(7)
C26B 0.132(9) 0.070(7) 0.061(7) 0.029(6) 0.010(7) -0.028(7)
C27B 0.123(8) 0.077(6) 0.065(7) 0.019(6) 0.033(7) -0.040(6)
C28B 0.106(8) 0.071(7) 0.074(7) 0.006(6) 0.027(7) -0.045(6)
C29B 0.125(9) 0.060(6) 0.075(7) -0.005(6) 0.013(7) -0.042(6)
C30B 0.132(9) 0.048(6) 0.077(8) 0.012(6) 0.008(8) -0.011(7)
C31B 0.082(8) 0.108(8) 0.071(7) -0.011(7) 0.058(6) -0.018(7)
C32B 0.061(7) 0.100(7) 0.078(7) -0.011(6) 0.047(6) -0.024(6)
C33B 0.071(8) 0.108(8) 0.091(8) -0.012(7) 0.027(7) -0.006(7)
C34B 0.070(8) 0.095(8) 0.088(8) -0.023(7) 0.035(7) 0.014(7)
C35B 0.076(8) 0.108(8) 0.074(7) -0.024(6) 0.054(7) 0.000(7)
C36B 0.072(8) 0.102(8) 0.092(8) -0.016(7) -0.001(8) 0.000(7)
C37B 0.084(8) 0.086(7) 0.091(8) -0.012(7) -0.020(8) 0.012(7)
C38B 0.096(8) 0.086(7) 0.080(8) -0.013(7) -0.034(7) 0.003(7)
C39B 0.104(8) 0.099(7) 0.087(8) -0.020(7) -0.020(8) -0.019(7)
C40B 0.083(8) 0.106(7) 0.092(8) -0.015(7) -0.005(7) -0.028(7)
C41B 0.100(8) 0.051(6) 0.089(8) 0.003(6) -0.004(7) 0.024(6)
C42B 0.109(8) 0.043(5) 0.087(7) 0.007(6) -0.004(8) 0.019(6)
C43B 0.110(8) 0.045(6) 0.078(8) 0.017(6) 0.014(7) -0.010(6)
C44B 0.118(8) 0.064(6) 0.067(7) 0.029(6) 0.006(7) -0.007(6)
C45B 0.110(8) 0.061(7) 0.071(7) 0.029(6) -0.011(8) 0.004(7)
C46B 0.121(8) 0.083(7) 0.057(7) 0.030(6) 0.023(7) -0.015(7)
C47B 0.111(8) 0.098(7) 0.065(7) 0.017(6) 0.042(7) -0.019(7)
C48B 0.107(8) 0.114(8) 0.066(7) -0.002(7) 0.051(7) -0.011(7)
C49B 0.117(9) 0.103(8) 0.053(7) -0.010(6) 0.037(7) -0.003(7)
C50B 0.123(9) 0.094(7) 0.051(7) 0.013(6) 0.014(7) -0.002(7)
C51B 0.114(8) 0.077(7) 0.085(8) -0.045(6) 0.016(8) 0.024(7)
C52B 0.117(8) 0.067(6) 0.096(8) -0.042(6) 0.001(8) 0.048(6)
C53B 0.137(9) 0.042(5) 0.086(8) -0.026(6) 0.001(8) 0.024(6)
C54B 0.138(9) 0.039(5) 0.068(7) -0.028(5) 0.008(7) -0.008(6)
C55B 0.120(8) 0.049(6) 0.065(7) -0.035(5) 0.005(7) -0.004(6)
C56B 0.118(9) 0.092(8) 0.054(8) -0.024(7) 0.001(8) -0.007(7)
C57B 0.111(8) 0.071(6) 0.061(7) -0.037(6) 0.004(7) -0.020(7)
C58B 0.107(8) 0.086(7) 0.072(7) -0.034(7) 0.004(7) -0.038(7)
C59B 0.117(8) 0.100(7) 0.077(7) -0.029(6) -0.018(7) -0.024(7)
C60B 0.125(9) 0.099(7) 0.056(7) -0.023(7) -0.020(7) -0.019(7)
C61B 0.092(8) 0.048(6) 0.076(7) -0.011(5) 0.024(7) -0.041(6)
C62B 0.066(7) 0.060(5) 0.044(6) -0.022(5) 0.015(6) -0.018(5)
C63B 0.096(8) 0.097(7) 0.056(6) -0.037(6) 0.035(7) -0.005(6)
C64B 0.105(8) 0.098(7) 0.056(7) 0.006(6) 0.044(7) -0.033(7)
C65B 0.088(8) 0.097(7) 0.085(8) -0.003(7) 0.031(7) -0.037(7)
C66B 0.082(8) 0.093(7) 0.084(7) -0.007(6) 0.016(7) -0.056(6)
C67B 0.123(9) 0.053(6) 0.069(7) -0.022(6) 0.023(7) -0.039(6)
C68B 0.101(8) 0.085(7) 0.071(7) -0.022(6) 0.015(7) -0.046(6)
C69B 0.104(8) 0.105(8) 0.072(7) -0.041(6) 0.041(7) 0.021(7)
C70B 0.121(9) 0.105(8) 0.056(8) -0.031(7) 0.028(8) 0.005(7)
C71B 0.086(8) 0.075(7) 0.075(7) 0.004(6) 0.043(7) -0.038(6)
C72B 0.085(8) 0.106(8) 0.095(8) -0.014(7) 0.034(7) -0.029(7)
C73B 0.103(8) 0.064(6) 0.080(7) 0.009(6) 0.020(7) -0.036(6)
C74B 0.078(8) 0.103(8) 0.107(8) -0.048(7) 0.003(7) 0.022(7)
C75B 0.083(8) 0.074(6) 0.091(7) -0.018(6) 0.009(7) 0.036(6)
C76B 0.084(8) 0.050(5) 0.084(7) -0.012(6) -0.004(7) 0.042(6)
C77B 0.105(9) 0.106(8) 0.075(8) -0.038(7) -0.021(8) 0.012(7)
C78B 0.120(9) 0.094(8) 0.053(7) 0.007(7) -0.016(8) -0.006(7)
C79B 0.096(8) 0.090(7) 0.107(8) -0.029(7) 0.009(8) 0.054(6)
C80B 0.113(8) 0.088(7) 0.068(7) 0.015(6) -0.031(7) 0.005(7)
C81B 0.137(9) 0.041(5) 0.080(8) -0.005(6) -0.009(8) 0.016(6)
C82B 0.135(9) 0.093(8) 0.064(8) 0.022(7) -0.001(8) -0.007(8)
C83B 0.078(13) 0.030(5) 0.036(8) -0.011(4) -0.009(9) 0.008(6)
C84B 0.061(17) 0.033(6) 0.029(10) -0.008(5) 0.024(12) -0.004(6)
C85B 0.039(11) 0.043(6) 0.047(8) -0.023(5) -0.010(8) 0.002(5)
C86B 0.13(2) 0.038(7) 0.069(13) -0.022(7) 0.061(15) -0.017(8)
C87B 0.047(11) 0.033(5) 0.043(7) -0.005(4) -0.002(8) 0.001(5)
C88B 0.031(16) 0.074(13) 0.026(10) -0.002(7) -0.004(11) 0.036(10)
C89B 0.048(15) 0.040(6) 0.028(8) -0.005(5) -0.007(11) 0.001(6)
Cl1B 0.155(14) 0.061(5) 0.056(6) -0.032(4) -0.044(7) 0.063(6)
Cl2B 0.049(4) 0.092(4) 0.049(3) -0.010(3) 0.014(3) -0.010(3)
Cl3B 0.091(3) 0.0484(16) 0.0385(19) 0.0109(11) 0.020(2) 0.0110(15)
C1S 0.045(4) 0.043(2) 0.048(3) 0.017(2) -0.001(3) -0.003(2)
S1 0.163(3) 0.0891(15) 0.0933(19) 0.0089(13) -0.048(2) -0.0632(18)
S2 0.0691(15) 0.0543(8) 0.0434(9) -0.0043(6) 0.0082(10) 0.0022(7)

loop_
_atom_type_symbol
_atom_type_description
_atom_type_scat_dispersion_real
_atom_type_scat_dispersion_imag
_atom_type_scat_source
La La -0.6270 2.3339 'International Tables Vol C Tables 4.2.6.8 and 6.1.1.4'
C C 0.0019 0.0015 'International Tables Vol C Tables 4.2.6.8 and 6.1.1.4'
H H 0.0000 0.0000 'International Tables Vol C Tables 4.2.6.8 and 6.1.1.4'
Cl Cl 0.1257 0.1500 'International Tables Vol C Tables 4.2.6.8 and 6.1.1.4'
S S 0.1051 0.1168 'International Tables Vol C Tables 4.2.6.8 and 6.1.1.4'

loop_
_geom_angle_atom_site_label_1
_geom_angle_atom_site_label_2
_geom_angle_atom_site_label_3
_geom_angle
La2A La1A C22A 93.4(4)
La2A La1A C82A 113.6(4)
C22A La1A C82A 35.2(4)
La2A La1A C23A 105.2(4)
C22A La1A C23A 34.3(4)
C82A La1A C23A 59.1(4)
La2A La1A C26A 143.9(4)
C22A La1A C26A 57.4(4)
C82A La1A C26A 30.4(3)
C23A La1A C26A 63.7(4)
La2A La1A C21A 60.9(4)
C22A La1A C21A 32.5(4)
C82A La1A C21A 60.3(4)
C23A La1A C21A 54.1(4)
C26A La1A C21A 88.1(4)
La2A La1A C81A 130.8(3)
C22A La1A C81A 58.0(4)
C82A La1A C81A 67.0(4)
C23A La1A C81A 29.4(4)
C26A La1A C81A 54.3(4)
C21A La1A C81A 83.3(4)
La2A La1A C8A 93.7(4)
C22A La1A C8A 58.0(4)
C82A La1A C8A 33.8(3)
C23A La1A C8A 89.8(4)
C26A La1A C8A 54.1(3)
C21A La1A C8A 65.1(4)
C81A La1A C8A 100.7(4)
La2A La1A C30A 159.3(4)
C22A La1A C30A 68.2(4)
C82A La1A C30A 56.2(3)
C23A La1A C30A 54.3(4)
C26A La1A C30A 30.4(3)
C21A La1A C30A 100.2(4)
C81A La1A C30A 31.1(3)
C8A La1A C30A 84.4(3)
La2A La1A C24A 78.5(3)
C22A La1A C24A 52.5(4)
C82A La1A C24A 86.1(4)
C23A La1A C24A 32.1(3)
C26A La1A C24A 95.8(4)
C21A La1A C24A 49.7(4)
C81A La1A C24A 52.3(3)
C8A La1A C24A 109.1(4)
C30A La1A C24A 82.7(4)
La2A La1A C25A 54.2(3)
C22A La1A C25A 50.6(4)
C82A La1A C25A 84.7(4)
C23A La1A C25A 51.1(4)
C26A La1A C25A 106.9(4)
C21A La1A C25A 28.9(3)
C81A La1A C25A 77.9(4)
C8A La1A C25A 94.0(4)
C30A La1A C25A 105.3(4)
C24A La1A C25A 28.6(3)
La2A La1A C77A 47.1(3)
C22A La1A C77A 54.2(4)
C82A La1A C77A 66.5(4)
C23A La1A C77A 82.5(4)
C26A La1A C77A 96.8(3)
C21A La1A C77A 29.0(4)
C81A La1A C77A 110.9(4)
C8A La1A C77A 52.5(3)
C30A La1A C77A 119.8(4)
C24A La1A C77A 76.4(4)
C25A La1A C77A 49.8(3)
La1A La2A C21A 100.1(4)
La1A La2A C77A 117.4(4)
C21A La2A C77A 34.7(4)
La1A La2A C25A 109.3(4)
C21A La2A C25A 33.6(4)
C77A La2A C25A 60.0(4)
La1A La2A C22A 66.7(4)
C21A La2A C22A 33.4(4)
C77A La2A C22A 59.0(4)
C25A La2A C22A 54.0(4)
La1A La2A C11A 150.6(4)
C21A La2A C11A 58.5(4)
C77A La2A C11A 33.6(3)
C25A La2A C11A 65.3(3)
C22A La2A C11A 89.8(4)
La1A La2A C9A 98.3(4)
C21A La2A C9A 57.9(4)
C77A La2A C9A 31.7(4)
C25A La2A C9A 89.3(4)
C22A La2A C9A 64.9(4)
C11A La2A C9A 54.1(3)
La1A La2A C74A 135.5(3)
C21A La2A C74A 57.8(4)
C77A La2A C74A 68.0(4)
C25A La2A C74A 31.1(4)
C22A La2A C74A 84.6(4)
C11A La2A C74A 53.3(3)
C9A La2A C74A 99.3(4)
La1A La2A C24A 83.4(3)
C21A La2A C24A 52.6(4)
C77A La2A C24A 86.0(4)
C25A La2A C24A 30.6(3)
C22A La2A C24A 51.4(4)
C11A La2A C24A 95.9(3)
C9A La2A C24A 109.4(4)
C74A La2A C24A 52.3(3)
La1A La2A C23A 57.3(3)
C21A La2A C23A 52.7(4)
C77A La2A C23A 85.6(4)
C25A La2A C23A 52.0(4)
C22A La2A C23A 30.2(4)
C11A La2A C23A 110.2(4)
C9A La2A C23A 95.1(4)
C74A La2A C23A 80.7(4)
C24A La2A C23A 31.0(3)
La1A La2A C15A 164.3(3)
C21A La2A C15A 67.5(4)
C77A La2A C15A 58.0(4)
C25A La2A C15A 55.1(4)
C22A La2A C15A 100.5(4)
C11A La2A C15A 29.7(3)
C9A La2A C15A 83.5(3)
C74A La2A C15A 29.7(3)
C24A La2A C15A 81.3(3)
C23A La2A C15A 107.1(4)
La1A La2A C82A 50.3(3)
C21A La2A C82A 57.3(4)
C77A La2A C82A 67.2(4)
C25A La2A C82A 83.8(4)
C22A La2A C82A 30.1(4)
C11A La2A C82A 100.6(3)
C9A La2A C82A 54.7(3)
C74A La2A C82A 113.7(4)
C24A La2A C82A 78.5(4)
C23A La2A C82A 49.9(4)
C15A La2A C82A 122.3(4)
C22B La1B C82B 36.5(5)
C22B La1B C23B 35.8(5)
C82B La1B C23B 61.8(7)
C22B La1B C21B 35.6(5)
C82B La1B C21B 62.9(6)
C23B La1B C21B 58.5(6)
C22B La1B C81B 58.2(6)
C82B La1B C81B 67.0(6)
C23B La1B C81B 29.8(4)
C21B La1B C81B 87.6(6)
C22B La1B C26B 58.7(6)
C82B La1B C26B 29.6(4)
C23B La1B C26B 67.1(7)
C21B La1B C26B 91.0(6)
C81B La1B C26B 55.5(5)
C22B La1B C24B 53.7(6)
C82B La1B C24B 88.8(7)
C23B La1B C24B 33.0(4)
C21B La1B C24B 52.1(5)
C81B La1B C24B 55.4(5)
C26B La1B C24B 99.9(6)
C22B La1B C30B 67.1(6)
C82B La1B C30B 54.0(5)
C23B La1B C30B 54.9(5)
C21B La1B C30B 102.5(6)
C81B La1B C30B 31.1(4)
C26B La1B C30B 30.0(3)
C24B La1B C30B 85.4(5)
C22B La1B C25B 52.3(7)
C82B La1B C25B 87.4(7)
C23B La1B C25B 53.3(6)
C21B La1B C25B 29.9(5)
C81B La1B C25B 81.4(5)
C26B La1B C25B 110.4(6)
C24B La1B C25B 29.3(4)
C30B La1B C25B 107.9(5)
C22B La1B C8B 59.0(5)
C82B La1B C8B 32.6(4)
C23B La1B C8B 91.8(7)
C21B La1B C8B 66.3(6)
C81B La1B C8B 99.3(5)
C26B La1B C8B 50.9(5)
C24B La1B C8B 111.3(6)
C30B La1B C8B 80.7(5)
C25B La1B C8B 96.2(6)
C22B La1B C77B 56.9(6)
C82B La1B C77B 66.9(5)
C23B La1B C77B 87.2(6)
C21B La1B C77B 29.8(4)
C81B La1B C77B 114.6(5)
C26B La1B C77B 95.9(5)
C24B La1B C77B 80.2(6)
C30B La1B C77B 119.2(5)
C25B La1B C77B 53.0(5)
C8B La1B C77B 52.2(4)
C22B La1B C9B 64.4(5)
C82B La1B C9B 54.8(5)
C23B La1B C9B 100.1(6)
C21B La1B C9B 52.3(5)
C81B La1B C9B 119.1(5)
C26B La1B C9B 78.7(5)
C24B La1B C9B 104.3(5)
C30B La1B C9B 107.7(5)
C25B La1B C9B 79.7(5)
C8B La1B C9B 28.4(3)
C77B La1B C9B 27.7(3)
C62A C1A C2A 113.3(9)
C62A C1A C5A 109.5(8)
C2A C1A C5A 101.6(8)
C62A C1A C83A 112.7(9)
C2A C1A C83A 112.8(9)
C5A C1A C83A 106.0(8)
C3A C2A C61A 123.6(8)
C3A C2A C1A 107.7(8)
C61A C2A C1A 120.6(10)
C2A C3A C4A 116.5(9)
C2A C3A C42A 121.1(9)
C4A C3A C42A 115.3(8)
C75A C4A C3A 123.8(9)
C75A C4A C5A 122.4(9)
C3A C4A C5A 103.5(7)
C63A C5A C4A 122.7(8)
C63A C5A C1A 123.9(10)
C4A C5A C1A 108.1(7)
C7A C6A C63A 124.5(10)
C7A C6A C10A 107.5(11)
C63A C6A C10A 119.2(10)
C6A C7A C8A 112.1(10)
C6A C7A C64A 123.4(12)
C8A C7A C64A 116.0(11)
C7A C8A C9A 106.1(10)
C7A C8A C82A 125.6(10)
C9A C8A C82A 119.8(10)
C7A C8A La1A 98.3(7)
C9A C8A La1A 83.4(7)
C82A C8A La1A 62.4(5)
C7A C8A La2A 102.5(8)
C9A C8A La2A 65.9(6)
C82A C8A La2A 74.0(5)
La1A C8A La2A 17.44(8)
C10A C9A C77A 123.3(10)
C10A C9A C8A 107.4(9)
C77A C9A C8A 122.6(11)
C10A C9A La2A 99.2(7)
C77A C9A La2A 63.7(6)
C8A C9A La2A 84.6(7)
C10A C9A La1A 103.7(7)
C77A C9A La1A 75.4(6)
C8A C9A La1A 67.4(6)
La2A C9A La1A 17.20(10)
C62A C10A C9A 125.0(10)
C62A C10A C6A 119.0(10)
C9A C10A C6A 106.8(9)
C12A C11A C15A 110.1(9)
C12A C11A C77A 116.5(9)
C15A C11A C77A 125.6(9)
C12A C11A La2A 97.4(5)
C15A C11A La2A 83.2(5)
C77A C11A La2A 65.0(5)
C11A C12A C62A 131.1(10)
C11A C12A C13A 104.3(8)
C62A C12A C13A 116.0(10)
C61A C13A C14A 119.9(9)
C61A C13A C12A 123.9(8)
C14A C13A C12A 106.2(9)
C15A C14A C13A 108.8(9)
C15A C14A C72A 122.7(9)
C13A C14A C72A 120.7(11)
C14A C15A C11A 110.5(9)
C14A C15A C74A 124.7(10)
C11A C15A C74A 115.9(11)
C14A C15A La2A 101.4(7)
C11A C15A La2A 67.1(4)
C74A C15A La2A 72.3(6)
C17A C16A C72A 121.0(10)
C17A C16A C20A 108.5(8)
C72A C16A C20A 120.6(11)
C16A C17A C74A 125.7(9)
C16A C17A C18A 109.6(9)
C74A C17A C18A 115.8(9)
C79A C18A C19A 122.6(9)
C79A C18A C17A 121.2(9)
C19A C18A C17A 105.1(9)
C20A C19A C69A 120.7(10)
C20A C19A C18A 109.3(8)
C69A C19A C18A 120.0(9)
C19A C20A C48A 124.8(9)
C19A C20A C16A 107.5(9)
C48A C20A C16A 117.5(9)
C25A C21A C77A 120.3(12)
C25A C21A C22A 108.4(10)
C77A C21A C22A 119.2(12)
C25A C21A La2A 78.7(8)
C77A C21A La2A 74.8(8)
C22A C21A La2A 81.8(9)
C25A C21A La1A 85.6(8)
C77A C21A La1A 86.0(8)
C22A C21A La1A 62.8(8)
La2A C21A La1A 18.99(14)
C23A C22A C21A 109.3(10)
C23A C22A C82A 113.8(11)
C21A C22A C82A 125.2(12)
C23A C22A La1A 76.1(9)
C21A C22A La1A 84.6(9)
C82A C22A La1A 74.7(8)
C23A C22A La2A 84.2(9)
C21A C22A La2A 64.8(9)
C82A C22A La2A 87.3(8)
La1A C22A La2A 19.87(14)
C81A C23A C22A 128.0(12)
C81A C23A C24A 118.7(11)
C22A C23A C24A 105.4(10)
C81A C23A La1A 86.0(9)
C22A C23A La1A 69.6(9)
C24A C23A La1A 86.8(8)
C81A C23A La2A 101.6(9)
C22A C23A La2A 65.5(8)
C24A C23A La2A 72.5(7)
La1A C23A La2A 17.49(12)
C79A C24A C25A 122.5(11)
C79A C24A C23A 122.9(10)
C25A C24A C23A 108.0(10)
C79A C24A La2A 101.6(8)
C25A C24A La2A 64.2(6)
C23A C24A La2A 76.5(7)
C79A C24A La1A 101.4(8)
C25A C24A La1A 79.9(7)
C23A C24A La1A 61.1(7)
La2A C24A La1A 18.12(10)
C21A C25A C24A 109.0(9)
C21A C25A C74A 122.9(11)
C24A C25A C74A 117.6(10)
C21A C25A La2A 67.6(8)
C24A C25A La2A 85.2(7)
C74A C25A La2A 84.7(8)
C21A C25A La1A 65.5(7)
C24A C25A La1A 71.6(6)
C74A C25A La1A 99.3(8)
La2A C25A La1A 16.55(10)
C82A C26A C30A 127.7(11)
C82A C26A C27A 117.7(11)
C30A C26A C27A 104.9(9)
C82A C26A La1A 67.3(6)
C30A C26A La1A 82.0(7)
C27A C26A La1A 93.3(6)
C64A C27A C28A 121.3(12)
C64A C27A C26A 125.6(10)
C28A C27A C26A 104.4(9)
C65A C28A C29A 121.1(10)
C65A C28A C27A 121.1(10)
C29A C28A C27A 108.6(10)
C30A C29A C28A 110.2(10)
C30A C29A C67A 126.3(11)
C28A C29A C67A 117.8(10)
C29A C30A C26A 111.6(11)
C29A C30A C81A 123.4(11)
C26A C30A C81A 113.2(10)
C29A C30A La1A 96.7(8)
C26A C30A La1A 67.5(7)
C81A C30A La1A 71.2(6)
C35A C31A C32A 112.5(10)
C35A C31A C64A 120.0(9)
C32A C31A C64A 118.9(9)
C31A C32A C33A 103.8(8)
C31A C32A C65A 120.9(10)
C33A C32A C65A 125.1(10)
C36A C33A C32A 119.8(11)
C36A C33A C34A 117.9(11)
C32A C33A C34A 109.9(9)
C75A C34A C35A 125.3(9)
C75A C34A C33A 122.1(10)
C35A C34A C33A 103.2(9)
C31A C35A C34A 109.8(9)
C31A C35A C63A 123.6(12)
C34A C35A C63A 118.3(9)
C33A C36A C37A 125.9(11)
C33A C36A C40A 120.1(13)
C37A C36A C40A 103.3(9)
C38A C37A C36A 114.2(11)
C38A C37A C76A 117.8(11)
C36A C37A C76A 118.6(11)
C37A C38A C39A 108.4(11)
C37A C38A C80A 120.6(12)
C39A C38A C80A 122.2(12)
C59A C39A C38A 121.7(11)
C59A C39A C40A 120.0(12)
C38A C39A C40A 108.4(9)
C66A C40A C39A 121.4(11)
C66A C40A C36A 120.9(10)
C39A C40A C36A 105.5(9)
C76A C41A C42A 125.1(10)
C76A C41A C45A 119.6(9)
C42A C41A C45A 102.9(9)
C43A C42A C41A 114.6(9)
C43A C42A C3A 116.5(10)
C41A C42A C3A 118.5(9)
C42A C43A C73A 125.5(10)
C42A C43A C44A 105.0(9)
C73A C43A C44A 118.0(9)
C46A C44A C45A 120.1(10)
C46A C44A C43A 122.6(11)
C45A C44A C43A 109.4(9)
C80A C45A C44A 123.5(11)
C80A C45A C41A 117.7(10)
C44A C45A C41A 107.8(8)
C44A C46A C47A 120.9(9)
C44A C46A C50A 120.8(10)
C47A C46A C50A 107.5(9)
C48A C47A C71A 125.7(12)
C48A C47A C46A 105.5(9)
C71A C47A C46A 118.6(9)
C47A C48A C20A 119.9(11)
C47A C48A C49A 114.1(11)
C20A C48A C49A 115.3(11)
C70A C49A C48A 123.1(13)
C70A C49A C50A 124.0(11)
C48A C49A C50A 104.4(10)
C78A C50A C49A 121.3(11)
C78A C50A C46A 120.2(11)
C49A C50A C46A 107.8(9)
C69A C51A C52A 123.9(10)
C69A C51A C55A 118.1(12)
C52A C51A C55A 107.0(9)
C51A C52A C53A 109.2(9)
C51A C52A C79A 121.1(9)
C53A C52A C79A 121.1(10)
C54A C53A C52A 109.7(10)
C54A C53A C81A 126.3(11)
C52A C53A C81A 117.9(10)
C53A C54A C55A 107.3(9)
C53A C54A C67A 123.6(10)
C55A C54A C67A 116.8(10)
C57A C55A C54A 119.3(10)
C57A C55A C51A 124.6(11)
C54A C55A C51A 106.9(9)
C60A C56A C70A 122.7(10)
C60A C56A C57A 111.5(9)
C70A C56A C57A 116.0(10)
C55A C57A C58A 124.5(12)
C55A C57A C56A 121.7(10)
C58A C57A C56A 103.2(9)
C59A C58A C68A 124.6(10)
C59A C58A C57A 108.2(9)
C68A C58A C57A 117.0(10)
C58A C59A C39A 119.3(11)
C58A C59A C60A 111.6(10)
C39A C59A C60A 118.6(11)
C56A C60A C78A 122.7(10)
C56A C60A C59A 105.2(10)
C78A C60A C59A 121.2(11)
C13A C61A C2A 118.3(9)
C13A C61A C73A 123.3(9)
C2A C61A C73A 113.3(9)
C10A C62A C12A 110.2(11)
C10A C62A C1A 123.9(10)
C12A C62A C1A 123.4(10)
C5A C63A C6A 120.5(10)
C5A C63A C35A 116.1(10)
C6A C63A C35A 114.1(10)
C27A C64A C31A 118.5(10)
C27A C64A C7A 118.8(11)
C31A C64A C7A 114.3(10)
C28A C65A C32A 118.6(9)
C28A C65A C66A 123.7(9)
C32A C65A C66A 112.2(10)
C40A C66A C65A 121.3(9)
C40A C66A C68A 120.3(9)
C65A C66A C68A 113.1(9)
C68A C67A C54A 125.1(10)
C68A C67A C29A 119.9(9)
C54A C67A C29A 108.1(10)
C67A C68A C58A 116.9(9)
C67A C68A C66A 124.3(9)
C58A C68A C66A 113.5(10)
C51A C69A C19A 117.2(11)
C51A C69A C70A 120.6(10)
C19A C69A C70A 114.8(10)
C49A C70A C56A 113.4(11)
C49A C70A C69A 121.2(10)
C56A C70A C69A 118.9(10)
C72A C71A C73A 120.7(10)
C72A C71A C47A 114.8(10)
C73A C71A C47A 118.6(11)
C71A C72A C16A 120.9(10)
C71A C72A C14A 119.3(9)
C16A C72A C14A 114.1(11)
C43A C73A C71A 120.8(9)
C43A C73A C61A 118.4(9)
C71A C73A C61A 116.1(11)
C17A C74A C25A 120.7(10)
C17A C74A C15A 111.2(12)
C25A C74A C15A 119.7(11)
C17A C74A La2A 101.6(7)
C25A C74A La2A 64.2(6)
C15A C74A La2A 78.0(6)
C34A C75A C4A 114.5(9)
C34A C75A C76A 121.4(9)
C4A C75A C76A 117.5(9)
C41A C76A C75A 118.8(10)
C41A C76A C37A 122.7(11)
C75A C76A C37A 114.0(11)
C9A C77A C21A 119.8(11)
C9A C77A C11A 113.5(11)
C21A C77A C11A 115.4(10)
C9A C77A La2A 84.6(7)
C21A C77A La2A 70.5(7)
C11A C77A La2A 81.4(5)
C9A C77A La1A 76.6(6)
C21A C77A La1A 65.0(7)
C11A C77A La1A 96.7(5)
La2A C77A La1A 15.46(13)
C50A C78A C60A 114.8(12)
C50A C78A C80A 117.7(10)
C60A C78A C80A 121.9(11)
C24A C79A C18A 121.5(10)
C24A C79A C52A 117.8(9)
C18A C79A C52A 114.5(10)
C45A C80A C78A 117.3(11)
C45A C80A C38A 121.0(11)
C78A C80A C38A 114.3(11)
C23A C81A C53A 121.3(11)
C23A C81A C30A 118.2(10)
C53A C81A C30A 110.7(11)
C23A C81A La1A 64.6(8)
C53A C81A La1A 98.4(8)
C30A C81A La1A 77.8(7)
C26A C82A C22A 119.0(10)
C26A C82A C8A 116.3(12)
C22A C82A C8A 113.4(9)
C26A C82A La1A 82.3(7)
C22A C82A La1A 70.1(7)
C8A C82A La1A 83.8(6)
C26A C82A La2A 98.3(7)
C22A C82A La2A 62.6(7)
C8A C82A La2A 75.6(5)
La1A C82A La2A 16.10(9)
C84A C83A C1A 116.6(10)
C84A C83A Cl1A 111.2(9)
C1A C83A Cl1A 105.6(8)
C84A C83A H83A 107.7
C1A C83A H83A 107.7
Cl1A C83A H83A 107.7
C89A C84A C85A 114.3(12)
C89A C84A C83A 125.8(12)
C85A C84A C83A 119.9(11)
C86A C85A C84A 122.2(9)
C86A C85A H85A 118.9
C84A C85A H85A 118.9
C85A C86A C87A 122.0(10)
C85A C86A H86A 119.0
C87A C86A H86A 119.0
C88A C87A C86A 118.3(12)
C88A C87A Cl3A 120.0(10)
C86A C87A Cl3A 121.7(9)
C89A C88A C87A 119.6(12)
C89A C88A H88A 120.2
C87A C88A H88A 120.2
C88A C89A C84A 123.4(11)
C88A C89A Cl2A 118.8(9)
C84A C89A Cl2A 117.8(11)
C62B C1B C2B 112.0(13)
C62B C1B C83B 109.9(13)
C2B C1B C83B 108.9(11)
C62B C1B C5B 111.0(13)
C2B C1B C5B 100.6(12)
C83B C1B C5B 114.1(12)
C3B C2B C61B 124.7(13)
C3B C2B C1B 110.5(12)
C61B C2B C1B 117.7(13)
C2B C3B C4B 112.7(12)
C2B C3B C42B 119.2(14)
C4B C3B C42B 119.6(12)
C75B C4B C3B 121.3(10)
C75B C4B C5B 123.2(12)
C3B C4B C5B 106.3(11)
C63B C5B C4B 121.6(12)
C63B C5B C1B 126.4(14)
C4B C5B C1B 106.9(11)
C7B C6B C63B 120.3(14)
C7B C6B C10B 110.7(14)
C63B C6B C10B 124.2(16)
C6B C7B C8B 110.5(15)
C6B C7B C64B 121.9(16)
C8B C7B C64B 111.8(19)
C7B C8B C9B 105.0(13)
C7B C8B C82B 128.0(19)
C9B C8B C82B 117.7(14)
C7B C8B La1B 104.2(18)
C9B C8B La1B 82.6(9)
C82B C8B La1B 57.1(10)
C10B C9B C77B 117.1(15)
C10B C9B C8B 110.2(13)
C77B C9B C8B 122.5(14)
C10B C9B La1B 102.7(14)
C77B C9B La1B 70.3(9)
C8B C9B La1B 69.0(9)
C62B C10B C9B 131.0(16)
C62B C10B C6B 118.0(17)
C9B C10B C6B 103.1(12)
C12B C11B C15B 108.4(12)
C12B C11B C77B 123.6(16)
C15B C11B C77B 125.1(15)
C11B C12B C62B 122.6(16)
C11B C12B C13B 107.8(11)
C62B C12B C13B 118.7(16)
C61B C13B C14B 126.4(14)
C61B C13B C12B 116.3(15)
C14B C13B C12B 101.8(11)
C15B C14B C13B 112.6(13)
C15B C14B C72B 120.6(17)
C13B C14B C72B 116.9(13)
C14B C15B C11B 108.9(13)
C14B C15B C74B 127.5(18)
C11B C15B C74B 114.9(17)
C17B C16B C72B 123.0(17)
C17B C16B C20B 108.2(13)
C72B C16B C20B 115.4(19)
C16B C17B C74B 123.9(17)
C16B C17B C18B 108.5(13)
C74B C17B C18B 121.8(19)
C79B C18B C19B 121.9(14)
C79B C18B C17B 119.1(17)
C19B C18B C17B 107.1(13)
C20B C19B C69B 123.8(14)
C20B C19B C18B 106.9(12)
C69B C19B C18B 119.3(13)
C19B C20B C48B 118.2(14)
C19B C20B C16B 109.2(13)
C48B C20B C16B 122.4(18)
C25B C21B C77B 127.3(18)
C25B C21B C22B 107.8(13)
C77B C21B C22B 121.6(15)
C25B C21B La1B 91.6(18)
C77B C21B La1B 92.7(13)
C22B C21B La1B 65.8(13)
C23B C22B C21B 110.2(14)
C23B C22B C82B 116(2)
C21B C22B C82B 120.1(15)
C23B C22B La1B 77.2(16)
C21B C22B La1B 78.7(14)
C82B C22B La1B 76.7(14)
C81B C23B C22B 123(2)
C81B C23B C24B 126(2)
C22B C23B C24B 103.5(12)
C81B C23B La1B 88.0(15)
C22B C23B La1B 67.0(15)
C24B C23B La1B 86.6(14)
C79B C24B C25B 122(2)
C79B C24B C23B 119(2)
C25B C24B C23B 109.6(12)
C79B C24B La1B 98.4(14)
C25B C24B La1B 79.2(14)
C23B C24B La1B 60.4(12)
C21B C25B C24B 107.6(14)
C21B C25B C74B 114(2)
C24B C25B C74B 122(2)
C21B C25B La1B 58.6(15)
C24B C25B La1B 71.5(13)
C74B C25B La1B 98.4(19)
C82B C26B C30B 119.5(18)
C82B C26B C27B 124.2(17)
C30B C26B C27B 106.2(12)
C82B C26B La1B 61.8(14)
C30B C26B La1B 79.6(11)
C27B C26B La1B 100.4(11)
C64B C27B C28B 125.5(17)
C64B C27B C26B 116.8(16)
C28B C27B C26B 103.8(12)
C65B C28B C29B 125.2(13)
C65B C28B C27B 121.4(17)
C29B C28B C27B 108.2(13)
C30B C29B C28B 111.7(12)
C30B C29B C67B 122.6(13)
C28B C29B C67B 115.6(11)
C29B C30B C26B 109.9(13)
C29B C30B C81B 122.0(14)
C26B C30B C81B 118.8(15)
C29B C30B La1B 101.5(11)
C26B C30B La1B 70.4(10)
C81B C30B La1B 69.6(9)
C35B C31B C32B 109.6(13)
C35B C31B C64B 119.5(13)
C32B C31B C64B 121.3(17)
C31B C32B C33B 107.7(12)
C31B C32B C65B 123.2(18)
C33B C32B C65B 118.7(16)
C36B C33B C32B 120.0(19)
C36B C33B C34B 120.4(15)
C32B C33B C34B 106.8(13)
C75B C34B C35B 125.2(14)
C75B C34B C33B 121.3(13)
C35B C34B C33B 104.7(12)
C31B C35B C34B 110.7(13)
C31B C35B C63B 119.6(13)
C34B C35B C63B 118.2(13)
C33B C36B C37B 123.6(15)
C33B C36B C40B 123(2)
C37B C36B C40B 107.8(13)
C38B C37B C36B 111.3(14)
C38B C37B C76B 119.7(14)
C36B C37B C76B 118.9(14)
C37B C38B C39B 108.3(13)
C37B C38B C80B 121.0(13)
C39B C38B C80B 122.5(13)
C59B C39B C38B 121.7(14)
C59B C39B C40B 115.8(13)
C38B C39B C40B 111.5(12)
C66B C40B C39B 121.4(14)
C66B C40B C36B 120.4(19)
C39B C40B C36B 101.1(12)
C76B C41B C42B 125.8(13)
C76B C41B C45B 123.1(12)
C42B C41B C45B 101.1(11)
C43B C42B C41B 117.0(12)
C43B C42B C3B 117.0(15)
C41B C42B C3B 115.4(12)
C42B C43B C73B 127.5(16)
C42B C43B C44B 102.9(12)
C73B C43B C44B 118.9(13)
C46B C44B C45B 121.6(13)
C46B C44B C43B 120.9(14)
C45B C44B C43B 110.2(12)
C80B C45B C44B 123.8(14)
C80B C45B C41B 116.9(13)
C44B C45B C41B 108.3(12)
C44B C46B C47B 121.6(14)
C44B C46B C50B 118.1(14)
C47B C46B C50B 108.8(13)
C48B C47B C71B 123.8(17)
C48B C47B C46B 105.5(13)
C71B C47B C46B 119.5(13)
C47B C48B C20B 118.3(17)
C47B C48B C49B 112.8(14)
C20B C48B C49B 119.9(14)
C70B C49B C48B 123.6(15)
C70B C49B C50B 120.2(14)
C48B C49B C50B 106.6(12)
C78B C50B C49B 120.3(13)
C78B C50B C46B 122.1(14)
C49B C50B C46B 105.7(12)
C69B C51B C52B 122.7(15)
C69B C51B C55B 120.8(14)
C52B C51B C55B 104.1(13)
C51B C52B C53B 111.3(14)
C51B C52B C79B 120.8(14)
C53B C52B C79B 118.5(15)
C54B C53B C52B 109.1(13)
C54B C53B C81B 120.5(13)
C52B C53B C81B 123.8(15)
C53B C54B C55B 106.0(11)
C53B C54B C67B 122.9(12)
C55B C54B C67B 118.7(13)
C57B C55B C54B 114.6(15)
C57B C55B C51B 125.1(14)
C54B C55B C51B 109.3(13)
C60B C56B C70B 115.6(15)
C60B C56B C57B 109.8(13)
C70B C56B C57B 117.5(15)
C55B C57B C58B 129.2(16)
C55B C57B C56B 118.6(14)
C58B C57B C56B 105.5(12)
C59B C58B C68B 122.0(16)
C59B C58B C57B 105.9(13)
C68B C58B C57B 114.8(14)
C58B C59B C39B 123.8(14)
C58B C59B C60B 113.1(13)
C39B C59B C60B 117.6(12)
C56B C60B C78B 125.0(13)
C56B C60B C59B 105.3(13)
C78B C60B C59B 122.5(13)
C13B C61B C2B 125.4(15)
C13B C61B C73B 117.0(12)
C2B C61B C73B 114.6(14)
C10B C62B C12B 111.5(15)
C10B C62B C1B 121.6(14)
C12B C62B C1B 124.4(14)
C5B C63B C6B 114.7(15)
C5B C63B C35B 116.7(13)
C6B C63B C35B 120.0(12)
C27B C64B C31B 111.8(17)
C27B C64B C7B 126.3(18)
C31B C64B C7B 116.9(12)
C28B C65B C32B 114.6(18)
C28B C65B C66B 119.8(12)
C32B C65B C66B 120.6(17)
C40B C66B C65B 115.9(16)
C40B C66B C68B 122.1(13)
C65B C66B C68B 114.6(11)
C68B C67B C54B 123.3(15)
C68B C67B C29B 120.8(13)
C54B C67B C29B 112.8(11)
C67B C68B C58B 118.6(14)
C67B C68B C66B 123.4(13)
C58B C68B C66B 111.9(11)
C51B C69B C19B 118.7(14)
C51B C69B C70B 117.2(13)
C19B C69B C70B 116.6(12)
C49B C70B C56B 120.4(13)
C49B C70B C69B 117.3(12)
C56B C70B C69B 119.5(12)
C72B C71B C73B 121.5(12)
C72B C71B C47B 115.9(15)
C73B C71B C47B 117.3(13)
C71B C72B C16B 123.2(18)
C71B C72B C14B 119.2(12)
C16B C72B C14B 112.8(16)
C43B C73B C71B 121.3(12)
C43B C73B C61B 115.7(14)
C71B C73B C61B 117.8(12)
C17B C74B C25B 113.5(19)
C17B C74B C15B 110.2(18)
C25B C74B C15B 125.0(18)
C34B C75B C4B 114.4(12)
C34B C75B C76B 120.6(12)
C4B C75B C76B 117.6(12)
C41B C76B C75B 120.0(12)
C41B C76B C37B 118.9(12)
C75B C76B C37B 115.0(12)
C9B C77B C21B 119.7(15)
C9B C77B C11B 113.3(16)
C21B C77B C11B 112.2(16)
C9B C77B La1B 82.0(10)
C21B C77B La1B 57.6(12)
C11B C77B La1B 93.8(13)
C50B C78B C60B 116.6(13)
C50B C78B C80B 117.1(13)
C60B C78B C80B 120.9(13)
C24B C79B C18B 120.6(17)
C24B C79B C52B 119.2(18)
C18B C79B C52B 115.5(14)
C45B C80B C78B 116.5(13)
C45B C80B C38B 120.1(13)
C78B C80B C38B 114.4(12)
C23B C81B C53B 113.1(17)
C23B C81B C30B 118.9(16)
C53B C81B C30B 117.6(13)
C23B C81B La1B 62.3(14)
C53B C81B La1B 97.4(11)
C30B C81B La1B 79.4(10)
C26B C82B C22B 123.2(19)
C26B C82B C8B 112.4(18)
C22B C82B C8B 117.7(13)
C26B C82B La1B 88.6(15)
C22B C82B La1B 66.8(13)
C8B C82B La1B 90.3(12)
C1B C83B C84B 111.1(12)
C1B C83B Cl1B 109.0(12)
C84B C83B Cl1B 100.7(12)
C1B C83B H83B 111.8
C84B C83B H83B 111.8
Cl1B C83B H83B 111.8
C85B C84B C89B 119.0(14)
C85B C84B C83B 127.0(18)
C89B C84B C83B 114.0(14)
C84B C85B C86B 123.8(15)
C84B C85B H85B 118.1
C86B C85B H85B 118.1
C87B C86B C85B 115.0(13)
C87B C86B H86B 122.5
C85B C86B H86B 122.5
C88B C87B C86B 122.6(14)
C88B C87B Cl3B 121.8(14)
C86B C87B Cl3B 115.2(11)
C87B C88B C89B 121.0(18)
C87B C88B H88B 119.5
C89B C88B H88B 119.5
C88B C89B C84B 118.1(14)
C88B C89B Cl2B 118.9(13)
C84B C89B Cl2B 122.9(11)
S2 C1S S1 178.3(5)

loop_
_geom_bond_atom_site_label_1
_geom_bond_atom_site_label_2
_geom_bond_distance
La1A La2A 0.889(3)
La1A C22A 2.404(16)
La1A C82A 2.466(10)
La1A C23A 2.489(15)
La1A C26A 2.649(13)
La1A C21A 2.689(15)
La1A C81A 2.749(12)
La1A C8A 2.766(11)
La1A C30A 2.839(12)
La1A C24A 2.839(12)
La1A C25A 2.946(11)
La1A C77A 2.960(10)
La2A C21A 2.387(16)
La2A C77A 2.444(10)
La2A C25A 2.531(12)
La2A C22A 2.611(16)
La2A C11A 2.666(8)
La2A C9A 2.714(12)
La2A C74A 2.799(14)
La2A C24A 2.801(13)
La2A C23A 2.854(15)
La2A C15A 2.874(10)
La2A C82A 2.938(11)
La1B C22B 2.28(3)
La1B C82B 2.41(3)
La1B C23B 2.41(3)
La1B C21B 2.45(3)
La1B C81B 2.723(18)
La1B C26B 2.73(2)
La1B C24B 2.77(2)
La1B C30B 2.856(18)
La1B C25B 2.87(3)
La1B C8B 2.87(2)
La1B C77B 2.90(2)
La1B C9B 3.05(2)
La1C La1D 3.635(10)
C1A C62A 1.424(17)
C1A C2A 1.511(12)
C1A C5A 1.584(12)
C1A C83A 1.592(12)
C2A C3A 1.363(13)
C2A C61A 1.484(13)
C3A C4A 1.434(12)
C3A C42A 1.474(14)
C4A C75A 1.399(11)
C4A C5A 1.484(13)
C5A C63A 1.325(13)
C6A C7A 1.329(15)
C6A C63A 1.405(15)
C6A C10A 1.479(14)
C7A C8A 1.396(16)
C7A C64A 1.496(14)
C8A C9A 1.462(13)
C8A C82A 1.547(16)
C9A C10A 1.396(15)
C9A C77A 1.431(17)
C10A C62A 1.395(14)
C11A C12A 1.382(13)
C11A C15A 1.435(13)
C11A C77A 1.493(15)
C12A C62A 1.398(14)
C12A C13A 1.514(13)
C13A C61A 1.291(14)
C13A C14A 1.453(12)
C14A C15A 1.315(16)
C14A C72A 1.456(14)
C15A C74A 1.457(15)
C16A C17A 1.358(15)
C16A C72A 1.433(14)
C16A C20A 1.457(13)
C17A C74A 1.429(16)
C17A C18A 1.474(12)
C18A C79A 1.389(14)
C18A C19A 1.436(15)
C19A C20A 1.402(14)
C19A C69A 1.425(13)
C20A C48A 1.404(19)
C21A C25A 1.429(16)
C21A C77A 1.440(17)
C21A C22A 1.452(16)
C22A C23A 1.445(17)
C22A C82A 1.474(18)
C23A C81A 1.354(16)
C23A C24A 1.512(15)
C24A C79A 1.319(15)
C24A C25A 1.431(14)
C25A C74A 1.452(18)
C26A C82A 1.352(15)
C26A C30A 1.452(14)
C26A C27A 1.543(16)
C27A C64A 1.339(15)
C27A C28A 1.456(15)
C28A C65A 1.341(16)
C28A C29A 1.442(14)
C29A C30A 1.333(15)
C29A C67A 1.535(15)
C30A C81A 1.499(16)
C31A C35A 1.365(13)
C31A C32A 1.373(13)
C31A C64A 1.489(18)
C32A C33A 1.443(15)
C32A C65A 1.455(12)
C33A C36A 1.304(15)
C33A C34A 1.454(12)
C34A C75A 1.390(14)
C34A C35A 1.416(15)
C35A C63A 1.520(14)
C36A C37A 1.441(17)
C36A C40A 1.505(15)
C37A C38A 1.331(16)
C37A C76A 1.508(15)
C38A C39A 1.420(17)
C38A C80A 1.498(16)
C39A C59A 1.397(16)
C39A C40A 1.472(14)
C40A C66A 1.366(16)
C41A C76A 1.308(15)
C41A C42A 1.419(13)
C41A C45A 1.517(14)
C42A C43A 1.394(14)
C43A C73A 1.395(14)
C43A C44A 1.463(12)
C44A C46A 1.293(15)
C44A C45A 1.415(15)
C45A C80A 1.364(14)
C46A C47A 1.461(15)
C46A C50A 1.469(13)
C47A C48A 1.366(15)
C47A C71A 1.434(14)
C48A C49A 1.433(16)
C49A C70A 1.362(15)
C49A C50A 1.444(16)
C50A C78A 1.392(16)
C51A C69A 1.347(15)
C51A C52A 1.379(16)
C51A C55A 1.471(13)
C52A C53A 1.435(14)
C52A C79A 1.474(13)
C53A C54A 1.376(15)
C53A C81A 1.450(16)
C54A C55A 1.456(14)
C54A C67A 1.493(15)
C55A C57A 1.280(16)
C56A C60A 1.388(15)
C56A C70A 1.447(13)
C56A C57A 1.495(15)
C57A C58A 1.492(14)
C58A C59A 1.372(16)
C58A C68A 1.489(15)
C59A C60A 1.470(14)
C60A C78A 1.407(16)
C61A C73A 1.548(13)
C65A C66A 1.510(14)
C66A C68A 1.517(13)
C67A C68A 1.302(16)
C69A C70A 1.515(15)
C71A C72A 1.420(18)
C71A C73A 1.429(15)
C75A C76A 1.487(14)
C78A C80A 1.483(17)
C83A C84A 1.46(2)
C83A Cl1A 1.842(14)
C83A H83A 1.0000
C84A C89A 1.414(15)
C84A C85A 1.419(15)
C85A C86A 1.340(18)
C85A H85A 0.9500
C86A C87A 1.386(14)
C86A H86A 0.9500
C87A C88A 1.384(18)
C87A Cl3A 1.717(13)
C88A C89A 1.37(2)
C88A H88A 0.9500
C89A Cl2A 1.740(11)
C1B C62B 1.424(17)
C1B C2B 1.511(12)
C1B C83B 1.573(18)
C1B C5B 1.584(12)
C2B C3B 1.363(13)
C2B C61B 1.484(13)
C3B C4B 1.433(12)
C3B C42B 1.474(14)
C4B C75B 1.397(18)
C4B C5B 1.484(13)
C5B C63B 1.325(13)
C6B C7B 1.329(15)
C6B C63B 1.405(15)
C6B C10B 1.479(14)
C7B C8B 1.396(17)
C7B C64B 1.496(14)
C8B C9B 1.462(13)
C8B C82B 1.547(16)
C9B C10B 1.396(15)
C9B C77B 1.431(17)
C10B C62B 1.395(14)
C11B C12B 1.382(13)
C11B C15B 1.435(13)
C11B C77B 1.493(15)
C12B C62B 1.398(14)
C12B C13B 1.514(13)
C13B C61B 1.291(14)
C13B C14B 1.453(12)
C14B C15B 1.315(15)
C14B C72B 1.456(14)
C15B C74B 1.457(15)
C16B C17B 1.358(15)
C16B C72B 1.433(14)
C16B C20B 1.457(13)
C17B C74B 1.429(16)
C17B C18B 1.474(12)
C18B C79B 1.389(14)
C18B C19B 1.436(15)
C19B C20B 1.402(14)
C19B C69B 1.425(13)
C20B C48B 1.404(19)
C21B C25B 1.429(16)
C21B C77B 1.440(17)
C21B C22B 1.452(16)
C22B C23B 1.445(17)
C22B C82B 1.474(18)
C23B C81B 1.354(16)
C23B C24B 1.512(15)
C24B C79B 1.320(15)
C24B C25B 1.431(15)
C25B C74B 1.452(18)
C26B C82B 1.352(15)
C26B C30B 1.452(14)
C26B C27B 1.543(16)
C27B C64B 1.339(15)
C27B C28B 1.456(15)
C28B C65B 1.341(16)
C28B C29B 1.442(14)
C29B C30B 1.333(15)
C29B C67B 1.52(2)
C30B C81B 1.499(16)
C31B C35B 1.365(13)
C31B C32B 1.373(13)
C31B C64B 1.489(18)
C32B C33B 1.443(15)
C32B C65B 1.455(12)
C33B C36B 1.304(15)
C33B C34B 1.455(12)
C34B C75B 1.390(14)
C34B C35B 1.416(15)
C35B C63B 1.520(14)
C36B C37B 1.441(17)
C36B C40B 1.505(15)
C37B C38B 1.331(16)
C37B C76B 1.508(15)
C38B C39B 1.420(17)
C38B C80B 1.498(16)
C39B C59B 1.397(16)
C39B C40B 1.472(14)
C40B C66B 1.366(16)
C41B C76B 1.308(15)
C41B C42B 1.419(13)
C41B C45B 1.517(14)
C42B C43B 1.394(14)
C43B C73B 1.395(14)
C43B C44B 1.463(12)
C44B C46B 1.293(15)
C44B C45B 1.415(15)
C45B C80B 1.364(14)
C46B C47B 1.461(15)
C46B C50B 1.469(13)
C47B C48B 1.366(15)
C47B C71B 1.434(14)
C48B C49B 1.433(16)
C49B C70B 1.362(15)
C49B C50B 1.443(16)
C50B C78B 1.392(16)
C51B C69B 1.347(15)
C51B C52B 1.379(16)
C51B C55B 1.471(13)
C52B C53B 1.435(14)
C52B C79B 1.474(14)
C53B C54B 1.376(15)
C53B C81B 1.450(16)
C54B C55B 1.456(14)
C54B C67B 1.515(19)
C55B C57B 1.280(16)
C56B C60B 1.388(15)
C56B C70B 1.446(13)
C56B C57B 1.495(15)
C57B C58B 1.492(14)
C58B C59B 1.372(16)
C58B C68B 1.47(2)
C59B C60B 1.470(14)
C60B C78B 1.407(16)
C61B C73B 1.548(13)
C65B C66B 1.510(14)
C66B C68B 1.53(2)
C67B C68B 1.302(16)
C69B C70B 1.515(15)
C71B C72B 1.420(18)
C71B C73B 1.429(15)
C75B C76B 1.487(14)
C78B C80B 1.483(17)
C83B C84B 1.59(2)
C83B Cl1B 1.84(2)
C83B H83B 1.0000
C84B C85B 1.314(19)
C84B C89B 1.45(2)
C85B C86B 1.43(2)
C85B H85B 0.9500
C86B C87B 1.40(2)
C86B H86B 0.9500
C87B C88B 1.34(2)
C87B Cl3B 1.718(13)
C88B C89B 1.39(2)
C88B H88B 0.9500
C89B Cl2B 1.707(16)
C1S S2 1.515(7)
C1S S1 1.529(7)

loop_
_geom_torsion_atom_site_label_1
_geom_torsion_atom_site_label_2
_geom_torsion_atom_site_label_3
_geom_torsion_atom_site_label_4
_geom_torsion
C22A La1A La2A C21A -0.6(5)
C82A La1A La2A C21A -30.4(5)
C23A La1A La2A C21A 32.1(5)
C26A La1A La2A C21A -34.0(7)
C81A La1A La2A C21A 48.8(6)
C8A La1A La2A C21A -58.7(5)
C30A La1A La2A C21A 25.3(11)
C24A La1A La2A C21A 50.1(4)
C25A La1A La2A C21A 33.5(4)
C77A La1A La2A C21A -32.0(5)
C22A La1A La2A C77A 31.4(5)
C82A La1A La2A C77A 1.5(6)
C23A La1A La2A C77A 64.1(5)
C26A La1A La2A C77A -2.0(8)
C21A La1A La2A C77A 32.0(5)
C81A La1A La2A C77A 80.8(6)
C8A La1A La2A C77A -26.7(5)
C30A La1A La2A C77A 57.2(11)
C24A La1A La2A C77A 82.0(5)
C25A La1A La2A C77A 65.5(5)
C22A La1A La2A C25A -34.1(5)
C82A La1A La2A C25A -64.0(5)
C23A La1A La2A C25A -1.4(5)
C26A La1A La2A C25A -67.5(7)
C21A La1A La2A C25A -33.5(4)
C81A La1A La2A C25A 15.3(6)
C8A La1A La2A C25A -92.2(4)
C30A La1A La2A C25A -8.2(11)
C24A La1A La2A C25A 16.5(4)
C77A La1A La2A C25A -65.5(5)
C82A La1A La2A C22A -29.8(4)
C23A La1A La2A C22A 32.7(4)
C26A La1A La2A C22A -33.4(6)
C21A La1A La2A C22A 0.6(5)
C81A La1A La2A C22A 49.4(5)
C8A La1A La2A C22A -58.1(4)
C30A La1A La2A C22A 25.9(10)
C24A La1A La2A C22A 50.7(4)
C25A La1A La2A C22A 34.1(5)
C77A La1A La2A C22A -31.4(5)
C22A La1A La2A C11A 39.6(7)
C82A La1A La2A C11A 9.7(8)
C23A La1A La2A C11A 72.3(7)
C26A La1A La2A C11A 6.2(10)
C21A La1A La2A C11A 40.2(7)
C81A La1A La2A C11A 89.0(8)
C8A La1A La2A C11A -18.5(7)
C30A La1A La2A C11A 65.5(13)
C24A La1A La2A C11A 90.2(7)
C25A La1A La2A C11A 73.7(7)
C77A La1A La2A C11A 8.2(6)
C22A La1A La2A C9A 58.1(4)
C82A La1A La2A C9A 28.2(5)
C23A La1A La2A C9A 90.8(4)
C26A La1A La2A C9A 24.7(7)
C21A La1A La2A C9A 58.7(4)
C81A La1A La2A C9A 107.5(5)
C8A La1A La2A C9A 0.0(4)
C30A La1A La2A C9A 84.0(10)
C24A La1A La2A C9A 108.7(4)
C25A La1A La2A C9A 92.2(4)
C77A La1A La2A C9A 26.7(4)
C22A La1A La2A C74A -54.3(6)
C82A La1A La2A C74A -84.2(6)
C23A La1A La2A C74A -21.6(6)
C26A La1A La2A C74A -87.7(8)
C21A La1A La2A C74A -53.7(6)
C81A La1A La2A C74A -4.9(8)
C8A La1A La2A C74A -112.4(6)
C30A La1A La2A C74A -28.5(13)
C24A La1A La2A C74A -3.7(6)
C25A La1A La2A C74A -20.2(5)
C77A La1A La2A C74A -85.7(6)
C22A La1A La2A C24A -50.7(4)
C82A La1A La2A C24A -80.5(4)
C23A La1A La2A C24A -18.0(4)
C26A La1A La2A C24A -84.1(6)
C21A La1A La2A C24A -50.1(4)
C81A La1A La2A C24A -1.2(5)
C8A La1A La2A C24A -108.7(4)
C30A La1A La2A C24A -24.8(10)
C25A La1A La2A C24A -16.5(4)
C77A La1A La2A C24A -82.0(5)
C22A La1A La2A C23A -32.7(4)
C82A La1A La2A C23A -62.5(5)
C26A La1A La2A C23A -66.1(6)
C21A La1A La2A C23A -32.1(5)
C81A La1A La2A C23A 16.7(5)
C8A La1A La2A C23A -90.8(4)
C30A La1A La2A C23A -6.8(10)
C24A La1A La2A C23A 18.0(4)
C25A La1A La2A C23A 1.4(5)
C77A La1A La2A C23A -64.1(5)
C22A La1A La2A C15A -37.5(14)
C82A La1A La2A C15A -67.3(14)
C23A La1A La2A C15A -4.8(15)
C26A La1A La2A C15A -70.9(16)
C21A La1A La2A C15A -36.9(13)
C81A La1A La2A C15A 12.0(16)
C8A La1A La2A C15A -95.6(14)
C30A La1A La2A C15A -12(2)
C24A La1A La2A C15A 13.2(14)
C25A La1A La2A C15A -3.4(13)
C77A La1A La2A C15A -68.8(13)
C22A La1A La2A C82A 29.8(4)
C23A La1A La2A C82A 62.5(5)
C26A La1A La2A C82A -3.6(6)
C21A La1A La2A C82A 30.4(5)
C81A La1A La2A C82A 79.3(5)
C8A La1A La2A C82A -28.3(4)
C30A La1A La2A C82A 55.7(10)
C24A La1A La2A C82A 80.5(4)
C25A La1A La2A C82A 64.0(5)
C77A La1A La2A C82A -1.5(6)
C62A C1A C2A C3A -133.1(9)
C5A C1A C2A C3A -15.7(10)
C83A C1A C2A C3A 97.3(10)
C62A C1A C2A C61A 16.5(10)
C5A C1A C2A C61A 133.9(8)
C83A C1A C2A C61A -113.0(10)
C61A C2A C3A C4A -136.0(10)
C1A C2A C3A C4A 12.6(11)
C61A C2A C3A C42A 13.3(15)
C1A C2A C3A C42A 161.8(9)
C2A C3A C4A C75A 142.7(11)
C42A C3A C4A C75A -8.3(16)
C2A C3A C4A C5A -2.7(11)
C42A C3A C4A C5A -153.7(9)
C75A C4A C5A C63A 1.2(16)
C3A C4A C5A C63A 147.2(11)
C75A C4A C5A C1A -153.9(10)
C3A C4A C5A C1A -7.9(10)
C62A C1A C5A C63A -20.2(13)
C2A C1A C5A C63A -140.3(10)
C83A C1A C5A C63A 101.7(12)
C62A C1A C5A C4A 134.5(9)
C2A C1A C5A C4A 14.4(10)
C83A C1A C5A C4A -103.6(10)
C63A C6A C7A C8A -148.7(11)
C10A C6A C7A C8A -1.7(13)
C63A C6A C7A C64A -2.2(18)
C10A C6A C7A C64A 144.8(11)
C6A C7A C8A C9A 1.9(14)
C64A C7A C8A C9A -147.3(10)
C6A C7A C8A C82A 149.2(10)
C64A C7A C8A C82A 0.0(17)
C6A C7A C8A La1A 87.3(9)
C64A C7A C8A La1A -61.9(11)
C6A C7A C8A La2A 70.1(10)
C64A C7A C8A La2A -79.1(10)
La2A La1A C8A C7A -105.4(7)
C22A La1A C8A C7A 163.0(8)
C82A La1A C8A C7A 125.9(10)
C23A La1A C8A C7A 149.4(7)
C26A La1A C8A C7A 92.3(8)
C21A La1A C8A C7A -160.7(8)
C81A La1A C8A C7A 121.9(7)
C30A La1A C8A C7A 95.3(7)
C24A La1A C8A C7A 175.5(7)
C25A La1A C8A C7A -159.6(7)
C77A La1A C8A C7A -129.9(8)
La2A La1A C8A C9A 0.0(7)
C22A La1A C8A C9A -91.6(8)
C82A La1A C8A C9A -128.7(11)
C23A La1A C8A C9A -105.2(7)
C26A La1A C8A C9A -162.3(9)
C21A La1A C8A C9A -55.4(7)
C81A La1A C8A C9A -132.7(7)
C30A La1A C8A C9A -159.3(7)
C24A La1A C8A C9A -79.1(7)
C25A La1A C8A C9A -54.3(7)
C77A La1A C8A C9A -24.5(6)
La2A La1A C8A C82A 128.7(7)
C22A La1A C8A C82A 37.0(7)
C23A La1A C8A C82A 23.4(7)
C26A La1A C8A C82A -33.6(6)
C21A La1A C8A C82A 73.3(7)
C81A La1A C8A C82A -4.0(7)
C30A La1A C8A C82A -30.6(7)
C24A La1A C8A C82A 49.6(7)
C25A La1A C8A C82A 74.4(7)
C77A La1A C8A C82A 104.2(8)
C22A La1A C8A La2A -91.7(4)
C82A La1A C8A La2A -128.7(7)
C23A La1A C8A La2A -105.3(4)
C26A La1A C8A La2A -162.3(5)
C21A La1A C8A La2A -55.4(4)
C81A La1A C8A La2A -132.8(4)
C30A La1A C8A La2A -159.3(4)
C24A La1A C8A La2A -79.1(3)
C25A La1A C8A La2A -54.3(3)
C77A La1A C8A La2A -24.6(4)
La1A La2A C8A C7A 77.8(7)
C21A La2A C8A C7A -169.7(8)
C77A La2A C8A C7A -131.4(8)
C25A La2A C8A C7A -174.9(7)
C22A La2A C8A C7A 153.9(8)
C11A La2A C8A C7A -111.3(7)
C9A La2A C8A C7A -102.3(10)
C74A La2A C8A C7A -150.9(7)
C24A La2A C8A C7A 154.5(7)
C23A La2A C8A C7A 136.6(7)
C15A La2A C8A C7A -119.1(7)
C82A La2A C8A C7A 123.8(10)
La1A La2A C8A C9A -180.0(8)
C21A La2A C8A C9A -67.4(7)
C77A La2A C8A C9A -29.1(7)
C25A La2A C8A C9A -72.6(7)
C22A La2A C8A C9A -103.9(8)
C11A La2A C8A C9A -9.0(7)
C74A La2A C8A C9A -48.6(8)
C24A La2A C8A C9A -103.3(7)
C23A La2A C8A C9A -121.1(7)
C15A La2A C8A C9A -16.8(8)
C82A La2A C8A C9A -134.0(11)
La1A La2A C8A C82A -46.0(6)
C21A La2A C8A C82A 66.5(7)
C77A La2A C8A C82A 104.8(8)
C25A La2A C8A C82A 61.4(7)
C22A La2A C8A C82A 30.1(7)
C11A La2A C8A C82A 124.9(7)
C9A La2A C8A C82A 134.0(11)
C74A La2A C8A C82A 85.3(7)
C24A La2A C8A C82A 30.7(7)
C23A La2A C8A C82A 12.8(7)
C15A La2A C8A C82A 117.1(7)
C21A La2A C8A La1A 112.5(4)
C77A La2A C8A La1A 150.8(5)
C25A La2A C8A La1A 107.4(4)
C22A La2A C8A La1A 76.1(4)
C11A La2A C8A La1A 171.0(4)
C9A La2A C8A La1A 180.0(8)
C74A La2A C8A La1A 131.3(4)
C24A La2A C8A La1A 76.7(3)
C23A La2A C8A La1A 58.8(3)
C15A La2A C8A La1A 163.1(4)
C82A La2A C8A La1A 46.0(6)
C7A C8A C9A C10A -1.2(13)
C82A C8A C9A C10A -150.9(10)
La1A C8A C9A C10A -98.0(8)
La2A C8A C9A C10A -98.0(8)
C7A C8A C9A C77A 150.7(11)
C82A C8A C9A C77A 1.1(17)
La1A C8A C9A C77A 53.9(11)
La2A C8A C9A C77A 53.9(10)
C7A C8A C9A La2A 96.8(8)
C82A C8A C9A La2A -52.9(10)
La1A C8A C9A La2A 0.0(2)
C7A C8A C9A La1A 96.8(8)
C82A C8A C9A La1A -52.9(8)
La2A C8A C9A La1A 0.0(2)
La1A La2A C9A C10A 106.8(6)
C21A La2A C9A C10A -156.4(8)
C77A La2A C9A C10A -122.6(10)
C25A La2A C9A C10A -143.8(7)
C22A La2A C9A C10A 166.2(8)
C11A La2A C9A C10A -84.3(7)
C74A La2A C9A C10A -114.2(7)
C24A La2A C9A C10A -167.3(6)
C23A La2A C9A C10A 164.4(7)
C15A La2A C9A C10A -88.9(7)
C82A La2A C9A C10A 133.3(8)
La1A La2A C9A C77A -130.5(7)
C21A La2A C9A C77A -33.8(7)
C25A La2A C9A C77A -21.1(8)
C22A La2A C9A C77A -71.1(7)
C11A La2A C9A C77A 38.4(7)
C74A La2A C9A C77A 8.5(8)
C24A La2A C9A C77A -44.7(8)
C23A La2A C9A C77A -72.9(8)
C15A La2A C9A C77A 33.7(7)
C82A La2A C9A C77A -104.1(8)
La1A La2A C9A C8A 0.0(7)
C21A La2A C9A C8A 96.8(8)
C77A La2A C9A C8A 130.6(11)
C25A La2A C9A C8A 109.4(7)
C22A La2A C9A C8A 59.5(7)
C11A La2A C9A C8A 168.9(9)
C74A La2A C9A C8A 139.0(7)
C24A La2A C9A C8A 85.9(7)
C23A La2A C9A C8A 57.7(7)
C15A La2A C9A C8A 164.3(7)
C82A La2A C9A C8A 26.5(7)
C21A La2A C9A La1A 96.8(4)
C77A La2A C9A La1A 130.5(7)
C25A La2A C9A La1A 109.4(4)
C22A La2A C9A La1A 59.4(4)
C11A La2A C9A La1A 168.9(4)
C74A La2A C9A La1A 139.0(4)
C24A La2A C9A La1A 85.9(3)
C23A La2A C9A La1A 57.6(3)
C15A La2A C9A La1A 164.3(4)
C82A La2A C9A La1A 26.5(4)
La2A La1A C9A C10A -76.6(7)
C22A La1A C9A C10A 175.1(8)
C82A La1A C9A C10A 134.8(8)
C23A La1A C9A C10A 179.9(7)
C26A La1A C9A C10A 117.8(7)
C21A La1A C9A C10A -148.5(8)
C81A La1A C9A C10A 159.1(6)
C8A La1A C9A C10A 103.4(10)
C30A La1A C9A C10A 125.6(7)
C24A La1A C9A C10A -147.8(7)
C25A La1A C9A C10A -132.8(7)
C77A La1A C9A C10A -121.3(10)
La2A La1A C9A C77A 44.7(7)
C22A La1A C9A C77A -63.6(7)
C82A La1A C9A C77A -103.8(8)
C23A La1A C9A C77A -58.8(8)
C26A La1A C9A C77A -120.9(8)
C21A La1A C9A C77A -27.2(7)
C81A La1A C9A C77A -79.6(8)
C8A La1A C9A C77A -135.3(11)
C30A La1A C9A C77A -113.1(7)
C24A La1A C9A C77A -26.5(7)
C25A La1A C9A C77A -11.5(7)
La2A La1A C9A C8A -180.0(8)
C22A La1A C9A C8A 71.7(8)
C82A La1A C9A C8A 31.5(7)
C23A La1A C9A C8A 76.5(7)
C26A La1A C9A C8A 14.4(7)
C21A La1A C9A C8A 108.1(8)
C81A La1A C9A C8A 55.8(8)
C30A La1A C9A C8A 22.2(8)
C24A La1A C9A C8A 108.8(7)
C25A La1A C9A C8A 123.8(8)
C77A La1A C9A C8A 135.3(11)
C22A La1A C9A La2A -108.3(4)
C82A La1A C9A La2A -148.6(5)
C23A La1A C9A La2A -103.5(4)
C26A La1A C9A La2A -165.6(4)
C21A La1A C9A La2A -71.9(5)
C81A La1A C9A La2A -124.3(4)
C8A La1A C9A La2A 180.0(8)
C30A La1A C9A La2A -157.8(4)
C24A La1A C9A La2A -71.2(3)
C25A La1A C9A La2A -56.2(3)
C77A La1A C9A La2A -44.7(7)
C77A C9A C10A C62A -5.3(16)
C8A C9A C10A C62A 146.4(9)
La2A C9A C10A C62A 59.2(10)
La1A C9A C10A C62A 76.1(9)
C77A C9A C10A C6A -151.5(10)
C8A C9A C10A C6A 0.3(11)
La2A C9A C10A C6A -87.0(7)
La1A C9A C10A C6A -70.0(7)
C7A C6A C10A C62A -147.7(9)
C63A C6A C10A C62A 1.4(13)
C7A C6A C10A C9A 0.9(11)
C63A C6A C10A C9A 150.0(10)
La1A La2A C11A C12A 102.6(8)
C21A La2A C11A C12A 150.7(7)
C77A La2A C11A C12A 115.8(9)
C25A La2A C11A C12A -171.7(7)
C22A La2A C11A C12A 138.4(6)
C9A La2A C11A C12A 79.8(6)
C74A La2A C11A C12A -138.1(8)
C24A La2A C11A C12A -170.5(6)
C23A La2A C11A C12A 161.2(6)
C15A La2A C11A C12A -109.5(9)
C82A La2A C11A C12A 110.2(6)
La1A La2A C11A C15A -147.9(7)
C21A La2A C11A C15A -99.8(8)
C77A La2A C11A C15A -134.7(10)
C25A La2A C11A C15A -62.2(7)
C22A La2A C11A C15A -112.1(7)
C9A La2A C11A C15A -170.7(8)
C74A La2A C11A C15A -28.6(7)
C24A La2A C11A C15A -61.0(7)
C23A La2A C11A C15A -89.3(7)
C82A La2A C11A C15A -140.3(7)
La1A La2A C11A C77A -13.2(10)
C21A La2A C11A C77A 34.9(7)
C25A La2A C11A C77A 72.4(7)
C22A La2A C11A C77A 22.6(7)
C9A La2A C11A C77A -36.0(7)
C74A La2A C11A C77A 106.1(8)
C24A La2A C11A C77A 73.7(7)
C23A La2A C11A C77A 45.4(7)
C15A La2A C11A C77A 134.7(10)
C82A La2A C11A C77A -5.6(7)
C15A C11A C12A C62A -145.0(11)
C77A C11A C12A C62A 6.2(15)
La2A C11A C12A C62A -59.5(12)
C15A C11A C12A C13A 0.4(9)
C77A C11A C12A C13A 151.5(7)
La2A C11A C12A C13A 85.8(6)
C11A C12A C13A C61A -147.0(8)
C62A C12A C13A C61A 4.6(12)
C11A C12A C13A C14A -1.8(9)
C62A C12A C13A C14A 149.7(8)
C61A C13A C14A C15A 149.6(8)
C12A C13A C14A C15A 2.7(10)
C61A C13A C14A C72A -0.3(12)
C12A C13A C14A C72A -147.1(8)
C13A C14A C15A C11A -2.6(11)
C72A C14A C15A C11A 146.6(9)
C13A C14A C15A C74A -148.4(10)
C72A C14A C15A C74A 0.8(16)
C13A C14A C15A La2A -72.1(7)
C72A C14A C15A La2A 77.0(10)
C12A C11A C15A C14A 1.4(10)
C77A C11A C15A C14A -146.5(10)
La2A C11A C15A C14A -94.0(8)
C12A C11A C15A C74A 150.4(10)
C77A C11A C15A C74A 2.5(15)
La2A C11A C15A C74A 55.0(9)
C12A C11A C15A La2A 95.4(6)
C77A C11A C15A La2A -52.5(8)
La1A La2A C15A C14A -147.2(13)
C21A La2A C15A C14A 173.0(8)
C77A La2A C15A C14A 135.3(8)
C25A La2A C15A C14A -151.1(8)
C22A La2A C15A C14A 178.1(6)
C11A La2A C15A C14A 107.7(9)
C9A La2A C15A C14A 115.2(7)
C74A La2A C15A C14A -123.0(11)
C24A La2A C15A C14A -134.0(7)
C23A La2A C15A C14A -151.4(6)
C82A La2A C15A C14A 155.7(6)
La1A La2A C15A C11A 105.1(14)
C21A La2A C15A C11A 65.4(7)
C77A La2A C15A C11A 27.7(6)
C25A La2A C15A C11A 101.3(8)
C22A La2A C15A C11A 70.5(7)
C9A La2A C15A C11A 7.6(7)
C74A La2A C15A C11A 129.3(11)
C24A La2A C15A C11A 118.4(7)
C23A La2A C15A C11A 100.9(7)
C82A La2A C15A C11A 48.0(7)
La1A La2A C15A C74A -24.2(17)
C21A La2A C15A C74A -63.9(8)
C77A La2A C15A C74A -101.7(9)
C25A La2A C15A C74A -28.0(8)
C22A La2A C15A C74A -58.8(8)
C11A La2A C15A C74A -129.3(11)
C9A La2A C15A C74A -121.8(8)
C24A La2A C15A C74A -11.0(8)
C23A La2A C15A C74A -28.4(8)
C82A La2A C15A C74A -81.3(8)
C72A C16A C17A C74A 3.2(16)
C20A C16A C17A C74A 149.0(9)
C72A C16A C17A C18A -142.2(9)
C20A C16A C17A C18A 3.6(11)
C16A C17A C18A C79A 142.6(11)
C74A C17A C18A C79A -6.6(16)
C16A C17A C18A C19A -2.0(11)
C74A C17A C18A C19A -151.2(9)
C79A C18A C19A C20A -144.4(10)
C17A C18A C19A C20A -0.4(10)
C79A C18A C19A C69A 1.3(16)
C17A C18A C19A C69A 145.3(10)
C69A C19A C20A C48A 1.1(14)
C18A C19A C20A C48A 146.5(9)
C69A C19A C20A C16A -142.9(10)
C18A C19A C20A C16A 2.5(11)
C17A C16A C20A C19A -3.8(11)
C72A C16A C20A C19A 142.1(9)
C17A C16A C20A C48A -150.8(9)
C72A C16A C20A C48A -4.9(13)
La1A La2A C21A C25A -109.7(7)
C77A La2A C21A C25A 126.0(11)
C22A La2A C21A C25A -110.7(10)
C11A La2A C21A C25A 92.1(7)
C9A La2A C21A C25A 156.8(8)
C74A La2A C21A C25A 28.4(6)
C24A La2A C21A C25A -36.2(6)
C23A La2A C21A C25A -75.5(7)
C15A La2A C21A C25A 60.2(6)
C82A La2A C21A C25A -137.3(8)
La1A La2A C21A C77A 124.3(7)
C25A La2A C21A C77A -126.0(11)
C22A La2A C21A C77A 123.3(11)
C11A La2A C21A C77A -33.8(6)
C9A La2A C21A C77A 30.8(6)
C74A La2A C21A C77A -97.5(8)
C24A La2A C21A C77A -162.2(9)
C23A La2A C21A C77A 158.6(9)
C15A La2A C21A C77A -65.8(7)
C82A La2A C21A C77A 96.8(8)
La1A La2A C21A C22A 1.0(8)
C77A La2A C21A C22A -123.3(11)
C25A La2A C21A C22A 110.7(10)
C11A La2A C21A C22A -157.2(9)
C9A La2A C21A C22A -92.5(8)
C74A La2A C21A C22A 139.1(8)
C24A La2A C21A C22A 74.5(7)
C23A La2A C21A C22A 35.2(6)
C15A La2A C21A C22A 170.9(8)
C82A La2A C21A C22A -26.6(6)
C77A La2A C21A La1A -124.3(7)
C25A La2A C21A La1A 109.7(7)
C22A La2A C21A La1A -1.0(8)
C11A La2A C21A La1A -158.2(4)
C9A La2A C21A La1A -93.5(4)
C74A La2A C21A La1A 138.1(4)
C24A La2A C21A La1A 73.5(4)
C23A La2A C21A La1A 34.2(5)
C15A La2A C21A La1A 169.9(4)
C82A La2A C21A La1A -27.6(4)
La2A La1A C21A C25A 67.8(7)
C22A La1A C21A C25A -113.3(11)
C82A La1A C21A C25A -144.5(9)
C23A La1A C21A C25A -72.9(8)
C26A La1A C21A C25A -131.4(8)
C81A La1A C21A C25A -77.2(7)
C8A La1A C21A C25A 177.7(8)
C30A La1A C21A C25A -103.4(7)
C24A La1A C21A C25A -32.1(6)
C77A La1A C21A C25A 120.8(11)
La2A La1A C21A C77A -53.0(7)
C22A La1A C21A C77A 125.9(11)
C82A La1A C21A C77A 94.7(8)
C23A La1A C21A C77A 166.2(9)
C26A La1A C21A C77A 107.7(8)
C81A La1A C21A C77A 162.0(8)
C8A La1A C21A C77A 56.9(7)
C30A La1A C21A C77A 135.8(7)
C24A La1A C21A C77A -153.0(9)
C25A La1A C21A C77A -120.8(11)
La2A La1A C21A C22A -178.9(9)
C82A La1A C21A C22A -31.2(7)
C23A La1A C21A C22A 40.4(7)
C26A La1A C21A C22A -18.1(7)
C81A La1A C21A C22A 36.1(7)
C8A La1A C21A C22A -69.0(7)
C30A La1A C21A C22A 9.9(8)
C24A La1A C21A C22A 81.1(8)
C25A La1A C21A C22A 113.3(11)
C77A La1A C21A C22A -125.9(11)
C22A La1A C21A La2A 178.9(9)
C82A La1A C21A La2A 147.7(5)
C23A La1A C21A La2A -140.7(6)
C26A La1A C21A La2A 160.8(4)
C81A La1A C21A La2A -145.0(4)
C8A La1A C21A La2A 109.9(5)
C30A La1A C21A La2A -171.2(4)
C24A La1A C21A La2A -100.0(5)
C25A La1A C21A La2A -67.8(7)
C77A La1A C21A La2A 53.0(7)
C25A C21A C22A C23A 1.6(18)
C77A C21A C22A C23A -141.0(13)
La2A C21A C22A C23A -73.6(12)
La1A C21A C22A C23A -73.2(11)
C25A C21A C22A C82A 141.8(14)
C77A C21A C22A C82A -1(2)
La2A C21A C22A C82A 66.7(14)
La1A C21A C22A C82A 67.0(13)
C25A C21A C22A La1A 74.8(11)
C77A C21A C22A La1A -67.8(12)
La2A C21A C22A La1A -0.4(3)
C25A C21A C22A La2A 75.2(10)
C77A C21A C22A La2A -67.5(12)
La1A C21A C22A La2A 0.4(3)
La2A La1A C22A C23A 112.4(7)
C82A La1A C22A C23A -119.9(10)
C26A La1A C22A C23A -90.3(7)
C21A La1A C22A C23A 111.4(10)
C81A La1A C22A C23A -25.0(6)
C8A La1A C22A C23A -155.4(8)
C30A La1A C22A C23A -58.1(7)
C24A La1A C22A C23A 39.7(6)
C25A La1A C22A C23A 76.3(7)
C77A La1A C22A C23A 140.4(8)
La2A La1A C22A C21A 1.0(7)
C82A La1A C22A C21A 128.7(11)
C23A La1A C22A C21A -111.4(10)
C26A La1A C22A C21A 158.3(9)
C81A La1A C22A C21A -136.4(8)
C8A La1A C22A C21A 93.2(8)
C30A La1A C22A C21A -169.5(8)
C24A La1A C22A C21A -71.8(7)
C25A La1A C22A C21A -35.1(6)
C77A La1A C22A C21A 29.0(7)
La2A La1A C22A C82A -127.8(6)
C23A La1A C22A C82A 119.9(10)
C26A La1A C22A C82A 29.6(6)
C21A La1A C22A C82A -128.7(11)
C81A La1A C22A C82A 94.9(7)
C8A La1A C22A C82A -35.5(6)
C30A La1A C22A C82A 61.8(6)
C24A La1A C22A C82A 159.5(8)
C25A La1A C22A C82A -163.9(8)
C77A La1A C22A C82A -99.7(7)
C82A La1A C22A La2A 127.8(6)
C23A La1A C22A La2A -112.4(7)
C26A La1A C22A La2A 157.4(4)
C21A La1A C22A La2A -1.0(7)
C81A La1A C22A La2A -137.3(4)
C8A La1A C22A La2A 92.3(4)
C30A La1A C22A La2A -170.4(4)
C24A La1A C22A La2A -72.7(4)
C25A La1A C22A La2A -36.1(5)
C77A La1A C22A La2A 28.0(5)
La1A La2A C22A C23A -64.4(7)
C21A La2A C22A C23A 114.5(10)
C77A La2A C22A C23A 148.1(9)
C25A La2A C22A C23A 74.7(7)
C11A La2A C22A C23A 133.8(7)
C9A La2A C22A C23A -176.4(8)
C74A La2A C22A C23A 80.7(7)
C24A La2A C22A C23A 36.1(6)
C15A La2A C22A C23A 105.9(7)
C82A La2A C22A C23A -114.2(10)
La1A La2A C22A C21A -178.9(8)
C77A La2A C22A C21A 33.7(7)
C25A La2A C22A C21A -39.8(7)
C11A La2A C22A C21A 19.3(7)
C9A La2A C22A C21A 69.1(7)
C74A La2A C22A C21A -33.8(7)
C24A La2A C22A C21A -78.4(7)
C23A La2A C22A C21A -114.5(10)
C15A La2A C22A C21A -8.6(8)
C82A La2A C22A C21A 131.3(11)
La1A La2A C22A C82A 49.8(6)
C21A La2A C22A C82A -131.3(11)
C77A La2A C22A C82A -97.6(8)
C25A La2A C22A C82A -171.1(9)
C11A La2A C22A C82A -112.0(6)
C9A La2A C22A C82A -62.2(6)
C74A La2A C22A C82A -165.1(7)
C24A La2A C22A C82A 150.3(8)
C23A La2A C22A C82A 114.2(10)
C15A La2A C22A C82A -139.9(6)
C21A La2A C22A La1A 178.9(8)
C77A La2A C22A La1A -147.4(5)
C25A La2A C22A La1A 139.1(5)
C11A La2A C22A La1A -161.8(4)
C9A La2A C22A La1A -112.0(4)
C74A La2A C22A La1A 145.1(4)
C24A La2A C22A La1A 100.5(5)
C23A La2A C22A La1A 64.4(7)
C15A La2A C22A La1A 170.4(4)
C82A La2A C22A La1A -49.8(6)
C21A C22A C23A C81A 146.4(15)
C82A C22A C23A C81A 1(2)
La1A C22A C23A C81A 67.3(15)
La2A C22A C23A C81A 85.7(15)
C21A C22A C23A C24A -1.4(17)
C82A C22A C23A C24A -146.6(12)
La1A C22A C23A C24A -80.6(9)
La2A C22A C23A C24A -62.1(10)
C21A C22A C23A La1A 79.1(12)
C82A C22A C23A La1A -66.1(11)
La2A C22A C23A La1A 18.41(14)
C21A C22A C23A La2A 60.7(11)
C82A C22A C23A La2A -84.5(11)
La1A C22A C23A La2A -18.41(14)
La2A La1A C23A C81A 153.7(7)
C22A La1A C23A C81A -133.2(11)
C82A La1A C23A C81A -97.6(8)
C26A La1A C23A C81A -63.3(7)
C21A La1A C23A C81A -171.4(9)
C8A La1A C23A C81A -112.6(8)
C30A La1A C23A C81A -29.3(7)
C24A La1A C23A C81A 119.0(11)
C25A La1A C23A C81A 152.2(9)
C77A La1A C23A C81A -164.7(8)
La2A La1A C23A C22A -73.1(7)
C82A La1A C23A C22A 35.6(7)
C26A La1A C23A C22A 70.0(7)
C21A La1A C23A C22A -38.1(6)
C81A La1A C23A C22A 133.2(11)
C8A La1A C23A C22A 20.7(7)
C30A La1A C23A C22A 104.0(8)
C24A La1A C23A C22A -107.7(9)
C25A La1A C23A C22A -74.6(7)
C77A La1A C23A C22A -31.5(7)
La2A La1A C23A C24A 34.6(7)
C22A La1A C23A C24A 107.7(9)
C82A La1A C23A C24A 143.3(8)
C26A La1A C23A C24A 177.7(8)
C21A La1A C23A C24A 69.6(7)
C81A La1A C23A C24A -119.0(11)
C8A La1A C23A C24A 128.4(7)
C30A La1A C23A C24A -148.3(8)
C25A La1A C23A C24A 33.1(6)
C77A La1A C23A C24A 76.3(7)
C22A La1A C23A La2A 73.1(7)
C82A La1A C23A La2A 108.7(5)
C26A La1A C23A La2A 143.1(4)
C21A La1A C23A La2A 35.0(5)
C81A La1A C23A La2A -153.7(7)
C8A La1A C23A La2A 93.8(4)
C30A La1A C23A La2A 177.0(4)
C24A La1A C23A La2A -34.6(7)
C25A La1A C23A La2A -1.5(5)
C77A La1A C23A La2A 41.6(4)
La1A La2A C23A C81A -26.9(7)
C21A La2A C23A C81A -165.7(10)
C77A La2A C23A C81A -153.7(9)
C25A La2A C23A C81A 151.4(10)
C22A La2A C23A C81A -126.7(12)
C11A La2A C23A C81A -177.0(7)
C9A La2A C23A C81A -123.5(8)
C74A La2A C23A C81A 138.0(8)
C24A La2A C23A C81A 116.6(11)
C15A La2A C23A C81A 151.8(8)
C82A La2A C23A C81A -90.0(9)
La1A La2A C23A C22A 99.8(8)
C21A La2A C23A C22A -39.0(7)
C77A La2A C23A C22A -27.0(7)
C25A La2A C23A C22A -81.9(8)
C11A La2A C23A C22A -50.3(8)
C9A La2A C23A C22A 3.2(7)
C74A La2A C23A C22A -95.4(7)
C24A La2A C23A C22A -116.7(10)
C15A La2A C23A C22A -81.5(7)
C82A La2A C23A C22A 36.7(7)
La1A La2A C23A C24A -143.5(8)
C21A La2A C23A C24A 77.6(7)
C77A La2A C23A C24A 89.7(7)
C25A La2A C23A C24A 34.8(6)
C22A La2A C23A C24A 116.7(10)
C11A La2A C23A C24A 66.4(7)
C9A La2A C23A C24A 119.9(7)
C74A La2A C23A C24A 21.3(7)
C15A La2A C23A C24A 35.1(7)
C82A La2A C23A C24A 153.4(8)
C21A La2A C23A La1A -138.9(6)
C77A La2A C23A La1A -126.8(5)
C25A La2A C23A La1A 178.3(6)
C22A La2A C23A La1A -99.8(8)
C11A La2A C23A La1A -150.1(4)
C9A La2A C23A La1A -96.6(5)
C74A La2A C23A La1A 164.8(4)
C24A La2A C23A La1A 143.5(8)
C15A La2A C23A La1A 178.6(4)
C82A La2A C23A La1A -63.1(5)
C81A C23A C24A C79A 1(2)
C22A C23A C24A C79A 152.7(13)
La1A C23A C24A C79A 84.9(12)
La2A C23A C24A C79A 95.2(12)
C81A C23A C24A C25A -150.7(13)
C22A C23A C24A C25A 0.8(15)
La1A C23A C24A C25A -67.1(9)
La2A C23A C24A C25A -56.7(8)
C81A C23A C24A La2A -94.0(12)
C22A C23A C24A La2A 57.5(10)
La1A C23A C24A La2A -10.3(2)
C81A C23A C24A La1A -83.7(12)
C22A C23A C24A La1A 67.8(10)
La2A C23A C24A La1A 10.3(2)
La1A La2A C24A C79A -91.2(7)
C21A La2A C24A C79A 160.6(9)
C77A La2A C24A C79A 150.6(7)
C25A La2A C24A C79A 120.6(10)
C22A La2A C24A C79A -156.6(9)
C11A La2A C24A C79A 118.4(7)
C9A La2A C24A C79A 172.3(7)
C74A La2A C24A C79A 85.5(8)
C23A La2A C24A C79A -121.4(10)
C15A La2A C24A C79A 92.4(7)
C82A La2A C24A C79A -141.9(7)
La1A La2A C24A C25A 148.2(7)
C21A La2A C24A C25A 40.0(7)
C77A La2A C24A C25A 29.9(7)
C22A La2A C24A C25A 82.7(8)
C11A La2A C24A C25A -2.2(7)
C9A La2A C24A C25A 51.7(7)
C74A La2A C24A C25A -35.1(7)
C23A La2A C24A C25A 117.9(10)
C15A La2A C24A C25A -28.3(7)
C82A La2A C24A C25A 97.4(7)
La1A La2A C24A C23A 30.2(7)
C21A La2A C24A C23A -77.9(7)
C77A La2A C24A C23A -88.0(7)
C25A La2A C24A C23A -117.9(10)
C22A La2A C24A C23A -35.2(6)
C11A La2A C24A C23A -120.2(7)
C9A La2A C24A C23A -66.3(7)
C74A La2A C24A C23A -153.0(8)
C15A La2A C24A C23A -146.2(7)
C82A La2A C24A C23A -20.5(7)
C21A La2A C24A La1A -108.2(5)
C77A La2A C24A La1A -118.2(4)
C25A La2A C24A La1A -148.2(7)
C22A La2A C24A La1A -65.4(5)
C11A La2A C24A La1A -150.4(4)
C9A La2A C24A La1A -96.5(4)
C74A La2A C24A La1A 176.7(5)
C23A La2A C24A La1A -30.2(7)
C15A La2A C24A La1A -176.4(4)
C82A La2A C24A La1A -50.7(3)
La2A La1A C24A C79A 92.5(7)
C22A La1A C24A C79A -164.1(9)
C82A La1A C24A C79A -152.4(7)
C23A La1A C24A C79A -121.5(11)
C26A La1A C24A C79A -123.6(7)
C21A La1A C24A C79A 153.9(9)
C81A La1A C24A C79A -88.6(8)
C8A La1A C24A C79A -177.5(7)
C30A La1A C24A C79A -96.0(7)
C25A La1A C24A C79A 121.4(11)
C77A La1A C24A C79A 140.8(8)
La2A La1A C24A C25A -28.8(7)
C22A La1A C24A C25A 74.6(7)
C82A La1A C24A C25A 86.2(7)
C23A La1A C24A C25A 117.1(10)
C26A La1A C24A C25A 115.1(7)
C21A La1A C24A C25A 32.6(7)
C81A La1A C24A C25A 150.0(9)
C8A La1A C24A C25A 61.1(7)
C30A La1A C24A C25A 142.6(7)
C77A La1A C24A C25A 19.5(7)
La2A La1A C24A C23A -146.0(7)
C22A La1A C24A C23A -42.6(7)
C82A La1A C24A C23A -30.9(7)
C26A La1A C24A C23A -2.1(7)
C21A La1A C24A C23A -84.6(8)
C81A La1A C24A C23A 32.9(7)
C8A La1A C24A C23A -56.0(7)
C30A La1A C24A C23A 25.4(7)
C25A La1A C24A C23A -117.1(10)
C77A La1A C24A C23A -97.7(7)
C22A La1A C24A La2A 103.4(5)
C82A La1A C24A La2A 115.1(4)
C23A La1A C24A La2A 146.0(7)
C26A La1A C24A La2A 143.9(4)
C21A La1A C24A La2A 61.4(5)
C81A La1A C24A La2A 178.8(5)
C8A La1A C24A La2A 90.0(4)
C30A La1A C24A La2A 171.4(4)
C25A La1A C24A La2A 28.8(7)
C77A La1A C24A La2A 48.3(4)
C77A C21A C25A C24A 141.1(12)
C22A C21A C25A C24A -1.1(16)
La2A C21A C25A C24A 76.3(9)
La1A C21A C25A C24A 58.4(10)
C77A C21A C25A C74A -2.6(19)
C22A C21A C25A C74A -144.7(13)
La2A C21A C25A C74A -67.4(11)
La1A C21A C25A C74A -85.3(11)
C77A C21A C25A La2A 64.8(11)
C22A C21A C25A La2A -77.4(11)
La1A C21A C25A La2A -17.90(13)
C77A C21A C25A La1A 82.7(12)
C22A C21A C25A La1A -59.5(10)
La2A C21A C25A La1A 17.90(13)
C79A C24A C25A C21A -151.9(12)
C23A C24A C25A C21A 0.2(15)
La2A C24A C25A C21A -64.4(9)
La1A C24A C25A C21A -54.8(10)
C79A C24A C25A C74A -6.1(18)
C23A C24A C25A C74A 146.0(12)
La2A C24A C25A C74A 81.4(10)
La1A C24A C25A C74A 91.0(10)
C79A C24A C25A La2A -87.5(11)
C23A C24A C25A La2A 64.6(9)
La1A C24A C25A La2A 9.6(2)
C79A C24A C25A La1A -97.1(12)
C23A C24A C25A La1A 55.0(9)
La2A C24A C25A La1A -9.6(2)
La1A La2A C25A C21A 79.1(7)
C77A La2A C25A C21A -32.1(7)
C22A La2A C25A C21A 39.5(7)
C11A La2A C25A C21A -69.7(7)
C9A La2A C25A C21A -19.5(7)
C74A La2A C25A C21A -128.9(10)
C24A La2A C25A C21A 112.8(10)
C23A La2A C25A C21A 77.5(7)
C15A La2A C25A C21A -102.0(7)
C82A La2A C25A C21A 35.0(7)
La1A La2A C25A C24A -33.7(8)
C21A La2A C25A C24A -112.8(10)
C77A La2A C25A C24A -144.9(8)
C22A La2A C25A C24A -73.3(7)
C11A La2A C25A C24A 177.5(8)
C9A La2A C25A C24A -132.3(7)
C74A La2A C25A C24A 118.4(10)
C23A La2A C25A C24A -35.2(6)
C15A La2A C25A C24A 145.2(8)
C82A La2A C25A C24A -77.8(7)
La1A La2A C25A C74A -152.1(6)
C21A La2A C25A C74A 128.9(10)
C77A La2A C25A C74A 96.7(7)
C22A La2A C25A C74A 168.4(9)
C11A La2A C25A C74A 59.2(6)
C9A La2A C25A C74A 109.4(7)
C24A La2A C25A C74A -118.4(10)
C23A La2A C25A C74A -153.6(9)
C15A La2A C25A C74A 26.8(6)
C82A La2A C25A C74A 163.9(7)
C21A La2A C25A La1A -79.1(7)
C77A La2A C25A La1A -111.2(5)
C22A La2A C25A La1A -39.6(5)
C11A La2A C25A La1A -148.7(4)
C9A La2A C25A La1A -98.6(4)
C74A La2A C25A La1A 152.1(6)
C24A La2A C25A La1A 33.7(8)
C23A La2A C25A La1A -1.5(5)
C15A La2A C25A La1A 178.9(4)
C82A La2A C25A La1A -44.0(4)
La2A La1A C25A C21A -93.8(8)
C22A La1A C25A C21A 39.7(8)
C82A La1A C25A C21A 30.5(8)
C23A La1A C25A C21A 84.5(8)
C26A La1A C25A C21A 51.6(8)
C81A La1A C25A C21A 98.0(8)
C8A La1A C25A C21A -2.1(8)
C30A La1A C25A C21A 83.2(8)
C24A La1A C25A C21A 121.9(11)
C77A La1A C25A C21A -33.0(7)
La2A La1A C25A C24A 144.3(8)
C22A La1A C25A C24A -82.2(8)
C82A La1A C25A C24A -91.4(7)
C23A La1A C25A C24A -37.4(7)
C26A La1A C25A C24A -70.3(7)
C21A La1A C25A C24A -121.9(11)
C81A La1A C25A C24A -23.9(7)
C8A La1A C25A C24A -124.0(7)
C30A La1A C25A C24A -38.7(7)
C77A La1A C25A C24A -154.9(9)
La2A La1A C25A C74A 28.2(7)
C22A La1A C25A C74A 161.7(9)
C82A La1A C25A C74A 152.4(7)
C23A La1A C25A C74A -153.6(9)
C26A La1A C25A C74A 173.5(7)
C21A La1A C25A C74A 122.0(11)
C81A La1A C25A C74A -140.0(8)
C8A La1A C25A C74A 119.9(7)
C30A La1A C25A C74A -154.8(7)
C24A La1A C25A C74A -116.1(10)
C77A La1A C25A C74A 88.9(8)
C22A La1A C25A La2A 133.5(6)
C82A La1A C25A La2A 124.2(4)
C23A La1A C25A La2A 178.2(6)
C26A La1A C25A La2A 145.3(4)
C21A La1A C25A La2A 93.8(8)
C81A La1A C25A La2A -168.2(5)
C8A La1A C25A La2A 91.7(4)
C30A La1A C25A La2A 177.0(4)
C24A La1A C25A La2A -144.3(8)
C77A La1A C25A La2A 60.7(5)
La2A La1A C26A C82A 6.5(11)
C22A La1A C26A C82A -34.2(8)
C23A La1A C26A C82A -73.2(8)
C21A La1A C26A C82A -22.8(8)
C81A La1A C26A C82A -105.9(9)
C8A La1A C26A C82A 37.4(7)
C30A La1A C26A C82A -136.7(12)
C24A La1A C26A C82A -72.0(8)
C25A La1A C26A C82A -45.1(8)
C77A La1A C26A C82A 5.0(8)
La2A La1A C26A C30A 143.2(7)
C22A La1A C26A C30A 102.5(8)
C82A La1A C26A C30A 136.7(12)
C23A La1A C26A C30A 63.5(8)
C21A La1A C26A C30A 113.9(8)
C81A La1A C26A C30A 30.8(7)
C8A La1A C26A C30A 174.2(9)
C24A La1A C26A C30A 64.8(7)
C25A La1A C26A C30A 91.7(7)
C77A La1A C26A C30A 141.7(7)
La2A La1A C26A C27A -112.2(7)
C22A La1A C26A C27A -152.9(8)
C82A La1A C26A C27A -118.7(10)
C23A La1A C26A C27A 168.1(7)
C21A La1A C26A C27A -141.5(7)
C81A La1A C26A C27A 135.4(8)
C8A La1A C26A C27A -81.3(7)
C30A La1A C26A C27A 104.6(9)
C24A La1A C26A C27A 169.3(6)
C25A La1A C26A C27A -163.8(6)
C77A La1A C26A C27A -113.7(6)
C82A C26A C27A C64A -1.4(16)
C30A C26A C27A C64A 147.3(11)
La1A C26A C27A C64A 64.7(11)
C82A C26A C27A C28A -148.9(10)
C30A C26A C27A C28A -0.2(11)
La1A C26A C27A C28A -82.9(7)
C64A C27A C28A C65A 0.9(14)
C26A C27A C28A C65A 150.2(9)
C64A C27A C28A C29A -146.2(9)
C26A C27A C28A C29A 3.1(10)
C65A C28A C29A C30A -152.3(10)
C27A C28A C29A C30A -5.2(12)
C65A C28A C29A C67A 3.0(13)
C27A C28A C29A C67A 150.1(9)
C28A C29A C30A C26A 5.1(14)
C67A C29A C30A C26A -147.6(10)
C28A C29A C30A C81A 145.3(10)
C67A C29A C30A C81A -7.4(18)
C28A C29A C30A La1A 73.5(8)
C67A C29A C30A La1A -79.1(10)
C82A C26A C30A C29A 141.4(13)
C27A C26A C30A C29A -3.0(13)
La1A C26A C30A C29A 88.3(10)
C82A C26A C30A C81A -3.0(19)
C27A C26A C30A C81A -147.5(10)
La1A C26A C30A C81A -56.1(10)
C82A C26A C30A La1A 53.1(12)
C27A C26A C30A La1A -91.3(7)
La2A La1A C30A C29A 158.9(9)
C22A La1A C30A C29A -173.1(9)
C82A La1A C30A C29A -135.4(9)
C23A La1A C30A C29A 150.8(9)
C26A La1A C30A C29A -110.7(11)
C21A La1A C30A C29A -178.8(7)
C81A La1A C30A C29A 123.0(11)
C8A La1A C30A C29A -115.4(8)
C24A La1A C30A C29A 134.4(8)
C25A La1A C30A C29A 152.0(7)
C77A La1A C30A C29A -155.9(7)
La2A La1A C30A C26A -90.4(12)
C22A La1A C30A C26A -62.4(7)
C82A La1A C30A C26A -24.7(7)
C23A La1A C30A C26A -98.5(8)
C21A La1A C30A C26A -68.1(8)
C81A La1A C30A C26A -126.3(11)
C8A La1A C30A C26A -4.7(7)
C24A La1A C30A C26A -114.9(8)
C25A La1A C30A C26A -97.3(7)
C77A La1A C30A C26A -45.2(8)
La2A La1A C30A C81A 35.9(14)
C22A La1A C30A C81A 63.9(7)
C82A La1A C30A C81A 101.6(8)
C23A La1A C30A C81A 27.8(7)
C26A La1A C30A C81A 126.3(11)
C21A La1A C30A C81A 58.1(7)
C8A La1A C30A C81A 121.5(7)
C24A La1A C30A C81A 11.4(7)
C25A La1A C30A C81A 28.9(7)
C77A La1A C30A C81A 81.1(7)
C35A C31A C32A C33A 5.7(13)
C64A C31A C32A C33A 153.6(8)
C35A C31A C32A C65A -141.2(11)
C64A C31A C32A C65A 6.7(13)
C31A C32A C33A C36A -149.7(10)
C65A C32A C33A C36A -4.7(15)
C31A C32A C33A C34A -8.4(12)
C65A C32A C33A C34A 136.6(9)
C36A C33A C34A C75A 2.1(16)
C32A C33A C34A C75A -140.1(11)
C36A C33A C34A C35A 150.1(13)
C32A C33A C34A C35A 8.0(13)
C32A C31A C35A C34A -0.8(16)
C64A C31A C35A C34A -148.3(10)
C32A C31A C35A C63A 146.7(13)
C64A C31A C35A C63A -0.8(19)
C75A C34A C35A C31A 142.2(11)
C33A C34A C35A C31A -4.4(15)
C75A C34A C35A C63A -7(2)
C33A C34A C35A C63A -153.8(13)
C32A C33A C36A C37A 136.3(13)
C34A C33A C36A C37A -2.0(19)
C32A C33A C36A C40A -2.0(15)
C34A C33A C36A C40A -140.3(11)
C33A C36A C37A C38A -146.4(15)
C40A C36A C37A C38A -2.6(15)
C33A C36A C37A C76A -1(2)
C40A C36A C37A C76A 143.0(12)
C36A C37A C38A C39A -0.6(17)
C76A C37A C38A C39A -146.5(13)
C36A C37A C38A C80A 147.6(13)
C76A C37A C38A C80A 2(2)
C37A C38A C39A C59A 149.3(13)
C80A C38A C39A C59A 2(2)
C37A C38A C39A C40A 3.7(15)
C80A C38A C39A C40A -143.9(12)
C59A C39A C40A C66A -8.9(15)
C38A C39A C40A C66A 137.4(11)
C59A C39A C40A C36A -151.4(10)
C38A C39A C40A C36A -5.1(12)
C33A C36A C40A C66A 8.2(15)
C37A C36A C40A C66A -138.2(11)
C33A C36A C40A C39A 151.0(10)
C37A C36A C40A C39A 4.5(11)
C76A C41A C42A C43A -136.7(13)
C45A C41A C42A C43A 4.5(14)
C76A C41A C42A C3A 7.2(18)
C45A C41A C42A C3A 148.4(10)
C2A C3A C42A C43A -4.0(14)
C4A C3A C42A C43A 145.5(10)
C2A C3A C42A C41A -147.2(11)
C4A C3A C42A C41A 2.3(15)
C41A C42A C43A C73A 136.7(11)
C3A C42A C43A C73A -7.9(15)
C41A C42A C43A C44A -5.3(13)
C3A C42A C43A C44A -150.0(9)
C42A C43A C44A C46A 152.7(11)
C73A C43A C44A C46A 7.3(15)
C42A C43A C44A C45A 3.9(13)
C73A C43A C44A C45A -141.5(10)
C46A C44A C45A C80A -8.1(18)
C43A C44A C45A C80A 141.7(11)
C46A C44A C45A C41A -151.1(11)
C43A C44A C45A C41A -1.3(13)
C76A C41A C45A C80A -3.4(18)
C42A C41A C45A C80A -147.2(12)
C76A C41A C45A C44A 142.1(12)
C42A C41A C45A C44A -1.7(13)
C45A C44A C46A C47A 143.8(10)
C43A C44A C46A C47A -1.9(16)
C45A C44A C46A C50A 4.0(17)
C43A C44A C46A C50A -141.7(11)
C44A C46A C47A C48A -151.0(10)
C50A C46A C47A C48A -6.6(11)
C44A C46A C47A C71A -3.8(15)
C50A C46A C47A C71A 140.6(10)
C71A C47A C48A C20A 7.5(16)
C46A C47A C48A C20A 151.7(9)
C71A C47A C48A C49A -135.4(12)
C46A C47A C48A C49A 8.8(13)
C19A C20A C48A C47A -140.9(10)
C16A C20A C48A C47A -0.1(13)
C19A C20A C48A C49A 1.6(14)
C16A C20A C48A C49A 142.4(10)
C47A C48A C49A C70A 141.7(12)
C20A C48A C49A C70A -2.9(16)
C47A C48A C49A C50A -7.3(14)
C20A C48A C49A C50A -152.0(9)
C70A C49A C50A C78A -1.7(18)
C48A C49A C50A C78A 147.0(11)
C70A C49A C50A C46A -146.1(12)
C48A C49A C50A C46A 2.6(13)
C44A C46A C50A C78A 2.0(18)
C47A C46A C50A C78A -142.5(11)
C44A C46A C50A C49A 146.8(11)
C47A C46A C50A C49A 2.3(12)
C69A C51A C52A C53A -143.1(13)
C55A C51A C52A C53A 0.0(13)
C69A C51A C52A C79A 4.9(18)
C55A C51A C52A C79A 148.0(10)
C51A C52A C53A C54A 0.6(14)
C79A C52A C53A C54A -147.5(11)
C51A C52A C53A C81A 154.8(12)
C79A C52A C53A C81A 6.7(18)
C52A C53A C54A C55A -0.8(13)
C81A C53A C54A C55A -152.4(12)
C52A C53A C54A C67A 139.7(10)
C81A C53A C54A C67A -11.8(18)
C53A C54A C55A C57A 149.1(11)
C67A C54A C55A C57A 5.4(14)
C53A C54A C55A C51A 0.8(12)
C67A C54A C55A C51A -142.8(9)
C69A C51A C55A C57A -1.0(18)
C52A C51A C55A C57A -146.6(12)
C69A C51A C55A C54A 145.1(11)
C52A C51A C55A C54A -0.4(12)
C54A C55A C57A C58A -3.4(17)
C51A C55A C57A C58A 139.0(12)
C54A C55A C57A C56A -142.0(11)
C51A C55A C57A C56A 0.4(18)
C60A C56A C57A C55A 148.3(11)
C70A C56A C57A C55A 1.3(16)
C60A C56A C57A C58A 2.3(11)
C70A C56A C57A C58A -144.7(8)
C55A C57A C58A C59A -149.9(12)
C56A C57A C58A C59A -5.2(11)
C55A C57A C58A C68A -3.0(16)
C56A C57A C58A C68A 141.7(9)
C68A C58A C59A C39A 6.9(14)
C57A C58A C59A C39A 150.6(10)
C68A C58A C59A C60A -137.4(9)
C57A C58A C59A C60A 6.4(11)
C38A C39A C59A C58A -140.4(12)
C40A C39A C59A C58A 1.4(14)
C38A C39A C59A C60A 1.4(17)
C40A C39A C59A C60A 143.1(10)
C70A C56A C60A C78A 1.5(15)
C57A C56A C60A C78A -142.9(10)
C70A C56A C60A C59A 145.7(9)
C57A C56A C60A C59A 1.2(11)
C58A C59A C60A C56A -4.8(11)
C39A C59A C60A C56A -149.3(10)
C58A C59A C60A C78A 140.0(11)
C39A C59A C60A C78A -4.5(16)
C14A C13A C61A C2A -152.2(8)
C12A C13A C61A C2A -11.5(11)
C14A C13A C61A C73A 0.6(12)
C12A C13A C61A C73A 141.3(8)
C3A C2A C61A C13A 145.2(9)
C1A C2A C61A C13A 0.5(11)
C3A C2A C61A C73A -10.3(13)
C1A C2A C61A C73A -155.0(7)
C9A C10A C62A C12A 4.3(13)
C6A C10A C62A C12A 146.8(8)
C9A C10A C62A C1A -158.1(10)
C6A C10A C62A C1A -15.7(13)
C11A C12A C62A C10A -5.2(15)
C13A C12A C62A C10A -147.4(8)
C11A C12A C62A C1A 157.4(10)
C13A C12A C62A C1A 15.2(13)
C2A C1A C62A C10A 135.7(9)
C5A C1A C62A C10A 23.1(12)
C83A C1A C62A C10A -94.7(11)
C2A C1A C62A C12A -24.4(12)
C5A C1A C62A C12A -137.1(9)
C83A C1A C62A C12A 105.2(11)
C4A C5A C63A C6A -142.2(11)
C1A C5A C63A C6A 8.9(16)
C4A C5A C63A C35A 2.5(18)
C1A C5A C63A C35A 153.6(11)
C7A C6A C63A C5A 144.7(12)
C10A C6A C63A C5A 1.2(15)
C7A C6A C63A C35A -0.7(18)
C10A C6A C63A C35A -144.2(11)
C31A C35A C63A C5A -144.8(13)
C34A C35A C63A C5A 0(2)
C31A C35A C63A C6A 2(2)
C34A C35A C63A C6A 147.1(12)
C28A C27A C64A C31A -4.4(12)
C26A C27A C64A C31A -146.9(10)
C28A C27A C64A C7A 142.0(11)
C26A C27A C64A C7A -0.5(16)
C35A C31A C64A C27A 146.0(11)
C32A C31A C64A C27A 0.5(12)
C35A C31A C64A C7A -1.9(14)
C32A C31A C64A C7A -147.3(10)
C6A C7A C64A C27A -144.3(12)
C8A C7A C64A C27A 1.1(16)
C6A C7A C64A C31A 3.4(15)
C8A C7A C64A C31A 148.8(10)
C29A C28A C65A C32A 149.4(9)
C27A C28A C65A C32A 6.3(13)
C29A C28A C65A C66A -2.3(13)
C27A C28A C65A C66A -145.4(8)
C31A C32A C65A C28A -10.2(12)
C33A C32A C65A C28A -149.8(10)
C31A C32A C65A C66A 144.6(9)
C33A C32A C65A C66A 5.0(12)
C39A C40A C66A C65A -144.5(9)
C36A C40A C66A C65A -7.6(13)
C39A C40A C66A C68A 7.9(14)
C36A C40A C66A C68A 144.8(9)
C28A C65A C66A C40A 154.6(9)
C32A C65A C66A C40A 1.3(11)
C28A C65A C66A C68A 0.4(11)
C32A C65A C66A C68A -152.9(7)
C53A C54A C67A C68A -138.1(12)
C55A C54A C67A C68A -0.9(13)
C53A C54A C67A C29A 12.5(13)
C55A C54A C67A C29A 149.6(8)
C30A C29A C67A C68A 149.0(11)
C28A C29A C67A C68A -1.9(13)
C30A C29A C67A C54A -3.4(14)
C28A C29A C67A C54A -154.2(8)
C54A C67A C68A C58A -5.4(13)
C29A C67A C68A C58A -152.7(8)
C54A C67A C68A C66A 147.4(9)
C29A C67A C68A C66A 0.0(14)
C59A C58A C68A C67A 148.2(10)
C57A C58A C68A C67A 7.2(12)
C59A C58A C68A C66A -7.5(12)
C57A C58A C68A C66A -148.4(8)
C40A C66A C68A C67A -153.7(10)
C65A C66A C68A C67A 0.8(12)
C40A C66A C68A C58A -0.2(11)
C65A C66A C68A C58A 154.3(7)
C52A C51A C69A C19A -9.2(19)
C55A C51A C69A C19A -148.5(10)
C52A C51A C69A C70A 139.3(12)
C55A C51A C69A C70A -0.1(18)
C20A C19A C69A C51A 147.9(11)
C18A C19A C69A C51A 6.1(17)
C20A C19A C69A C70A -2.4(15)
C18A C19A C69A C70A -144.2(10)
C48A C49A C70A C56A -149.7(11)
C50A C49A C70A C56A -6.7(16)
C48A C49A C70A C69A 1.6(17)
C50A C49A C70A C69A 144.7(12)
C60A C56A C70A C49A 6.8(14)
C57A C56A C70A C49A 149.8(10)
C60A C56A C70A C69A -145.2(10)
C57A C56A C70A C69A -2.3(13)
C51A C69A C70A C49A -148.1(13)
C19A C69A C70A C49A 1.1(16)
C51A C69A C70A C56A 1.7(16)
C19A C69A C70A C56A 150.9(10)
C48A C47A C71A C72A -9.1(15)
C46A C47A C71A C72A -149.1(9)
C48A C47A C71A C73A 144.0(11)
C46A C47A C71A C73A 4.0(14)
C73A C71A C72A C16A -149.0(9)
C47A C71A C72A C16A 3.5(13)
C73A C71A C72A C14A 2.8(13)
C47A C71A C72A C14A 155.4(8)
C17A C16A C72A C71A 144.7(10)
C20A C16A C72A C71A 3.0(14)
C17A C16A C72A C14A -8.5(13)
C20A C16A C72A C14A -150.2(9)
C15A C14A C72A C71A -147.0(10)
C13A C14A C72A C71A -1.4(12)
C15A C14A C72A C16A 6.6(13)
C13A C14A C72A C16A 152.3(9)
C42A C43A C73A C71A -144.5(10)
C44A C43A C73A C71A -6.8(14)
C42A C43A C73A C61A 10.3(14)
C44A C43A C73A C61A 148.0(9)
C72A C71A C73A C43A 152.9(9)
C47A C71A C73A C43A 1.4(15)
C72A C71A C73A C61A -2.4(13)
C47A C71A C73A C61A -154.0(9)
C13A C61A C73A C43A -155.2(9)
C2A C61A C73A C43A -1.2(12)
C13A C61A C73A C71A 0.7(12)
C2A C61A C73A C71A 154.8(8)
C16A C17A C74A C25A -144.1(11)
C18A C17A C74A C25A -0.6(16)
C16A C17A C74A C15A 4.1(15)
C18A C17A C74A C15A 147.7(10)
C16A C17A C74A La2A -77.4(10)
C18A C17A C74A La2A 66.2(10)
C21A C25A C74A C17A 147.4(12)
C24A C25A C74A C17A 6.6(17)
La2A C25A C74A C17A 88.4(11)
La1A C25A C74A C17A 80.6(11)
C21A C25A C74A C15A 1.8(18)
C24A C25A C74A C15A -138.9(12)
La2A C25A C74A C15A -57.2(11)
La1A C25A C74A C15A -64.9(12)
C21A C25A C74A La2A 59.0(11)
C24A C25A C74A La2A -81.7(10)
La1A C25A C74A La2A -7.77(16)
C14A C15A C74A C17A -6.1(15)
C11A C15A C74A C17A -150.3(9)
La2A C15A C74A C17A -97.9(9)
C14A C15A C74A C25A 142.4(12)
C11A C15A C74A C25A -1.7(16)
La2A C15A C74A C25A 50.7(10)
C14A C15A C74A La2A 91.8(10)
C11A C15A C74A La2A -52.4(8)
La1A La2A C74A C17A -79.6(10)
C21A La2A C74A C17A -149.4(9)
C77A La2A C74A C17A 173.2(9)
C25A La2A C74A C17A -118.7(10)
C22A La2A C74A C17A -128.1(8)
C11A La2A C74A C17A 138.1(9)
C9A La2A C74A C17A 168.4(7)
C24A La2A C74A C17A -84.2(8)
C23A La2A C74A C17A -97.9(8)
C15A La2A C74A C17A 109.5(12)
C82A La2A C74A C17A -136.2(7)
La1A La2A C74A C25A 39.1(9)
C21A La2A C74A C25A -30.7(7)
C77A La2A C74A C25A -68.1(7)
C22A La2A C74A C25A -9.4(7)
C11A La2A C74A C25A -103.2(8)
C9A La2A C74A C25A -72.9(7)
C24A La2A C74A C25A 34.5(6)
C23A La2A C74A C25A 20.8(7)
C15A La2A C74A C25A -131.8(11)
C82A La2A C74A C25A -17.5(7)
La1A La2A C74A C15A 170.9(7)
C21A La2A C74A C15A 101.1(8)
C77A La2A C74A C15A 63.6(8)
C25A La2A C74A C15A 131.8(11)
C22A La2A C74A C15A 122.3(8)
C11A La2A C74A C15A 28.6(7)
C9A La2A C74A C15A 58.8(8)
C24A La2A C74A C15A 166.3(10)
C23A La2A C74A C15A 152.6(8)
C82A La2A C74A C15A 114.2(8)
C35A C34A C75A C4A 10.5(17)
C33A C34A C75A C4A 151.3(11)
C35A C34A C75A C76A -140.2(14)
C33A C34A C75A C76A 0.6(16)
C3A C4A C75A C34A -146.5(11)
C5A C4A C75A C34A -7.4(15)
C3A C4A C75A C76A 5.4(17)
C5A C4A C75A C76A 144.5(11)
C42A C41A C76A C75A -10(2)
C45A C41A C76A C75A -145.8(12)
C42A C41A C76A C37A 144.5(13)
C45A C41A C76A C37A 9.2(19)
C34A C75A C76A C41A 153.9(13)
C4A C75A C76A C41A 4.0(18)
C34A C75A C76A C37A -3.1(16)
C4A C75A C76A C37A -153.0(12)
C38A C37A C76A C41A -8(2)
C36A C37A C76A C41A -152.8(14)
C38A C37A C76A C75A 147.6(15)
C36A C37A C76A C75A 3.2(17)
C10A C9A C77A C21A 147.6(12)
C8A C9A C77A C21A 0.0(17)
La2A C9A C77A C21A 63.9(10)
La1A C9A C77A C21A 50.5(10)
C10A C9A C77A C11A 5.5(14)
C8A C9A C77A C11A -142.0(11)
La2A C9A C77A C11A -78.2(7)
La1A C9A C77A C11A -91.6(7)
C10A C9A C77A La2A 83.7(10)
C8A C9A C77A La2A -63.9(11)
La1A C9A C77A La2A -13.42(17)
C10A C9A C77A La1A 97.1(10)
C8A C9A C77A La1A -50.4(10)
La2A C9A C77A La1A 13.42(17)
C25A C21A C77A C9A -138.4(12)
C22A C21A C77A C9A -0.2(19)
La2A C21A C77A C9A -71.5(10)
La1A C21A C77A C9A -55.9(10)
C25A C21A C77A C11A 3.0(17)
C22A C21A C77A C11A 141.2(12)
La2A C21A C77A C11A 69.9(8)
La1A C21A C77A C11A 85.5(8)
C25A C21A C77A La2A -66.8(11)
C22A C21A C77A La2A 71.3(12)
La1A C21A C77A La2A 15.63(18)
C25A C21A C77A La1A -82.5(12)
C22A C21A C77A La1A 55.7(12)
La2A C21A C77A La1A -15.63(18)
C12A C11A C77A C9A -5.5(12)
C15A C11A C77A C9A 140.6(10)
La2A C11A C77A C9A 80.3(8)
C12A C11A C77A C21A -149.3(10)
C15A C11A C77A C21A -3.2(15)
La2A C11A C77A C21A -63.5(9)
C12A C11A C77A La2A -85.8(7)
C15A C11A C77A La2A 60.3(9)
C12A C11A C77A La1A -83.8(7)
C15A C11A C77A La1A 62.3(10)
La2A C11A C77A La1A 1.95(15)
La1A La2A C77A C9A 57.9(8)
C21A La2A C77A C9A 124.2(11)
C25A La2A C77A C9A 155.4(9)
C22A La2A C77A C9A 91.8(7)
C11A La2A C77A C9A -114.8(10)
C74A La2A C77A C9A -171.0(8)
C24A La2A C77A C9A 138.3(7)
C23A La2A C77A C9A 107.3(7)
C15A La2A C77A C9A -139.4(9)
C82A La2A C77A C9A 59.2(7)
La1A La2A C77A C21A -66.3(8)
C25A La2A C77A C21A 31.2(7)
C22A La2A C77A C21A -32.4(7)
C11A La2A C77A C21A 121.0(10)
C9A La2A C77A C21A -124.2(11)
C74A La2A C77A C21A 64.8(7)
C24A La2A C77A C21A 14.1(7)
C23A La2A C77A C21A -17.0(7)
C15A La2A C77A C21A 96.4(8)
C82A La2A C77A C21A -65.0(7)
La1A La2A C77A C11A 172.7(5)
C21A La2A C77A C11A -121.0(10)
C25A La2A C77A C11A -89.8(7)
C22A La2A C77A C11A -153.4(8)
C9A La2A C77A C11A 114.8(10)
C74A La2A C77A C11A -56.2(6)
C24A La2A C77A C11A -106.8(6)
C23A La2A C77A C11A -137.9(7)
C15A La2A C77A C11A -24.6(5)
C82A La2A C77A C11A 174.0(8)
C21A La2A C77A La1A 66.3(8)
C25A La2A C77A La1A 97.5(5)
C22A La2A C77A La1A 33.9(5)
C11A La2A C77A La1A -172.7(5)
C9A La2A C77A La1A -57.9(8)
C74A La2A C77A La1A 131.1(4)
C24A La2A C77A La1A 80.4(4)
C23A La2A C77A La1A 49.4(4)
C15A La2A C77A La1A 162.7(4)
C82A La2A C77A La1A 1.3(5)
La2A La1A C77A C9A -119.9(8)
C22A La1A C77A C9A 99.9(8)
C82A La1A C77A C9A 61.6(7)
C23A La1A C77A C9A 121.2(7)
C26A La1A C77A C9A 58.9(8)
C21A La1A C77A C9A 132.4(11)
C81A La1A C77A C9A 113.2(7)
C8A La1A C77A C9A 25.6(6)
C30A La1A C77A C9A 80.1(8)
C24A La1A C77A C9A 153.3(8)
C25A La1A C77A C9A 165.3(9)
La2A La1A C77A C21A 107.7(8)
C22A La1A C77A C21A -32.5(7)
C82A La1A C77A C21A -70.7(8)
C23A La1A C77A C21A -11.2(8)
C26A La1A C77A C21A -73.5(8)
C81A La1A C77A C21A -19.2(8)
C8A La1A C77A C21A -106.7(8)
C30A La1A C77A C21A -52.3(8)
C24A La1A C77A C21A 20.9(7)
C25A La1A C77A C21A 32.9(7)
La2A La1A C77A C11A -7.2(5)
C22A La1A C77A C11A -147.4(9)
C82A La1A C77A C11A 174.3(8)
C23A La1A C77A C11A -126.2(7)
C26A La1A C77A C11A 171.5(7)
C21A La1A C77A C11A -115.0(11)
C81A La1A C77A C11A -134.2(7)
C8A La1A C77A C11A 138.3(9)
C30A La1A C77A C11A -167.2(6)
C24A La1A C77A C11A -94.1(7)
C25A La1A C77A C11A -82.1(7)
C22A La1A C77A La2A -140.2(6)
C82A La1A C77A La2A -178.5(6)
C23A La1A C77A La2A -119.0(5)
C26A La1A C77A La2A 178.8(5)
C21A La1A C77A La2A -107.7(8)
C81A La1A C77A La2A -126.9(4)
C8A La1A C77A La2A 145.5(6)
C30A La1A C77A La2A -160.0(4)
C24A La1A C77A La2A -86.9(4)
C25A La1A C77A La2A -74.8(5)
C49A C50A C78A C60A 9.9(16)
C46A C50A C78A C60A 150.0(11)
C49A C50A C78A C80A -144.2(12)
C46A C50A C78A C80A -4.2(18)
C56A C60A C78A C50A -9.8(15)
C59A C60A C78A C50A -148.5(10)
C56A C60A C78A C80A 143.2(11)
C59A C60A C78A C80A 4.5(17)
C25A C24A C79A C18A -1.0(18)
C23A C24A C79A C18A -149.0(12)
La2A C24A C79A C18A -67.7(12)
La1A C24A C79A C18A -86.2(11)
C25A C24A C79A C52A 149.6(11)
C23A C24A C79A C52A 1.7(18)
La2A C24A C79A C52A 83.0(10)
La1A C24A C79A C52A 64.5(11)
C19A C18A C79A C24A 146.1(11)
C17A C18A C79A C24A 7.7(18)
C19A C18A C79A C52A -5.5(15)
C17A C18A C79A C52A -143.9(10)
C51A C52A C79A C24A -150.0(12)
C53A C52A C79A C24A -5.7(17)
C51A C52A C79A C18A 2.7(15)
C53A C52A C79A C18A 146.9(12)
C44A C45A C80A C78A 5.6(18)
C41A C45A C80A C78A 145.3(12)
C44A C45A C80A C38A -142.7(13)
C41A C45A C80A C38A -3.0(19)
C50A C78A C80A C45A 0.5(17)
C60A C78A C80A C45A -151.8(11)
C50A C78A C80A C38A 150.9(12)
C60A C78A C80A C38A -1.4(17)
C37A C38A C80A C45A 4(2)
C39A C38A C80A C45A 147.5(14)
C37A C38A C80A C78A -145.5(15)
C39A C38A C80A C78A -1.7(18)
C22A C23A C81A C53A -144.4(15)
C24A C23A C81A C53A 0(2)
La1A C23A C81A C53A -84.3(12)
La2A C23A C81A C53A -76.4(13)
C22A C23A C81A C30A -2(2)
C24A C23A C81A C30A 142.7(13)
La1A C23A C81A C30A 58.6(11)
La2A C23A C81A C30A 66.4(12)
C22A C23A C81A La1A -60.1(14)
C24A C23A C81A La1A 84.1(12)
La2A C23A C81A La1A 7.8(2)
C54A C53A C81A C23A 145.7(14)
C52A C53A C81A C23A -3.8(19)
C54A C53A C81A C30A 0.4(18)
C52A C53A C81A C30A -149.1(11)
C54A C53A C81A La1A 80.4(13)
C52A C53A C81A La1A -69.1(12)
C29A C30A C81A C23A -137.6(13)
C26A C30A C81A C23A 2.1(17)
La1A C30A C81A C23A -52.1(11)
C29A C30A C81A C53A 8.9(16)
C26A C30A C81A C53A 148.6(11)
La1A C30A C81A C53A 94.4(9)
C29A C30A C81A La1A -85.5(11)
C26A C30A C81A La1A 54.1(10)
La2A La1A C81A C23A -34.5(9)
C22A La1A C81A C23A 29.0(7)
C82A La1A C81A C23A 67.6(8)
C26A La1A C81A C23A 99.5(8)
C21A La1A C81A C23A 7.0(8)
C8A La1A C81A C23A 70.0(8)
C30A La1A C81A C23A 129.7(11)
C24A La1A C81A C23A -36.0(7)
C25A La1A C81A C23A -21.8(8)
C77A La1A C81A C23A 16.3(8)
La2A La1A C81A C53A 86.3(8)
C22A La1A C81A C53A 149.7(9)
C82A La1A C81A C53A -171.7(8)
C23A La1A C81A C53A 120.8(11)
C26A La1A C81A C53A -139.7(9)
C21A La1A C81A C53A 127.8(8)
C8A La1A C81A C53A -169.2(7)
C30A La1A C81A C53A -109.5(11)
C24A La1A C81A C53A 84.8(8)
C25A La1A C81A C53A 99.0(8)
C77A La1A C81A C53A 137.0(7)
La2A La1A C81A C30A -164.1(6)
C22A La1A C81A C30A -100.7(8)
C82A La1A C81A C30A -62.1(7)
C23A La1A C81A C30A -129.7(11)
C26A La1A C81A C30A -30.2(6)
C21A La1A C81A C30A -122.7(7)
C8A La1A C81A C30A -59.7(7)
C24A La1A C81A C30A -165.6(9)
C25A La1A C81A C30A -151.5(7)
C77A La1A C81A C30A -113.4(7)
C30A C26A C82A C22A 3(2)
C27A C26A C82A C22A 143.5(12)
La1A C26A C82A C22A 62.1(10)
C30A C26A C82A C8A -138.3(13)
C27A C26A C82A C8A 2.3(14)
La1A C26A C82A C8A -79.2(8)
C30A C26A C82A La1A -59.1(13)
C27A C26A C82A La1A 81.5(9)
C30A C26A C82A La2A -60.3(15)
C27A C26A C82A La2A 80.3(10)
La1A C26A C82A La2A -1.2(2)
C23A C22A C82A C26A -1.8(18)
C21A C22A C82A C26A -140.5(14)
La1A C22A C82A C26A -68.6(10)
La2A C22A C82A C26A -84.2(11)
C23A C22A C82A C8A 140.5(12)
C21A C22A C82A C8A 1.8(19)
La1A C22A C82A C8A 73.6(8)
La2A C22A C82A C8A 58.0(9)
C23A C22A C82A La1A 66.9(11)
C21A C22A C82A La1A -71.9(14)
La2A C22A C82A La1A -15.60(15)
C23A C22A C82A La2A 82.5(12)
C21A C22A C82A La2A -56.3(13)
La1A C22A C82A La2A 15.60(15)
C7A C8A C82A C26A -1.8(16)
C9A C8A C82A C26A 141.5(11)
La1A C8A C82A C26A 78.2(9)
La2A C8A C82A C26A 92.3(9)
C7A C8A C82A C22A -145.2(12)
C9A C8A C82A C22A -1.8(15)
La1A C8A C82A C22A -65.1(9)
La2A C8A C82A C22A -51.1(9)
C7A C8A C82A La1A -80.0(11)
C9A C8A C82A La1A 63.3(10)
La2A C8A C82A La1A 14.08(15)
C7A C8A C82A La2A -94.1(11)
C9A C8A C82A La2A 49.2(9)
La1A C8A C82A La2A -14.08(15)
La2A La1A C82A C26A -175.8(7)
C22A La1A C82A C26A 124.7(10)
C23A La1A C82A C26A 90.0(8)
C21A La1A C82A C26A 153.6(9)
C81A La1A C82A C26A 58.0(7)
C8A La1A C82A C26A -117.6(11)
C30A La1A C82A C26A 24.7(7)
C24A La1A C82A C26A 108.5(8)
C25A La1A C82A C26A 137.2(8)
C77A La1A C82A C26A -174.6(9)
La2A La1A C82A C22A 59.5(7)
C23A La1A C82A C22A -34.7(6)
C26A La1A C82A C22A -124.7(10)
C21A La1A C82A C22A 28.9(7)
C81A La1A C82A C22A -66.7(7)
C8A La1A C82A C22A 117.7(9)
C30A La1A C82A C22A -100.0(7)
C24A La1A C82A C22A -16.2(7)
C25A La1A C82A C22A 12.5(7)
C77A La1A C82A C22A 60.7(7)
La2A La1A C82A C8A -58.2(7)
C22A La1A C82A C8A -117.7(9)
C23A La1A C82A C8A -152.4(8)
C26A La1A C82A C8A 117.6(11)
C21A La1A C82A C8A -88.8(7)
C81A La1A C82A C8A 175.7(8)
C30A La1A C82A C8A 142.4(8)
C24A La1A C82A C8A -133.8(7)
C25A La1A C82A C8A -105.2(7)
C77A La1A C82A C8A -57.0(6)
C22A La1A C82A La2A -59.5(7)
C23A La1A C82A La2A -94.2(4)
C26A La1A C82A La2A 175.8(7)
C21A La1A C82A La2A -30.6(5)
C81A La1A C82A La2A -126.1(4)
C8A La1A C82A La2A 58.2(7)
C30A La1A C82A La2A -159.4(4)
C24A La1A C82A La2A -75.6(3)
C25A La1A C82A La2A -47.0(4)
C77A La1A C82A La2A 1.2(4)
La1A La2A C82A C26A 4.2(7)
C21A La2A C82A C26A 147.8(9)
C77A La2A C82A C26A -174.4(9)
C25A La2A C82A C26A 125.6(8)
C22A La2A C82A C26A 118.4(11)
C11A La2A C82A C26A -171.0(8)
C9A La2A C82A C26A -140.8(10)
C74A La2A C82A C26A 134.6(8)
C24A La2A C82A C26A 95.1(8)
C23A La2A C82A C26A 81.5(8)
C15A La2A C82A C26A 167.0(7)
La1A La2A C82A C22A -114.2(7)
C21A La2A C82A C22A 29.4(7)
C77A La2A C82A C22A 67.2(7)
C25A La2A C82A C22A 7.2(7)
C11A La2A C82A C22A 70.6(7)
C9A La2A C82A C22A 100.8(8)
C74A La2A C82A C22A 16.2(7)
C24A La2A C82A C22A -23.3(7)
C23A La2A C82A C22A -36.9(7)
C15A La2A C82A C22A 48.6(7)
La1A La2A C82A C8A 119.3(8)
C21A La2A C82A C8A -97.1(7)
C77A La2A C82A C8A -59.3(7)
C25A La2A C82A C8A -119.3(7)
C22A La2A C82A C8A -126.5(10)
C11A La2A C82A C8A -55.9(7)
C9A La2A C82A C8A -25.7(6)
C74A La2A C82A C8A -110.3(7)
C24A La2A C82A C8A -149.8(7)
C23A La2A C82A C8A -163.4(8)
C15A La2A C82A C8A -77.9(7)
C21A La2A C82A La1A 143.7(6)
C77A La2A C82A La1A -178.5(5)
C25A La2A C82A La1A 121.5(4)
C22A La2A C82A La1A 114.2(7)
C11A La2A C82A La1A -175.2(4)
C9A La2A C82A La1A -145.0(6)
C74A La2A C82A La1A 130.5(4)
C24A La2A C82A La1A 90.9(4)
C23A La2A C82A La1A 77.3(5)
C15A La2A C82A La1A 162.8(4)
C62A C1A C83A C84A -179.2(10)
C2A C1A C83A C84A -49.4(14)
C5A C1A C83A C84A 60.9(13)
C62A C1A C83A Cl1A -55.2(12)
C2A C1A C83A Cl1A 74.7(12)
C5A C1A C83A Cl1A -175.0(9)
C1A C83A C84A C89A -101.2(13)
Cl1A C83A C84A C89A 137.6(10)
C1A C83A C84A C85A 78.8(13)
Cl1A C83A C84A C85A -42.4(12)
C89A C84A C85A C86A -1.6(14)
C83A C84A C85A C86A 178.4(9)
C84A C85A C86A C87A -0.5(16)
C85A C86A C87A C88A 4.1(16)
C85A C86A C87A Cl3A -175.6(8)
C86A C87A C88A C89A -5.6(19)
Cl3A C87A C88A C89A 174.1(10)
C87A C88A C89A C84A 4(2)
C87A C88A C89A Cl2A -176.1(10)
C85A C84A C89A C88A -0.1(16)
C83A C84A C89A C88A 179.9(12)
C85A C84A C89A Cl2A 179.8(7)
C83A C84A C89A Cl2A -0.2(14)
C62B C1B C2B C3B 134.9(13)
C83B C1B C2B C3B -103.3(15)
C5B C1B C2B C3B 16.9(14)
C62B C1B C2B C61B -17.0(18)
C83B C1B C2B C61B 104.8(15)
C5B C1B C2B C61B -135.0(13)
C61B C2B C3B C4B 136.7(14)
C1B C2B C3B C4B -12.9(17)
C61B C2B C3B C42B -11(2)
C1B C2B C3B C42B -160.9(13)
C2B C3B C4B C75B -145.6(14)
C42B C3B C4B C75B 2(2)
C2B C3B C4B C5B 2.1(16)
C42B C3B C4B C5B 150.0(14)
C75B C4B C5B C63B 0(2)
C3B C4B C5B C63B -147.5(15)
C75B C4B C5B C1B 155.8(13)
C3B C4B C5B C1B 8.8(15)
C62B C1B C5B C63B 21(2)
C2B C1B C5B C63B 139.7(15)
C83B C1B C5B C63B -104.0(17)
C62B C1B C5B C4B -133.9(12)
C2B C1B C5B C4B -15.1(13)
C83B C1B C5B C4B 101.3(14)
C63B C6B C7B C8B 151(2)
C10B C6B C7B C8B -6(3)
C63B C6B C7B C64B 16(4)
C10B C6B C7B C64B -140(2)
C6B C7B C8B C9B 7(3)
C64B C7B C8B C9B 146.5(17)
C6B C7B C8B C82B -138(2)
C64B C7B C8B C82B 1(3)
C6B C7B C8B La1B -79(2)
C64B C7B C8B La1B 60.5(19)
C22B La1B C8B C7B -163.2(14)
C82B La1B C8B C7B -126.3(17)
C23B La1B C8B C7B -148.3(12)
C21B La1B C8B C7B 157.4(13)
C81B La1B C8B C7B -119.4(11)
C26B La1B C8B C7B -90.3(12)
C24B La1B C8B C7B -175.7(11)
C30B La1B C8B C7B -94.4(11)
C25B La1B C8B C7B 158.4(11)
C77B La1B C8B C7B 126.7(14)
C9B La1B C8B C7B 103.7(14)
C22B La1B C8B C9B 93.1(10)
C82B La1B C8B C9B 129.9(13)
C23B La1B C8B C9B 107.9(9)
C21B La1B C8B C9B 53.7(8)
C81B La1B C8B C9B 136.9(8)
C26B La1B C8B C9B 166.0(11)
C24B La1B C8B C9B 80.6(9)
C30B La1B C8B C9B 161.9(9)
C25B La1B C8B C9B 54.6(9)
C77B La1B C8B C9B 23.0(6)
C22B La1B C8B C82B -36.9(9)
C23B La1B C8B C82B -22.0(11)
C21B La1B C8B C82B -76.2(10)
C81B La1B C8B C82B 7.0(11)
C26B La1B C8B C82B 36.1(10)
C24B La1B C8B C82B -49.4(12)
C30B La1B C8B C82B 31.9(10)
C25B La1B C8B C82B -75.3(11)
C77B La1B C8B C82B -107.0(11)
C9B La1B C8B C82B -129.9(13)
C7B C8B C9B C10B -6(2)
C82B C8B C9B C10B 143(2)
La1B C8B C9B C10B 96.4(15)
C7B C8B C9B C77B -151(2)
C82B C8B C9B C77B -1.1(11)
La1B C8B C9B C77B -47.7(8)
C7B C8B C9B La1B -102.8(19)
C82B C8B C9B La1B 46.6(12)
C22B La1B C9B C10B -178.5(13)
C82B La1B C9B C10B -137.4(14)
C23B La1B C9B C10B 178.1(11)
C21B La1B C9B C10B 141.9(15)
C81B La1B C9B C10B -157.4(10)
C26B La1B C9B C10B -118.0(11)
C24B La1B C9B C10B 144.5(11)
C30B La1B C9B C10B -125.8(11)
C25B La1B C9B C10B 128.5(12)
C8B La1B C9B C10B -107.0(14)
C77B La1B C9B C10B 114.5(16)
C22B La1B C9B C77B 67.0(9)
C82B La1B C9B C77B 108.1(11)
C23B La1B C9B C77B 63.5(10)
C21B La1B C9B C77B 27.3(8)
C81B La1B C9B C77B 88.1(10)
C26B La1B C9B C77B 127.5(10)
C24B La1B C9B C77B 30.0(10)
C30B La1B C9B C77B 119.7(10)
C25B La1B C9B C77B 14.0(10)
C8B La1B C9B C77B 138.5(11)
C22B La1B C9B C8B -71.5(9)
C82B La1B C9B C8B -30.4(8)
C23B La1B C9B C8B -75.0(10)
C21B La1B C9B C8B -111.2(10)
C81B La1B C9B C8B -50.4(10)
C26B La1B C9B C8B -11.0(9)
C24B La1B C9B C8B -108.5(9)
C30B La1B C9B C8B -18.8(9)
C25B La1B C9B C8B -124.5(9)
C77B La1B C9B C8B -138.5(11)
C77B C9B C10B C62B 2(3)
C8B C9B C10B C62B -144(2)
La1B C9B C10B C62B -72(2)
C77B C9B C10B C6B 149.4(16)
C8B C9B C10B C6B 3(2)
La1B C9B C10B C6B 75.2(15)
C7B C6B C10B C62B 154(2)
C63B C6B C10B C62B -1(3)
C7B C6B C10B C9B 1(3)
C63B C6B C10B C9B -153.7(19)
C15B C11B C12B C62B 150.3(19)
C77B C11B C12B C62B -11(3)
C15B C11B C12B C13B 7(2)
C77B C11B C12B C13B -154.9(18)
C11B C12B C13B C61B 137.5(18)
C62B C12B C13B C61B -8(2)
C11B C12B C13B C14B -4(2)
C62B C12B C13B C14B -148.9(16)
C61B C13B C14B C15B -137(2)
C12B C13B C14B C15B -1(2)
C61B C13B C14B C72B 9(3)
C12B C13B C14B C72B 145.3(17)
C13B C14B C15B C11B 5(3)
C72B C14B C15B C11B -139.7(19)
C13B C14B C15B C74B 151(2)
C72B C14B C15B C74B 6(4)
C12B C11B C15B C14B -8(3)
C77B C11B C15B C14B 154(2)
C12B C11B C15B C74B -158(2)
C77B C11B C15B C74B 4(3)
C72B C16B C17B C74B -14(4)
C20B C16B C17B C74B -152(2)
C72B C16B C17B C18B 140(2)
C20B C16B C17B C18B 1(3)
C16B C17B C18B C79B -145.9(19)
C74B C17B C18B C79B 8(3)
C16B C17B C18B C19B -2(2)
C74B C17B C18B C19B 151.7(19)
C79B C18B C19B C20B 145.0(19)
C17B C18B C19B C20B 3(2)
C79B C18B C19B C69B -2(3)
C17B C18B C19B C69B -144.2(16)
C69B C19B C20B C48B -3(3)
C18B C19B C20B C48B -148(2)
C69B C19B C20B C16B 142.9(17)
C18B C19B C20B C16B -2(2)
C17B C16B C20B C19B 1(3)
C72B C16B C20B C19B -141.7(19)
C17B C16B C20B C48B 145(2)
C72B C16B C20B C48B 3(3)
C22B La1B C21B C25B 108.9(14)
C82B La1B C21B C25B 142.1(14)
C23B La1B C21B C25B 70.1(11)
C81B La1B C21B C25B 76.9(12)
C26B La1B C21B C25B 132.2(12)
C24B La1B C21B C25B 30.4(10)
C30B La1B C21B C25B 104.3(12)
C8B La1B C21B C25B 178.1(14)
C77B La1B C21B C25B -127.4(19)
C9B La1B C21B C25B -152.9(16)
C22B La1B C21B C77B -123.7(15)
C82B La1B C21B C77B -90.5(11)
C23B La1B C21B C77B -162.5(14)
C81B La1B C21B C77B -155.7(11)
C26B La1B C21B C77B -100.3(11)
C24B La1B C21B C77B 157.8(15)
C30B La1B C21B C77B -128.3(11)
C25B La1B C21B C77B 127.4(19)
C8B La1B C21B C77B -54.4(10)
C9B La1B C21B C77B -25.5(8)
C82B La1B C21B C22B 33.2(8)
C23B La1B C21B C22B -38.8(8)
C81B La1B C21B C22B -32.0(9)
C26B La1B C21B C22B 23.4(10)
C24B La1B C21B C22B -78.5(9)
C30B La1B C21B C22B -4.6(10)
C25B La1B C21B C22B -108.9(14)
C8B La1B C21B C22B 69.2(9)
C77B La1B C21B C22B 123.7(15)
C9B La1B C21B C22B 98.2(10)
C25B C21B C22B C23B -12(3)
C77B C21B C22B C23B 149(2)
La1B C21B C22B C23B 71.7(19)
C25B C21B C22B C82B -151(3)
C77B C21B C22B C82B 10(3)
La1B C21B C22B C82B -67(2)
C25B C21B C22B La1B -83(2)
C77B C21B C22B La1B 77.4(19)
C82B La1B C22B C23B 121.1(17)
C21B La1B C22B C23B -113.9(13)
C81B La1B C22B C23B 27.5(10)
C26B La1B C22B C23B 93.7(12)
C24B La1B C22B C23B -40.5(7)
C30B La1B C22B C23B 61.2(11)
C25B La1B C22B C23B -77.4(9)
C8B La1B C22B C23B 154.0(14)
C77B La1B C22B C23B -143.5(13)
C9B La1B C22B C23B -174.2(13)
C82B La1B C22B C21B -125.0(14)
C23B La1B C22B C21B 113.9(13)
C81B La1B C22B C21B 141.4(11)
C26B La1B C22B C21B -152.3(11)
C24B La1B C22B C21B 73.5(9)
C30B La1B C22B C21B 175.1(10)
C25B La1B C22B C21B 36.6(7)
C8B La1B C22B C21B -92.0(10)
C77B La1B C22B C21B -29.6(8)
C9B La1B C22B C21B -60.3(8)
C23B La1B C22B C82B -121.1(17)
C21B La1B C22B C82B 125.0(14)
C81B La1B C22B C82B -93.6(11)
C26B La1B C22B C82B -27.4(9)
C24B La1B C22B C82B -161.6(14)
C30B La1B C22B C82B -59.9(10)
C25B La1B C22B C82B 161.5(13)
C8B La1B C22B C82B 32.9(8)
C77B La1B C22B C82B 95.4(10)
C9B La1B C22B C82B 64.7(8)
C21B C22B C23B C81B -144(2)
C82B C22B C23B C81B -3(4)
La1B C22B C23B C81B -71(2)
C21B C22B C23B C24B 8(3)
C82B C22B C23B C24B 148(2)
La1B C22B C23B C24B 80.4(17)
C21B C22B C23B La1B -72.7(17)
C82B C22B C23B La1B 68.0(18)
C22B La1B C23B C81B 127.8(19)
C82B La1B C23B C81B 92.5(13)
C21B La1B C23B C81B 166.3(16)
C26B La1B C23B C81B 60.1(12)
C24B La1B C23B C81B -126(2)
C30B La1B C23B C81B 28.5(10)
C25B La1B C23B C81B -157.9(18)
C8B La1B C23B C81B 105.7(13)
C77B La1B C23B C81B 157.7(13)
C9B La1B C23B C81B 133.1(12)
C82B La1B C23B C22B -35.3(10)
C21B La1B C23B C22B 38.5(9)
C81B La1B C23B C22B -127.8(19)
C26B La1B C23B C22B -67.7(11)
C24B La1B C23B C22B 106.2(13)
C30B La1B C23B C22B -99.3(13)
C25B La1B C23B C22B 74.3(10)
C8B La1B C23B C22B -22.1(12)
C77B La1B C23B C22B 29.9(11)
C9B La1B C23B C22B 5.3(12)
C22B La1B C23B C24B -106.2(13)
C82B La1B C23B C24B -141.5(12)
C21B La1B C23B C24B -67.6(10)
C81B La1B C23B C24B 126(2)
C26B La1B C23B C24B -173.9(12)
C30B La1B C23B C24B 154.5(14)
C25B La1B C23B C24B -31.9(8)
C8B La1B C23B C24B -128.2(11)
C77B La1B C23B C24B -76.2(11)
C9B La1B C23B C24B -100.9(11)
C81B C23B C24B C79B 2(3)
C22B C23B C24B C79B -148(2)
La1B C23B C24B C79B -82.8(18)
C81B C23B C24B C25B 149(2)
C22B C23B C24B C25B -1(3)
La1B C23B C24B C25B 64(2)
C81B C23B C24B La1B 85(2)
C22B C23B C24B La1B -65.4(17)
C22B La1B C24B C79B 163.0(18)
C82B La1B C24B C79B 152.2(14)
C23B La1B C24B C79B 119(2)
C21B La1B C24B C79B -152.0(17)
C81B La1B C24B C79B 89.7(14)
C26B La1B C24B C79B 124.6(13)
C30B La1B C24B C79B 98.2(14)
C25B La1B C24B C79B -121(2)
C8B La1B C24B C79B 176.3(13)
C77B La1B C24B C79B -141.1(14)
C9B La1B C24B C79B -154.7(13)
C22B La1B C24B C25B -75.9(12)
C82B La1B C24B C25B -86.8(13)
C23B La1B C24B C25B -120.1(16)
C21B La1B C24B C25B -31.0(11)
C81B La1B C24B C25B -149.3(14)
C26B La1B C24B C25B -114.4(13)
C30B La1B C24B C25B -140.7(13)
C8B La1B C24B C25B -62.6(14)
C77B La1B C24B C25B -20.0(12)
C9B La1B C24B C25B -33.7(13)
C22B La1B C24B C23B 44.1(10)
C82B La1B C24B C23B 33.3(11)
C21B La1B C24B C23B 89.1(12)
C81B La1B C24B C23B -29.2(11)
C26B La1B C24B C23B 5.7(12)
C30B La1B C24B C23B -20.7(11)
C25B La1B C24B C23B 120.1(16)
C8B La1B C24B C23B 57.4(12)
C77B La1B C24B C23B 100.1(11)
C9B La1B C24B C23B 86.4(11)
C77B C21B C25B C24B -149(2)
C22B C21B C25B C24B 11(3)
La1B C21B C25B C24B -54(2)
C77B C21B C25B C74B -10(4)
C22B C21B C25B C74B 150(2)
La1B C21B C25B C74B 85(2)
C77B C21B C25B La1B -95(3)
C22B C21B C25B La1B 65.0(16)
C79B C24B C25B C21B 140(2)
C23B C24B C25B C21B -6(3)
La1B C24B C25B C21B 47(2)
C79B C24B C25B C74B 5(4)
C23B C24B C25B C74B -141(2)
La1B C24B C25B C74B -88(2)
C79B C24B C25B La1B 93(2)
C23B C24B C25B La1B -53.0(17)
C22B La1B C25B C21B -44.1(11)
C82B La1B C25B C21B -33.2(13)
C23B La1B C25B C21B -89.4(14)
C81B La1B C25B C21B -100.3(13)
C26B La1B C25B C21B -52.2(13)
C24B La1B C25B C21B -125.4(18)
C30B La1B C25B C21B -83.9(13)
C8B La1B C25B C21B -1.7(13)
C77B La1B C25B C21B 29.6(11)
C9B La1B C25B C21B 21.5(12)
C22B La1B C25B C24B 81.3(12)
C82B La1B C25B C24B 92.2(13)
C23B La1B C25B C24B 36.0(10)
C21B La1B C25B C24B 125.4(18)
C81B La1B C25B C24B 25.1(12)
C26B La1B C25B C24B 73.2(13)
C30B La1B C25B C24B 41.5(13)
C8B La1B C25B C24B 123.7(12)
C77B La1B C25B C24B 155.0(15)
C9B La1B C25B C24B 146.9(13)
C22B La1B C25B C74B -157.4(16)
C82B La1B C25B C74B -146.5(12)
C23B La1B C25B C74B 157.3(17)
C21B La1B C25B C74B -113.3(18)
C81B La1B C25B C74B 146.4(12)
C26B La1B C25B C74B -165.5(11)
C24B La1B C25B C74B 121(2)
C30B La1B C25B C74B 162.8(11)
C8B La1B C25B C74B -115.0(12)
C77B La1B C25B C74B -83.7(12)
C9B La1B C25B C74B -91.8(12)
C22B La1B C26B C82B 33.6(12)
C23B La1B C26B C82B 72.9(13)
C21B La1B C26B C82B 18.0(13)
C81B La1B C26B C82B 104.4(14)
C24B La1B C26B C82B 69.6(13)
C30B La1B C26B C82B 131.8(17)
C25B La1B C26B C82B 41.1(14)
C8B La1B C26B C82B -39.9(12)
C77B La1B C26B C82B -11.4(13)
C9B La1B C26B C82B -33.2(13)
C22B La1B C26B C30B -98.2(11)
C82B La1B C26B C30B -131.8(17)
C23B La1B C26B C30B -58.9(10)
C21B La1B C26B C30B -113.8(10)
C81B La1B C26B C30B -27.4(8)
C24B La1B C26B C30B -62.2(10)
C25B La1B C26B C30B -90.7(10)
C8B La1B C26B C30B -171.8(12)
C77B La1B C26B C30B -143.3(10)
C9B La1B C26B C30B -165.0(10)
C22B La1B C26B C27B 157.0(12)
C82B La1B C26B C27B 123.4(17)
C23B La1B C26B C27B -163.7(11)
C21B La1B C26B C27B 141.4(10)
C81B La1B C26B C27B -132.2(11)
C24B La1B C26B C27B -167.0(9)
C30B La1B C26B C27B -104.8(12)
C25B La1B C26B C27B 164.5(9)
C8B La1B C26B C27B 83.4(11)
C77B La1B C26B C27B 112.0(9)
C9B La1B C26B C27B 90.2(10)
C82B C26B C27B C64B -2(3)
C30B C26B C27B C64B -147.1(16)
La1B C26B C27B C64B -65.0(15)
C82B C26B C27B C28B 140(2)
C30B C26B C27B C28B -4.5(18)
La1B C26B C27B C28B 77.6(12)
C64B C27B C28B C65B -13(3)
C26B C27B C28B C65B -151(2)
C64B C27B C28B C29B 143.2(18)
C26B C27B C28B C29B 5.0(18)
C65B C28B C29B C30B 151(2)
C27B C28B C29B C30B -4(2)
C65B C28B C29B C67B 4(3)
C27B C28B C29B C67B -150.5(14)
C28B C29B C30B C26B 1(2)
C67B C29B C30B C26B 144.7(15)
C28B C29B C30B C81B -145.3(17)
C67B C29B C30B C81B -1(2)
C28B C29B C30B La1B -72.3(14)
C67B C29B C30B La1B 71.6(15)
C82B C26B C30B C29B -144(2)
C27B C26B C30B C29B 2(2)
La1B C26B C30B C29B -95.5(13)
C82B C26B C30B C81B 3(3)
C27B C26B C30B C81B 149.7(14)
La1B C26B C30B C81B 51.8(14)
C82B C26B C30B La1B -49.0(18)
C27B C26B C30B La1B 97.9(12)
C22B La1B C30B C29B 173.8(11)
C82B La1B C30B C29B 134.3(13)
C23B La1B C30B C29B -147.4(13)
C21B La1B C30B C29B 176.7(10)
C81B La1B C30B C29B -120.1(13)
C26B La1B C30B C29B 107.2(13)
C24B La1B C30B C29B -133.8(10)
C25B La1B C30B C29B -152.8(10)
C8B La1B C30B C29B 113.7(10)
C77B La1B C30B C29B 150.2(10)
C9B La1B C30B C29B 122.6(10)
C22B La1B C30B C26B 66.6(10)
C82B La1B C30B C26B 27.1(10)
C23B La1B C30B C26B 105.4(12)
C21B La1B C30B C26B 69.5(10)
C81B La1B C30B C26B 132.7(14)
C24B La1B C30B C26B 119.0(10)
C25B La1B C30B C26B 100.0(10)
C8B La1B C30B C26B 6.5(10)
C77B La1B C30B C26B 43.0(11)
C9B La1B C30B C26B 15.4(10)
C22B La1B C30B C81B -66.1(9)
C82B La1B C30B C81B -105.6(11)
C23B La1B C30B C81B -27.3(10)
C21B La1B C30B C81B -63.2(9)
C26B La1B C30B C81B -132.7(14)
C24B La1B C30B C81B -13.7(9)
C25B La1B C30B C81B -32.7(10)
C8B La1B C30B C81B -126.3(9)
C77B La1B C30B C81B -89.7(9)
C9B La1B C30B C81B -117.3(8)
C35B C31B C32B C33B -2(2)
C64B C31B C32B C33B -148.4(18)
C35B C31B C32B C65B 141.9(18)
C64B C31B C32B C65B -4(3)
C31B C32B C33B C36B 147(2)
C65B C32B C33B C36B 1(3)
C31B C32B C33B C34B 6(2)
C65B C32B C33B C34B -140.4(19)
C36B C33B C34B C75B 1(4)
C32B C33B C34B C75B 142.5(19)
C36B C33B C34B C35B -148(3)
C32B C33B C34B C35B -7(2)
C32B C31B C35B C34B -2(2)
C64B C31B C35B C34B 144.7(19)
C32B C31B C35B C63B -144.8(16)
C64B C31B C35B C63B 2(3)
C75B C34B C35B C31B -142(2)
C33B C34B C35B C31B 5(2)
C75B C34B C35B C63B 1(3)
C33B C34B C35B C63B 148.7(16)
C32B C33B C36B C37B -141(3)
C34B C33B C36B C37B -4(5)
C32B C33B C36B C40B 9(4)
C34B C33B C36B C40B 146(2)
C33B C36B C37B C38B 151(3)
C40B C36B C37B C38B -2(3)
C33B C36B C37B C76B 6(4)
C40B C36B C37B C76B -148(2)
C36B C37B C38B C39B 3(3)
C76B C37B C38B C39B 148(2)
C36B C37B C38B C80B -146(2)
C76B C37B C38B C80B -1(4)
C37B C38B C39B C59B -145(2)
C80B C38B C39B C59B 4(3)
C37B C38B C39B C40B -2(3)
C80B C38B C39B C40B 146.5(18)
C59B C39B C40B C66B 9(3)
C38B C39B C40B C66B -136(2)
C59B C39B C40B C36B 146(2)
C38B C39B C40B C36B 1(2)
C33B C36B C40B C66B -16(4)
C37B C36B C40B C66B 138(2)
C33B C36B C40B C39B -153(3)
C37B C36B C40B C39B 1(3)
C76B C41B C42B C43B 138.2(18)
C45B C41B C42B C43B -8(2)
C76B C41B C42B C3B -5(2)
C45B C41B C42B C3B -151.1(16)
C2B C3B C42B C43B 3(2)
C4B C3B C42B C43B -142.6(16)
C2B C3B C42B C41B 146.7(15)
C4B C3B C42B C41B 1(2)
C41B C42B C43B C73B -135.4(17)
C3B C42B C43B C73B 8(3)
C41B C42B C43B C44B 8(2)
C3B C42B C43B C44B 150.9(13)
C42B C43B C44B C46B -155.4(18)
C73B C43B C44B C46B -8(3)
C42B C43B C44B C45B -5(2)
C73B C43B C44B C45B 142.5(17)
C46B C44B C45B C80B 8(3)
C43B C44B C45B C80B -142.1(19)
C46B C44B C45B C41B 150.9(19)
C43B C44B C45B C41B 1(2)
C76B C41B C45B C80B 2(3)
C42B C41B C45B C80B 149.4(18)
C76B C41B C45B C44B -143.2(17)
C42B C41B C45B C44B 4(2)
C45B C44B C46B C47B -143.8(19)
C43B C44B C46B C47B 4(3)
C45B C44B C46B C50B -4(3)
C43B C44B C46B C50B 142.9(17)
C44B C46B C47B C48B 148(2)
C50B C46B C47B C48B 6(2)
C44B C46B C47B C71B 3(3)
C50B C46B C47B C71B -139.6(17)
C71B C47B C48B C20B -11(3)
C46B C47B C48B C20B -154.2(19)
C71B C47B C48B C49B 136.3(17)
C46B C47B C48B C49B -7(2)
C19B C20B C48B C47B 145.1(19)
C16B C20B C48B C47B 4(3)
C19B C20B C48B C49B 0(3)
C16B C20B C48B C49B -141(2)
C47B C48B C49B C70B -140(2)
C20B C48B C49B C70B 6(3)
C47B C48B C49B C50B 6(2)
C20B C48B C49B C50B 152(2)
C70B C49B C50B C78B 2(3)
C48B C49B C50B C78B -145.1(19)
C70B C49B C50B C46B 146(2)
C48B C49B C50B C46B -2(2)
C44B C46B C50B C78B -4(3)
C47B C46B C50B C78B 140(2)
C44B C46B C50B C49B -146.4(19)
C47B C46B C50B C49B -2(2)
C69B C51B C52B C53B 140.1(19)
C55B C51B C52B C53B -2(2)
C69B C51B C52B C79B -6(3)
C55B C51B C52B C79B -147.9(16)
C51B C52B C53B C54B 0(2)
C79B C52B C53B C54B 146.9(14)
C51B C52B C53B C81B -151.4(17)
C79B C52B C53B C81B -4(2)
C52B C53B C54B C55B 2.0(17)
C81B C53B C54B C55B 154.4(14)
C52B C53B C54B C67B -139.3(15)
C81B C53B C54B C67B 13(2)
C53B C54B C55B C57B -149.4(14)
C67B C54B C55B C57B -6(2)
C53B C54B C55B C51B -3.2(18)
C67B C54B C55B C51B 140.0(15)
C69B C51B C55B C57B 2(3)
C52B C51B C55B C57B 145.0(17)
C69B C51B C55B C54B -139.8(18)
C52B C51B C55B C54B 3(2)
C54B C55B C57B C58B -2(3)
C51B C55B C57B C58B -142(2)
C54B C55B C57B C56B 145.2(16)
C51B C55B C57B C56B 5(3)
C60B C56B C57B C55B -147.2(18)
C70B C56B C57B C55B -12(3)
C60B C56B C57B C58B 7(2)
C70B C56B C57B C58B 142(2)
C55B C57B C58B C59B 145.7(18)
C56B C57B C58B C59B -4(2)
C55B C57B C58B C68B 8(3)
C56B C57B C58B C68B -142.0(17)
C68B C58B C59B C39B -19(3)
C57B C58B C59B C39B -152(2)
C68B C58B C59B C60B 134.6(18)
C57B C58B C59B C60B 1(2)
C38B C39B C59B C58B 146(2)
C40B C39B C59B C58B 5(3)
C38B C39B C59B C60B -6(3)
C40B C39B C59B C60B -147.6(18)
C70B C56B C60B C78B 9(3)
C57B C56B C60B C78B 144(2)
C70B C56B C60B C59B -142(2)
C57B C56B C60B C59B -6(2)
C58B C59B C60B C56B 3(2)
C39B C59B C60B C56B 158(2)
C58B C59B C60B C78B -148(2)
C39B C59B C60B C78B 7(3)
C14B C13B C61B C2B 146.1(16)
C12B C13B C61B C2B 16(2)
C14B C13B C61B C73B -13(3)
C12B C13B C61B C73B -143.6(13)
C3B C2B C61B C13B -150.8(17)
C1B C2B C61B C13B -3(2)
C3B C2B C61B C73B 9(2)
C1B C2B C61B C73B 156.6(12)
C9B C10B C62B C12B -4(3)
C6B C10B C62B C12B -147.2(18)
C9B C10B C62B C1B 159(2)
C6B C10B C62B C1B 16(3)
C11B C12B C62B C10B 8(3)
C13B C12B C62B C10B 147.8(16)
C11B C12B C62B C1B -154.3(17)
C13B C12B C62B C1B -14(2)
C2B C1B C62B C10B -134.9(16)
C83B C1B C62B C10B 103.9(18)
C5B C1B C62B C10B -23(2)
C2B C1B C62B C12B 26(2)
C83B C1B C62B C12B -95.5(19)
C5B C1B C62B C12B 137.3(15)
C4B C5B C63B C6B 142.8(15)
C1B C5B C63B C6B -9(2)
C4B C5B C63B C35B -5(2)
C1B C5B C63B C35B -156.6(14)
C7B C6B C63B C5B -155(2)
C10B C6B C63B C5B -2(3)
C7B C6B C63B C35B -8(3)
C10B C6B C63B C35B 145.0(18)
C31B C35B C63B C5B 144.9(17)
C34B C35B C63B C5B 5(2)
C31B C35B C63B C6B -1(2)
C34B C35B C63B C6B -141.3(18)
C28B C27B C64B C31B 17(3)
C26B C27B C64B C31B 150.2(16)
C28B C27B C64B C7B -137(2)
C26B C27B C64B C7B -4(3)
C35B C31B C64B C27B -151.2(18)
C32B C31B C64B C27B -8(3)
C35B C31B C64B C7B 5(3)
C32B C31B C64B C7B 148(2)
C6B C7B C64B C27B 138(2)
C8B C7B C64B C27B 4(3)
C6B C7B C64B C31B -15(3)
C8B C7B C64B C31B -149(2)
C29B C28B C65B C32B -153.0(18)
C27B C28B C65B C32B -2(3)
C29B C28B C65B C66B 2(4)
C27B C28B C65B C66B 153.7(18)
C31B C32B C65B C28B 9(3)
C33B C32B C65B C28B 149.7(19)
C31B C32B C65B C66B -146.0(19)
C33B C32B C65B C66B -5(3)
C39B C40B C66B C65B 139.1(19)
C36B C40B C66B C65B 11(3)
C39B C40B C66B C68B -9(3)
C36B C40B C66B C68B -137.4(19)
C28B C65B C66B C40B -155(2)
C32B C65B C66B C40B -1(3)
C28B C65B C66B C68B -4(3)
C32B C65B C66B C68B 149.5(18)
C53B C54B C67B C68B 144.9(18)
C55B C54B C67B C68B 8(2)
C53B C54B C67B C29B -15(2)
C55B C54B C67B C29B -152.0(13)
C30B C29B C67B C68B -151.5(18)
C28B C29B C67B C68B -9(3)
C30B C29B C67B C54B 9(2)
C28B C29B C67B C54B 151.8(15)
C54B C67B C68B C58B -1(3)
C29B C67B C68B C58B 157.2(18)
C54B C67B C68B C66B -151.4(15)
C29B C67B C68B C66B 7(3)
C59B C58B C68B C67B -136(2)
C57B C58B C68B C67B -6(3)
C59B C58B C68B C66B 17(3)
C57B C58B C68B C66B 147.3(16)
C40B C66B C68B C67B 148(2)
C65B C66B C68B C67B -1(3)
C40B C66B C68B C58B -4(3)
C65B C66B C68B C58B -152.4(18)
C52B C51B C69B C19B 11(3)
C55B C51B C69B C19B 147.5(16)
C52B C51B C69B C70B -137(2)
C55B C51B C69B C70B -1(3)
C20B C19B C69B C51B -149(2)
C18B C19B C69B C51B -8(2)
C20B C19B C69B C70B 1(3)
C18B C19B C69B C70B 141.5(19)
C48B C49B C70B C56B 152(2)
C50B C49B C70B C56B 10(4)
C48B C49B C70B C69B -9(3)
C50B C49B C70B C69B -150.6(19)
C60B C56B C70B C49B -15(4)
C57B C56B C70B C49B -148(2)
C60B C56B C70B C69B 145(2)
C57B C56B C70B C69B 13(3)
C51B C69B C70B C49B 155(2)
C19B C69B C70B C49B 5(3)
C51B C69B C70B C56B -6(3)
C19B C69B C70B C56B -156(2)
C48B C47B C71B C72B 11(3)
C46B C47B C71B C72B 149.7(18)
C48B C47B C71B C73B -143.4(17)
C46B C47B C71B C73B -5(2)
C73B C71B C72B C16B 149.3(18)
C47B C71B C72B C16B -4(3)
C73B C71B C72B C14B -4(3)
C47B C71B C72B C14B -157.7(17)
C17B C16B C72B C71B -138(2)
C20B C16B C72B C71B -2(3)
C17B C16B C72B C14B 17(3)
C20B C16B C72B C14B 152.8(18)
C15B C14B C72B C71B 144(2)
C13B C14B C72B C71B 0(3)
C15B C14B C72B C16B -13(3)
C13B C14B C72B C16B -156.1(17)
C42B C43B C73B C71B 144.4(18)
C44B C43B C73B C71B 6(2)
C42B C43B C73B C61B -9(3)
C44B C43B C73B C61B -147.8(15)
C72B C71B C73B C43B -152.8(18)
C47B C71B C73B C43B 0(2)
C72B C71B C73B C61B 1(3)
C47B C71B C73B C61B 153.6(14)
C13B C61B C73B C43B 162.7(16)
C2B C61B C73B C43B 1(2)
C13B C61B C73B C71B 8(2)
C2B C61B C73B C71B -153.6(14)
C16B C17B C74B C25B 150(2)
C18B C17B C74B C25B 0(3)
C16B C17B C74B C15B 5(3)
C18B C17B C74B C15B -146(2)
C21B C25B C74B C17B -139(2)
C24B C25B C74B C17B -7(4)
La1B C25B C74B C17B -79.9(19)
C21B C25B C74B C15B 1(4)
C24B C25B C74B C15B 133(2)
La1B C25B C74B C15B 60(3)
C14B C15B C74B C17B -1(4)
C11B C15B C74B C17B 143(2)
C14B C15B C74B C25B -142(3)
C11B C15B C74B C25B 2(4)
C35B C34B C75B C4B -7(3)
C33B C34B C75B C4B -149.1(18)
C35B C34B C75B C76B 142.7(19)
C33B C34B C75B C76B 0(3)
C3B C4B C75B C34B 148.6(16)
C5B C4B C75B C34B 6(2)
C3B C4B C75B C76B -2(2)
C5B C4B C75B C76B -143.9(13)
C42B C41B C76B C75B 6(3)
C45B C41B C76B C75B 144.9(17)
C42B C41B C76B C37B -145.1(19)
C45B C41B C76B C37B -6(3)
C34B C75B C76B C41B -150.7(18)
C4B C75B C76B C41B -2(2)
C34B C75B C76B C37B 2(3)
C4B C75B C76B C37B 149.9(17)
C38B C37B C76B C41B 6(3)
C36B C37B C76B C41B 148(2)
C38B C37B C76B C75B -147(2)
C36B C37B C76B C75B -4(3)
C10B C9B C77B C21B -140(2)
C8B C9B C77B C21B 1.9(12)
La1B C9B C77B C21B -45.3(13)
C10B C9B C77B C11B -4(2)
C8B C9B C77B C11B 137.9(18)
La1B C9B C77B C11B 90.7(15)
C10B C9B C77B La1B -94.6(17)
C8B C9B C77B La1B 47.2(7)
C25B C21B C77B C9B 151(3)
C22B C21B C77B C9B -6(3)
La1B C21B C77B C9B 56.5(13)
C25B C21B C77B C11B 14(3)
C22B C21B C77B C11B -143(2)
La1B C21B C77B C11B -79.9(17)
C25B C21B C77B La1B 94(3)
C22B C21B C77B La1B -63.0(19)
C12B C11B C77B C9B 9(3)
C15B C11B C77B C9B -150(2)
C12B C11B C77B C21B 148(2)
C15B C11B C77B C21B -11(3)
C12B C11B C77B La1B 92(2)
C15B C11B C77B La1B -67(2)
C22B La1B C77B C9B -97.7(10)
C82B La1B C77B C9B -57.6(9)
C23B La1B C77B C9B -118.1(10)
C21B La1B C77B C9B -133.0(14)
C81B La1B C77B C9B -106.1(10)
C26B La1B C77B C9B -51.5(10)
C24B La1B C77B C9B -150.5(10)
C30B La1B C77B C9B -71.5(10)
C25B La1B C77B C9B -162.7(12)
C8B La1B C77B C9B -23.5(6)
C22B La1B C77B C21B 35.3(10)
C82B La1B C77B C21B 75.4(11)
C23B La1B C77B C21B 14.9(12)
C81B La1B C77B C21B 26.9(13)
C26B La1B C77B C21B 81.5(12)
C24B La1B C77B C21B -17.6(12)
C30B La1B C77B C21B 61.4(13)
C25B La1B C77B C21B -29.7(12)
C8B La1B C77B C21B 109.4(12)
C9B La1B C77B C21B 133.0(14)
C22B La1B C77B C11B 149.3(14)
C82B La1B C77B C11B -170.6(13)
C23B La1B C77B C11B 128.9(12)
C21B La1B C77B C11B 114.0(17)
C81B La1B C77B C11B 140.9(11)
C26B La1B C77B C11B -164.5(11)
C24B La1B C77B C11B 96.4(12)
C30B La1B C77B C11B 175.4(10)
C25B La1B C77B C11B 84.3(12)
C8B La1B C77B C11B -136.6(14)
C9B La1B C77B C11B -113.0(16)
C49B C50B C78B C60B -9(3)
C46B C50B C78B C60B -146(2)
C49B C50B C78B C80B 145.6(19)
C46B C50B C78B C80B 8(3)
C56B C60B C78B C50B 3(3)
C59B C60B C78B C50B 149(2)
C56B C60B C78B C80B -150(2)
C59B C60B C78B C80B -4(3)
C25B C24B C79B C18B 4(3)
C23B C24B C79B C18B 147(2)
La1B C24B C79B C18B 86.5(19)
C25B C24B C79B C52B -151(2)
C23B C24B C79B C52B -7(3)
La1B C24B C79B C52B -68.1(17)
C19B C18B C79B C24B -148(2)
C17B C18B C79B C24B -10(3)
C19B C18B C79B C52B 7(3)
C17B C18B C79B C52B 145.1(17)
C51B C52B C79B C24B 152.2(19)
C53B C52B C79B C24B 9(2)
C51B C52B C79B C18B -4(2)
C53B C52B C79B C18B -147.2(17)
C44B C45B C80B C78B -3(3)
C41B C45B C80B C78B -143(2)
C44B C45B C80B C38B 142.0(19)
C41B C45B C80B C38B 2(3)
C50B C78B C80B C45B -5(3)
C60B C78B C80B C45B 149(2)
C50B C78B C80B C38B -151.9(19)
C60B C78B C80B C38B 1(3)
C37B C38B C80B C45B -3(3)
C39B C38B C80B C45B -147(2)
C37B C38B C80B C78B 144(2)
C39B C38B C80B C78B -1(3)
C22B C23B C81B C53B 147(2)
C24B C23B C81B C53B 2(3)
La1B C23B C81B C53B 86.3(14)
C22B C23B C81B C30B 3(3)
C24B C23B C81B C30B -142(2)
La1B C23B C81B C30B -58.1(17)
C22B C23B C81B La1B 61(2)
C24B C23B C81B La1B -84(2)
C54B C53B C81B C23B -148.8(18)
C52B C53B C81B C23B -1(3)
C54B C53B C81B C30B -4(2)
C52B C53B C81B C30B 144.3(16)
C54B C53B C81B La1B -85.9(15)
C52B C53B C81B La1B 62.4(16)
C29B C30B C81B C23B 141(2)
C26B C30B C81B C23B -2(3)
La1B C30B C81B C23B 49.8(18)
C29B C30B C81B C53B -2(2)
C26B C30B C81B C53B -145.0(16)
La1B C30B C81B C53B -92.9(15)
C29B C30B C81B La1B 91.0(16)
C26B C30B C81B La1B -52.1(14)
C22B La1B C81B C23B -32.9(13)
C82B La1B C81B C23B -73.1(14)
C21B La1B C81B C23B -11.6(14)
C26B La1B C81B C23B -104.4(14)
C24B La1B C81B C23B 32.4(13)
C30B La1B C81B C23B -130.9(17)
C25B La1B C81B C23B 17.7(14)
C8B La1B C81B C23B -77.2(14)
C77B La1B C81B C23B -24.6(14)
C9B La1B C81B C23B -55.4(14)
C22B La1B C81B C53B -145.2(12)
C82B La1B C81B C53B 174.7(12)
C23B La1B C81B C53B -112.2(17)
C21B La1B C81B C53B -123.9(10)
C26B La1B C81B C53B 143.3(12)
C24B La1B C81B C53B -79.9(10)
C30B La1B C81B C53B 116.8(13)
C25B La1B C81B C53B -94.5(11)
C8B La1B C81B C53B 170.6(10)
C77B La1B C81B C53B -136.9(9)
C9B La1B C81B C53B -167.6(9)
C22B La1B C81B C30B 98.0(10)
C82B La1B C81B C30B 57.8(9)
C23B La1B C81B C30B 130.9(17)
C21B La1B C81B C30B 119.3(9)
C26B La1B C81B C30B 26.5(8)
C24B La1B C81B C30B 163.3(11)
C25B La1B C81B C30B 148.6(9)
C8B La1B C81B C30B 53.7(9)
C77B La1B C81B C30B 106.3(9)
C9B La1B C81B C30B 75.6(9)
C30B C26B C82B C22B -3(3)
C27B C26B C82B C22B -144(2)
La1B C26B C82B C22B -61(2)
C30B C26B C82B C8B 147.1(17)
C27B C26B C82B C8B 6(3)
La1B C26B C82B C8B 89.7(17)
C30B C26B C82B La1B 57.4(18)
C27B C26B C82B La1B -83.3(18)
C23B C22B C82B C26B 3(3)
C21B C22B C82B C26B 140(2)
La1B C22B C82B C26B 72(2)
C23B C22B C82B C8B -146(2)
C21B C22B C82B C8B -9(3)
La1B C22B C82B C8B -77.3(17)
C23B C22B C82B La1B -68.3(19)
C21B C22B C82B La1B 68.3(19)
C7B C8B C82B C26B -6(3)
C9B C8B C82B C26B -147.7(19)
La1B C8B C82B C26B -88.6(19)
C7B C8B C82B C22B 146(3)
C9B C8B C82B C22B 5(2)
La1B C8B C82B C22B 63.7(17)
C7B C8B C82B La1B 82(2)
C9B C8B C82B La1B -59.1(12)
C22B La1B C82B C26B -127.3(18)
C23B La1B C82B C26B -92.7(13)
C21B La1B C82B C26B -159.7(15)
C81B La1B C82B C26B -60.1(12)
C24B La1B C82B C26B -112.6(13)
C30B La1B C82B C26B -27.4(10)
C25B La1B C82B C26B -141.9(13)
C8B La1B C82B C26B 112.4(18)
C77B La1B C82B C26B 167.6(15)
C9B La1B C82B C26B 138.9(16)
C23B La1B C82B C22B 34.6(10)
C21B La1B C82B C22B -32.4(9)
C81B La1B C82B C22B 67.2(10)
C26B La1B C82B C22B 127.3(18)
C24B La1B C82B C22B 14.8(11)
C30B La1B C82B C22B 99.9(12)
C25B La1B C82B C22B -14.5(11)
C8B La1B C82B C22B -120.3(13)
C77B La1B C82B C22B -65.0(9)
C9B La1B C82B C22B -93.8(10)
C22B La1B C82B C8B 120.3(13)
C23B La1B C82B C8B 154.9(12)
C21B La1B C82B C8B 87.9(10)
C81B La1B C82B C8B -172.5(12)
C26B La1B C82B C8B -112.4(18)
C24B La1B C82B C8B 135.0(10)
C30B La1B C82B C8B -139.8(13)
C25B La1B C82B C8B 105.7(10)
C77B La1B C82B C8B 55.2(9)
C9B La1B C82B C8B 26.5(7)
C62B C1B C83B C84B -57.7(18)
C2B C1B C83B C84B 179.3(14)
C5B C1B C83B C84B 67.8(18)
C62B C1B C83B Cl1B -167.8(11)
C2B C1B C83B Cl1B 69.2(16)
C5B C1B C83B Cl1B -42.3(16)
C1B C83B C84B C85B -70(2)
Cl1B C83B C84B C85B 45.7(18)
C1B C83B C84B C89B 108.2(16)
Cl1B C83B C84B C89B -136.5(13)
C89B C84B C85B C86B 2(2)
C83B C84B C85B C86B -180.0(13)
C84B C85B C86B C87B -4(2)
C85B C86B C87B C88B 7(2)
C85B C86B C87B Cl3B 179.4(9)
C86B C87B C88B C89B -8(3)
Cl3B C87B C88B C89B 179.9(15)
C87B C88B C89B C84B 6(3)
C87B C88B C89B Cl2B -179.1(16)
C85B C84B C89B C88B -3(2)
C83B C84B C89B C88B 179.0(16)
C85B C84B C89B Cl2B -177.8(11)
C83B C84B C89B Cl2B 4.2(17)

loop_
_cod_changelog_entry_id
_cod_changelog_entry_author
_cod_changelog_entry_date
_cod_changelog_entry_text
1 'Vaitkus, Antanas' 2024-11-16T00:18:53+02:00
;
 Replaced the '\/Y' character sequence with the backslash character ('\')
 in the '_diffrn_measurement_method' data value.
;
